data_1567755
loop_
_publ_author_name
'Wang, Silan'
'Li, Qinzhen'
'Yang, Sha'
'Yu, Haizhu'
'Chai, Jinsong'
'Zhu, Manzhou'

_publ_section_title
;
 H-bond-induced luminescence enhancement in Pt1Ag30 nanocluster and its
 application in methanol detection
;
_journal_name_full Nanoscale
_journal_paper_doi 10.1039/D2NR03387A
_journal_year 2022
_chemical_formula_moiety 'C240 H302 Ag30 Cl5 N4 P8 Pt S14, 3(C24 H20 B)'
_chemical_formula_sum 'C312 H362 Ag30 B3 Cl5 N4 P8 Pt S14'
_chemical_formula_weight 8505.50
_space_group_crystal_system triclinic
_space_group_IT_number 2
_space_group_name_Hall '-P 1'
_space_group_name_H-M_alt 'P -1'
_atom_sites_solution_hydrogens geom
_audit_creation_date 2020-08-30
_audit_creation_method
;
Olex2 1.2
(compiled 2018.05.29 svn.r3508 for OlexSys, GUI svn.r5506)
;
_audit_update_record
;
2022-06-09 deposited with the CCDC.	2022-10-10 downloaded from the CCDC.
;
_cell_angle_alpha 96.6570(10)
_cell_angle_beta 100.9490(10)
_cell_angle_gamma 100.3890(10)
_cell_formula_units_Z 2
_cell_length_a 21.6373(4)
_cell_length_b 23.8035(4)
_cell_length_c 34.2827(6)
_cell_measurement_reflns_used 68461
_cell_measurement_temperature 293(2)
_cell_measurement_theta_max 68.42
_cell_measurement_theta_min 3.51
_cell_volume 16844.0(5)
_computing_molecular_graphics 'Olex2 (Dolomanov et al., 2009)'
_computing_publication_material 'Olex2 (Dolomanov et al., 2009)'
_computing_structure_refinement 'ShelXL (Sheldrick, 2015)'
_computing_structure_solution 'SHELXT 2014/5 (Sheldrick, 2014)'
_diffrn_ambient_temperature 293(2)
_diffrn_measured_fraction_theta_full 0.955
_diffrn_measured_fraction_theta_max 0.955
_diffrn_measurement_device_type 'STOE STADIVARI'
_diffrn_radiation_type CuK\a
_diffrn_radiation_wavelength 1.54186
_diffrn_reflns_av_R_equivalents 0.0668
_diffrn_reflns_av_unetI/netI 0.0567
_diffrn_reflns_Laue_measured_fraction_full 0.955
_diffrn_reflns_Laue_measured_fraction_max 0.955
_diffrn_reflns_limit_h_max 24
_diffrn_reflns_limit_h_min -24
_diffrn_reflns_limit_k_max 27
_diffrn_reflns_limit_k_min -25
_diffrn_reflns_limit_l_max 39
_diffrn_reflns_limit_l_min -26
_diffrn_reflns_number 93418
_diffrn_reflns_point_group_measured_fraction_full 0.955
_diffrn_reflns_point_group_measured_fraction_max 0.955
_diffrn_reflns_theta_full 62.498
_diffrn_reflns_theta_max 62.498
_diffrn_reflns_theta_min 3.507
_exptl_absorpt_coefficient_mu 16.271
_exptl_crystal_density_diffrn 1.677
_exptl_crystal_description block
_exptl_crystal_F_000 8388
_refine_diff_density_max 4.586
_refine_diff_density_min -3.272
_refine_diff_density_rms 0.301
_refine_ls_extinction_method none
_refine_ls_goodness_of_fit_ref 1.045
_refine_ls_hydrogen_treatment constr
_refine_ls_matrix_type fullcycle
_refine_ls_number_parameters 3248
_refine_ls_number_reflns 51330
_refine_ls_number_restraints 837
_refine_ls_restrained_S_all 1.043
_refine_ls_R_factor_all 0.1227
_refine_ls_R_factor_gt 0.0968
_refine_ls_shift/su_max 0.001
_refine_ls_shift/su_mean 0.000
_refine_ls_structure_factor_coef Fsqd
_refine_ls_weighting_details 'w=1/[\s^2^(Fo^2^)+(0.1894P)^2^+235.6993P] where P=(Fo^2^+2Fc^2^)/3'
_refine_ls_weighting_scheme calc
_refine_ls_wR_factor_gt 0.2662
_refine_ls_wR_factor_ref 0.3053
_reflns_Friedel_coverage 0.000
_reflns_number_gt 38174
_reflns_number_total 51330
_reflns_threshold_expression 'I > 2\s(I)'
_cod_data_source_file d2nr03387a2.cif
_cod_data_source_block 1_sq_s
_cod_database_code 1567755
_shelx_shelxl_version_number 2016/4
_shelx_space_group_comment
;
The symmetry employed for this shelxl refinement is uniquely defined
by the following loop, which should always be used as a source of
symmetry information in preference to the above space-group names.
They are only intended as comments.
;
_olex2_refinement_description
;
1. Fixed Uiso
 At 1.2 times of:
  All C(H) groups, All C(H,H) groups
 At 1.5 times of:
  All C(H,H,H) groups
2. Restrained distances
 C09Q-C080
 2.5 with sigma of 0.01
 C06G-C084
 2.5 with sigma of 0.01
 C143-B162 \\sim C148-B162
 with sigma of 0.02
 C06M-B08H \\sim C09M-B08H \\sim C0AD-B08H \\sim C09D-B08H
 with sigma of 0.02
3. Uiso/Uaniso restraints and constraints
C197 \\sim C203 \\sim C173 \\sim C222 \\sim C146 \\sim C95: within 1.7A with
sigma of 0.004 and sigma for terminal atoms of 0.008
C2AA \\sim C0AF \\sim C0AD \\sim C09S \\sim C09G \\sim C09O \\sim C08P \\sim
C125 \\sim C0A0 \\sim C09M \\sim C118 \\sim C0AA: within 1.7A with sigma of
0.004 and sigma for terminal atoms of 0.008
Uanis(C09K) \\sim Ueq, Uanis(C05J) \\sim Ueq, Uanis(C3AA) \\sim Ueq,
Uanis(C07P) \\sim Ueq, Uanis(C07Q) \\sim Ueq, Uanis(C09E) \\sim Ueq: with sigma
of 0.01 and sigma for terminal atoms of 0.02
Uanis(C197) \\sim Ueq, Uanis(C203) \\sim Ueq, Uanis(C173) \\sim Ueq,
Uanis(C222) \\sim Ueq, Uanis(C146) \\sim Ueq, Uanis(C95) \\sim Ueq, Uanis(C1AA)
\\sim Ueq, Uanis(C148) \\sim Ueq, Uanis(C123) \\sim Ueq, Uanis(C143) \\sim Ueq,
Uanis(C180) \\sim Ueq, Uanis(C166) \\sim Ueq: with sigma of 0.01 and sigma for
terminal atoms of 0.02
Uanis(C06U) \\sim Ueq, Uanis(C08K) \\sim Ueq, Uanis(C06I) \\sim Ueq,
Uanis(C02V) \\sim Ueq, Uanis(C0AG) \\sim Ueq, Uanis(C07H) \\sim Ueq,
Uanis(C06E) \\sim Ueq, Uanis(C02C) \\sim Ueq, Uanis(C02B) \\sim Ueq,
Uanis(C04X) \\sim Ueq: with sigma of 0.01 and sigma for terminal atoms of 0.02
Uanis(C03P) \\sim Ueq, Uanis(C06R) \\sim Ueq, Uanis(C07Z) \\sim Ueq,
Uanis(C113) \\sim Ueq, Uanis(C0A8) \\sim Ueq, Uanis(C0A2) \\sim Ueq: with sigma
of 0.01 and sigma for terminal atoms of 0.02
Uanis(C90) \\sim Ueq, Uanis(C08Y) \\sim Ueq, Uanis(C05K) \\sim Ueq, Uanis(C03V)
\\sim Ueq, Uanis(C09U) \\sim Ueq, Uanis(C06Z) \\sim Ueq: with sigma of 0.01 and
sigma for terminal atoms of 0.02
Uanis(C040) \\sim Ueq, Uanis(C032) \\sim Ueq, Uanis(C050) \\sim Ueq,
Uanis(C07O) \\sim Ueq, Uanis(C09Y) \\sim Ueq, Uanis(C092) \\sim Ueq: with sigma
of 0.01 and sigma for terminal atoms of 0.02
Uanis(C0AF) \\sim Ueq, Uanis(C2AA) \\sim Ueq, Uanis(C09O) \\sim Ueq,
Uanis(C09G) \\sim Ueq, Uanis(C09S) \\sim Ueq, Uanis(C0AD) \\sim Ueq,
Uanis(C08P) \\sim Ueq, Uanis(C125) \\sim Ueq, Uanis(C0A0) \\sim Ueq,
Uanis(C09M) \\sim Ueq, Uanis(C118) \\sim Ueq, Uanis(C0AA) \\sim Ueq: with sigma
of 0.01 and sigma for terminal atoms of 0.02
Uanis(B162) \\sim Ueq: with sigma of 0.01 and sigma for terminal atoms of 0.02
Uanis(C06T) \\sim Ueq, Uanis(C08B) \\sim Ueq, Uanis(C08T) \\sim Ueq,
Uanis(C093) \\sim Ueq, Uanis(C09D) \\sim Ueq, Uanis(C09L) \\sim Ueq: with sigma
of 0.01 and sigma for terminal atoms of 0.02
Uanis(C06G) \\sim Ueq, Uanis(C09Q) \\sim Ueq, Uanis(C07R) \\sim Ueq,
Uanis(C07B) \\sim Ueq, Uanis(C080) \\sim Ueq, Uanis(C084) \\sim Ueq,
Uanis(C04R) \\sim Ueq, Uanis(C06Q) \\sim Ueq, Uanis(C04Q) \\sim Ueq: with sigma
of 0.01 and sigma for terminal atoms of 0.02
Uanis(C10) \\sim Ueq: with sigma of 0.01 and sigma for terminal atoms of 0.02
Uanis(C2AA) = Uanis(C0AF) = Uanis(C09O)
Uanis(C148) = Uanis(C1AA) = Uanis(C166) = Uanis(C180) = Uanis(C143) =
Uanis(C123)
4. Rigid body (RIGU) restrains
 C05J, C07Q, C09E, C07P, C09K, C3AA, P1L
 with sigma for 1-2 distances of 0.001 and sigma for 1-3 distances of 0.002
 P1L, C05P, C07C, C08C, C0A6, C0A9, C99
 with sigma for 1-2 distances of 0.001 and sigma for 1-3 distances of 0.002
 P01K, C072, C08S, C109, C171, C091, C107
 with sigma for 1-2 distances of 0.001 and sigma for 1-3 distances of 0.002
 P01H, C08G, C09N, C08L, C082, C04V, C85
 with sigma for 1-2 distances of 0.001 and sigma for 1-3 distances of 0.002
 C136, C114, C103, C117, C84, C77, B162
 with sigma for 1-2 distances of 0.001 and sigma for 1-3 distances of 0.002
 B162, C08M, C087, C0AC, C08E, C08D, C094
 with sigma for 1-2 distances of 0.001 and sigma for 1-3 distances of 0.002
5.a Ternary CH refined with riding coordinates:
 C01X(H01X), C030(H030), C037(H037), C038(H038), C03C(H03I), C03F(H03K),
 C03L(H03R), C03M(H03S), C03W(H03), C04A(H04K), C04D(H04P), C04X(H3AA),
 C053(H053), C055(H055), C057(H057), C05F(H05M), C05H(H05O), C05I(H05P),
 C05T(H05), C05U(H6AA), C05V(H7AA), C05Y(H9AA), C064(H064), C06A(H06J),
 C06C(H06L), C06D(H06M), C06G(H06R), C06O(H06Z), C06X(H5BA), C07E(H07J),
 C07H(H07O), C07L(H07S), C07M(H07T), C07R(H07X), C07T(H07Y), C07W(H07Z),
 C084(H084), C086(H086), C08K(H08N), C08U(H08X), C090(H090), C09Z(H09Z)
5.b Secondary CH2 refined with riding coordinates:
 C01S(H01A,H01B), C020(H02A,H02B), C021(H02C,H02D), C024(H02E,H02F), C028(H02G,
 H02H), C029(H02I,H02J), C02A(H02K,H02L), C02B(H02M,H02N), C02I(H02O,H02P),
 C02K(H02Q,H02R), C02L(H02S,H02T), C02S(H02U,H02V), C02V(H02X,H02Y), C036(H03D,
 H03E), C039(H03F,H03G), C03G(H03L,H03M), C03H(H03N,H03O), C03J(H03P,H03Q),
 C03Q(H03U,H03V), C03R(H03W,H03X), C042(H04A,H04B), C043(H04C,H04D), C045(H04E,
 H04F), C047(H04G,H04H), C049(H04I,H04J), C04B(H04L,H04M), C04C(H04N,H04O),
 C04H(H04R,H04S), C04O(H04V,H04W), C04P(H04X,H04Y), C04Q(H04Z,HD), C04S(H04,HE),
  C04Z(H5AA,HF), C052(H05A,H05B), C054(H05C,H05D), C056(H05E,H05F), C05B(H05H,
 H05I), C05D(H05J,H05K), C05L(H05R,H05S), C05M(H05T,H05U), C05O(H05W,H05X),
 C05Q(H05Y,HG), C05R(H05Z,HH), C05X(H8AA,HI), C060(H06A,H06B), C063(H06C,H06D),
 C067(H06H,H06I), C06E(H06N,H06O), C06F(H06P,H06Q), C06H(H06S,H06T), C06I(H06U,
 H06V), C06N(H06Y,HJ), C06P(H06,HK), C06Q(H0BA,HL), C06U(H2BA,HM), C06V(H3BA,
 HN), C06W(H4BA,HO), C075(H07A,H07B), C076(H07C,H07D), C07B(H07E,H07F),
 C07D(H07H,H07I), C07F(H07K,H07L), C07G(H07M,H07N), C07N(H07U,H07V), C07X(H07,
 HP), C07Y(H7BA,HQ), C080(H08A,H08B), C081(H08C,H08D), C083(H08E,H08F),
 C085(H08G,H08H), C08F(H08J,H08K), C08N(H08P,H08Q), C08Q(H08T,H08U), C08R(H08V,
 H08W), C096(H09A,H09B), C099(H09C,H09D), C09B(H09F,H09G), C09I(H09H,H09I),
 C09P(H09M,H09O), C09Q(H09P,H09Q), C0A5(H0AB,H0AC), C0AE(H0AD,H0AE), C0AG(H0AF,
 H0AG), C10(H10A,H10B)
5.c Aromatic/amide H refined with riding coordinates:
 C01Y(H01Y), C02F(H02), C02H(H2CA), C02T(H3CA), C02U(H02W), C032(H032),
 C033(H033), C034(H034), C03A(H03H), C03D(H4CA), C03E(H03J), C03I(H5CA),
 C03K(H6CA), C03O(H03T), C03S(H03Y), C03T(H7CA), C03X(H8CA), C03Y(H9CA),
 C041(H041), C044(H044), C048(H048), C04F(H0DA), C04G(H04Q), C04J(H04T),
 C04K(H04U), C04M(H1DA), C04T(H0AA), C04V(H1AA), C04W(H2AA), C04Y(H4AA),
 C050(H050), C051(H051), C058(H058), C059(H059), C05A(H05G), C05C(H4DA),
 C05E(H05L), C05G(H05N), C05K(H05Q), C05N(H05V), C05W(H2DA), C061(H061),
 C062(H062), C068(H068), C069(H069), C06B(H06K), C06J(H06W), C06K(H06X),
 C06L(H3DA), C06S(H1BA), C06Z(H6BA), C070(H070), C071(H071), C08S(H08S),
 C109(H109), C171(H171), C091(H091), C107(H107), C073(H073), C078(H078),
 C079(H079), C07C(H07G), C07I(H07P), C07J(H07Q), C07K(H07R), C07O(H07W),
 C07S(H5DA), C07U(H6DA), C082(H082), C087(H087), C0AC(H0AK), C08E(H1EA),
 C094(H094), C08D(H2EA), C088(H088), C089(H089), C08C(H08I), C08I(H08L),
 C08J(H08M), C08L(H08O), C08O(H08R), C08P(H7DA), C125(H125), C0A0(H0A0),
 C118(H118), C0AA(H0AI), C08W(H08Y), C08X(H08Z), C08Y(H08), C092(H092),
 C095(H095), C098(H098), C09A(H09E), C08B(H8DA), C09L(H09R), C08T(H9DA),
 C093(H093), C06T(H0EA), C09J(H09J), C09K(H09K), C3AA(H3AB), C07P(H8BA),
 C09E(H09L), C07Q(H9BA), C09N(H09N), C09T(H09T), C09U(H09U), C09W(H09W),
 C09Y(H09Y), C0A6(H0A6), C0A9(H0A9), C0AF(H0AJ), C2AA(H2AB), C09O(H09S),
 C09G(H09V), C09S(H09X), C0AH(H0AH), C146(H146), C222(H222), C173(H173),
 C203(H203), C197(H197), C103(H103), C136(H136), C143(H143), C148(H148),
 C1AA(H1AB), C166(H166), C180(H180), C77(H77), C84(H84), C117(H117), C99(H99),
 C85(H85), C113(H113), C0A8(H0A8), C0A2(H0A2), C06R(H0CA), C07Z(H1CA), C90(H90)
5.d Fitted hexagon refined as free rotating group:
 C072(C08S,C109,C171,C091,C107), C087(C08M,C0AC,C08E,C094,C08D), C08P(C125,
 C0A0,C09M,C118,C0AA), C09D(C08B,C09L,C08T,C093,C06T), C09K(C3AA,C07P,C09E,C07Q,
 C05J), C0AF(C2AA,C09O,C09G,C09S,C0AD), C95(C146,C222,C173,C203,C197),
 C143(C123,C148,C1AA,C166,C180), C113(C0A8,C0A2,C03P,C06R,C07Z)
5.e Idealised Me refined as rotating group:
 C02Y(H02Z,H,HA), C031(H03A,H03B,H03C), C03U(H03Z,HB,HC), C066(H06E,H06F,H06G)
;
_olex2_submission_special_instructions 'No special instructions were received'

loop_
_space_group_symop_operation_xyz
'x, y, z'
'-x, -y, -z'

loop_
_atom_site_label
_atom_site_type_symbol
_atom_site_fract_x
_atom_site_fract_y
_atom_site_fract_z
_atom_site_U_iso_or_equiv
_atom_site_adp_type
_atom_site_occupancy
_atom_site_site_symmetry_order
_atom_site_calc_flag
_atom_site_refinement_flags_posn
_atom_site_refinement_flags_adp
_atom_site_refinement_flags_occupancy
_atom_site_disorder_assembly
_atom_site_disorder_group
Pt01 Pt 0.336950 0.323920 0.741730 0.04225(17) Uani 1 1 d . . . . .
Ag02 Ag 0.264000 0.298800 0.665080 0.0447(3) Uani 1 1 d . . . . .
Ag03 Ag 0.377150 0.254920 0.685000 0.0470(3) Uani 1 1 d . . . . .
Ag04 Ag 0.385780 0.380780 0.684680 0.0473(3) Uani 1 1 d . . . . .
Ag05 Ag 0.284950 0.413300 0.715730 0.0459(3) Uani 1 1 d . . . . .
Ag06 Ag 0.207640 0.318760 0.736500 0.0448(3) Uani 1 1 d . . . . .
Ag07 Ag 0.412350 0.435070 0.765430 0.0502(3) Uani 1 1 d . . . . .
Ag08 Ag 0.258960 0.216730 0.720810 0.0469(3) Uani 1 1 d . . . . .
Ag09 Ag 0.465890 0.330210 0.748940 0.0501(3) Uani 1 1 d . . . . .
Ag0A Ag 0.388490 0.231990 0.766160 0.0490(3) Uani 1 1 d . . . . .
Ag0B Ag 0.256740 0.396830 0.619910 0.0505(3) Uani 1 1 d . . . . .
Ag0C Ag 0.285670 0.275640 0.801170 0.0482(3) Uani 1 1 d . . . . .
Ag0D Ag 0.198810 0.173940 0.636130 0.0514(3) Uani 1 1 d . . . . .
Ag0E Ag 0.300730 0.400440 0.801140 0.0497(3) Uani 1 1 d . . . . .
Ag0F Ag 0.134380 0.456080 0.769910 0.0525(3) Uani 1 1 d . . . . .
Ag0G Ag 0.409260 0.349290 0.818400 0.0509(3) Uani 1 1 d . . . . .
Ag0H Ag 0.132990 0.319870 0.650700 0.0530(3) Uani 1 1 d . . . . .
Ag0I Ag 0.304470 0.181970 0.567860 0.0531(3) Uani 1 1 d . . . . .
Ag0J Ag 0.106450 0.449080 0.679310 0.0552(3) Uani 1 1 d . . . . .
Ag0K Ag 0.328630 0.131490 0.689840 0.0525(3) Uani 1 1 d . . . . .
Ag0L Ag 0.160060 0.120430 0.801390 0.0540(3) Uani 1 1 d . . . . .
Ag0M Ag 0.151890 0.304400 0.809080 0.0523(3) Uani 1 1 d . . . . .
Ag0N Ag 0.508390 0.500470 0.864230 0.0582(3) Uani 1 1 d . . . . .
Ag0O Ag 0.112520 0.207970 0.720710 0.0547(3) Uani 1 1 d . . . . .
Ag0P Ag 0.476820 0.333150 0.648020 0.0611(3) Uani 1 1 d . . . . .
Ag0Q Ag 0.360290 0.304230 0.566610 0.0614(3) Uani 1 1 d . . . . .
Ag0R Ag 0.377690 0.195230 0.843320 0.0621(3) Uani 1 1 d . . . . .
Ag0S Ag 0.511990 0.287860 0.829650 0.0633(3) Uani 1 1 d . . . . .
Ag0T Ag 0.607300 0.449920 0.835430 0.0633(4) Uani 1 1 d . . . . .
Ag0U Ag 0.279050 0.080300 0.786250 0.0707(4) Uani 1 1 d . . . . .
Ag0V Ag 0.557960 0.422950 0.739080 0.0851(5) Uani 1 1 d . . . . .
Cl0W Cl 0.238440 0.267610 0.587820 0.0482(8) Uani 1 1 d . . . . .
Cl0X Cl 0.387490 0.494240 0.844020 0.0570(10) Uani 1 1 d . . . . .
Cl0Y Cl 0.199690 0.117620 0.728170 0.0496(9) Uani 1 1 d . . . . .
S0Z S 0.276990 0.120820 0.620020 0.0490(9) Uani 1 1 d . . . . .
Cl10 Cl 0.095040 0.342780 0.722880 0.0486(8) Uani 1 1 d . . . . .
S11 S 0.149480 0.407720 0.620040 0.0489(9) Uani 1 1 d . . . . .
S12 S 0.110290 0.213480 0.650940 0.0502(9) Uani 1 1 d . . . . .
S13 S 0.411590 0.237250 0.620160 0.0510(9) Uani 1 1 d . . . . .
S014 S 0.215870 0.480060 0.725460 0.0486(9) Uani 1 1 d . . . . .
S15 S 0.265190 0.193840 0.839050 0.0538(10) Uani 1 1 d . . . . .
S16 S 0.365700 0.395900 0.612170 0.0502(9) Uani 1 1 d . . . . .
Cl17 Cl 0.498890 0.388540 0.878130 0.0584(10) Uani 1 1 d . . . . .
S018 S 0.102930 0.203190 0.789170 0.0523(9) Uani 1 1 d . . . . .
S19 S 0.194570 0.405970 0.821420 0.0502(9) Uani 1 1 d . . . . .
S1A S 0.523680 0.493080 0.787710 0.0547(10) Uani 1 1 d . . . . .
S1B S 0.372580 0.122350 0.758330 0.0544(10) Uani 1 1 d . . . . .
P01C P 0.361260 0.279630 0.496690 0.0513(10) Uani 1 1 d . . . . .
P01D P 0.593920 0.558800 0.917120 0.0573(11) Uani 1 1 d . . . . .
P01E P 0.283840 0.162530 0.496120 0.0527(10) Uani 1 1 d . . . . .
S1F S 0.552650 0.422540 0.668980 0.0655(12) Uani 1 1 d . . . . .
S1G S 0.491010 0.199520 0.857670 0.0677(12) Uani 1 1 d . . . . .
P01H P 0.001490 0.466880 0.679240 0.0605(12) Uani 1 1 d . U . . .
S1I S 0.578750 0.351580 0.793790 0.0575(10) Uani 1 1 d . . . . .
P01J P 0.694200 0.510680 0.884840 0.0638(12) Uani 1 1 d . . . . .
P01K P 0.251800 -0.001670 0.819520 0.0663(12) Uani 1 1 d . U . . .
P1L P 0.120460 0.019680 0.802530 0.0635(12) Uani 1 1 d . U . . .
P01M P 0.046380 0.506150 0.767750 0.0547(10) Uani 1 1 d . . . . .
N01R N -0.012680 0.489140 0.726540 0.053(3) Uani 1 1 d . . . . .
C01S C 0.261420 0.553680 0.678630 0.066(5) Uani 1 1 d . . . . .
H01A H 0.220421 0.540444 0.659687 0.079 Uiso 1 1 calc R . . . .
H01B H 0.289523 0.527742 0.672981 0.079 Uiso 1 1 calc R . . . .
N01U N 0.173930 -0.016870 0.825000 0.076(5) Uani 1 1 d . . . . .
N01W N 0.317330 0.215490 0.471830 0.050(3) Uani 1 1 d . . . . .
C01X C -0.021440 0.130750 0.549480 0.071(5) Uani 1 1 d . . . . .
H01X H -0.018224 0.127491 0.521208 0.085 Uiso 1 1 calc R . . . .
C01Y C 0.320890 -0.174420 0.538510 0.056(4) Uani 1 1 d . . . . .
H01Y H 0.345637 -0.166684 0.564599 0.067 Uiso 1 1 calc R . . . .
N01Z N 0.673430 0.559710 0.917540 0.062(4) Uani 1 1 d . . . . .
C020 C -0.021920 0.202390 0.625390 0.058(4) Uani 1 1 d . . . . .
H02A H -0.023837 0.206038 0.653589 0.069 Uiso 1 1 calc R . . . .
H02B H -0.014516 0.240773 0.618000 0.069 Uiso 1 1 calc R . . . .
C021 C 0.031350 0.427220 0.497640 0.067(5) Uani 1 1 d . . . . .
H02C H 0.002930 0.419064 0.471218 0.081 Uiso 1 1 calc R . . . .
H02D H 0.048498 0.468553 0.503913 0.081 Uiso 1 1 calc R . . . .
C022 C 0.198600 0.444090 0.872270 0.054(4) Uani 1 1 d . . . . .
C023 C 0.396830 0.463590 0.594020 0.047(4) Uani 1 1 d . . . . .
C024 C 0.628790 0.263090 0.760950 0.067(5) Uani 1 1 d . . . . .
H02E H 0.611848 0.273434 0.735087 0.080 Uiso 1 1 calc R . . . .
H02F H 0.595464 0.235237 0.767742 0.080 Uiso 1 1 calc R . . . .
C025 C 0.251900 0.553140 0.720000 0.057(4) Uani 1 1 d . . . . .
C027 C 0.232480 0.044890 0.602940 0.046(4) Uani 1 1 d . . . . .
C028 C 0.039210 0.166650 0.574560 0.055(4) Uani 1 1 d . . . . .
H02G H 0.046733 0.204741 0.566714 0.066 Uiso 1 1 calc R . . . .
H02H H 0.075169 0.148854 0.571119 0.066 Uiso 1 1 calc R . . . .
C029 C 0.415090 0.512590 0.629610 0.067(5) Uani 1 1 d . . . . .
H02I H 0.446553 0.503897 0.651012 0.080 Uiso 1 1 calc R . . . .
H02J H 0.377405 0.517646 0.639966 0.080 Uiso 1 1 calc R . . . .
C02A C 0.130490 0.406530 0.536110 0.062(5) Uani 1 1 d . . . . .
H02K H 0.149399 0.447533 0.542751 0.074 Uiso 1 1 calc R . . . .
H02L H 0.164912 0.385841 0.534606 0.074 Uiso 1 1 calc R . . . .
C02B C -0.013490 0.240510 0.778290 0.063(5) Uani 1 1 d . U . . .
H02M H 0.009381 0.275457 0.796517 0.076 Uiso 1 1 calc R . . . .
H02N H -0.009330 0.245933 0.751226 0.076 Uiso 1 1 calc R . . . .
C02C C 0.015230 0.188710 0.790110 0.052(4) Uani 1 1 d . U . . .
C02E C 0.175980 -0.239000 0.577990 0.047(4) Uani 1 1 d . . . . .
C02F C 0.346590 -0.276400 0.608090 0.055(4) Uani 1 1 d . . . . .
H02 H 0.339809 -0.309702 0.589404 0.066 Uiso 1 1 calc R . . . .
C02G C 0.324600 0.332570 0.469750 0.070(5) Uani 1 1 d . . . . .
C02H C 0.302090 -0.155060 0.469730 0.075(6) Uani 1 1 d . . . . .
H2CA H 0.314409 -0.135355 0.449641 0.090 Uiso 1 1 calc R . . . .
C02I C 0.497200 0.113680 0.758260 0.062(5) Uani 1 1 d . . . . .
H02O H 0.509664 0.147096 0.779287 0.074 Uiso 1 1 calc R . . . .
H02P H 0.493430 0.126931 0.732366 0.074 Uiso 1 1 calc R . . . .
C02J C 0.068050 0.583790 0.775870 0.062(5) Uani 1 1 d . . . . .
C02K C 0.669270 0.297230 0.831980 0.091(8) Uani 1 1 d . . . . .
H02Q H 0.634301 0.269811 0.837560 0.110 Uiso 1 1 calc R . . . .
H02R H 0.680432 0.330603 0.853006 0.110 Uiso 1 1 calc R . . . .
C02L C 0.436870 0.129390 0.592000 0.063(5) Uani 1 1 d . . . . .
H02S H 0.409760 0.110873 0.608338 0.075 Uiso 1 1 calc R . . . .
H02T H 0.410458 0.130277 0.565923 0.075 Uiso 1 1 calc R . . . .
C02M C 0.552440 0.566410 0.775650 0.063(5) Uani 1 1 d . . . . .
C02N C 0.648600 0.315330 0.792220 0.064(5) Uani 1 1 d . . . . .
C02O C 0.032890 0.171450 0.617870 0.057(4) Uani 1 1 d . . . . .
C02P C 0.586190 0.545840 0.968520 0.057(5) Uani 1 1 d . . . . .
C02R C 0.302490 -0.242750 0.603350 0.057(4) Uani 1 1 d . . . . .
C02S C -0.034670 0.344560 0.519280 0.074(6) Uani 1 1 d . . . . .
H02U H -0.063902 0.335581 0.493129 0.088 Uiso 1 1 calc R . . . .
H02V H -0.058443 0.332803 0.539303 0.088 Uiso 1 1 calc R . . . .
C02T C 0.313690 -0.193480 0.634050 0.060(5) Uani 1 1 d . . . . .
H3CA H 0.286216 -0.167557 0.632468 0.072 Uiso 1 1 calc R . . . .
C02U C 0.173190 0.109650 0.434410 0.065(5) Uani 1 1 d . . . . .
H02W H 0.200147 0.092772 0.420768 0.078 Uiso 1 1 calc R . . . .
C02V C -0.096800 0.213090 0.816780 0.104(8) Uani 1 1 d . U . . .
H02X H -0.142949 0.199810 0.812941 0.125 Uiso 1 1 calc R . . . .
H02Y H -0.084178 0.247339 0.837117 0.125 Uiso 1 1 calc R . . . .
C02W C 0.440240 0.284460 0.486120 0.054(4) Uani 1 1 d . . . . .
C02X C 0.095920 0.387260 0.569490 0.049(4) Uani 1 1 d . . . . .
C02Y C -0.075270 0.502180 0.729840 0.079(6) Uani 1 1 d . . . . .
H02Z H -0.083052 0.532990 0.715050 0.119 Uiso 1 1 calc GR . . . .
H H -0.075325 0.513710 0.757609 0.119 Uiso 1 1 calc GR . . . .
HA H -0.108461 0.468388 0.719024 0.119 Uiso 1 1 calc GR . . . .
C02Z C 0.258890 -0.069430 0.789390 0.070(5) Uani 1 1 d . . . . .
C030 C 0.482800 0.512040 0.562700 0.072(6) Uani 1 1 d . . . . .
H030 H 0.520410 0.506479 0.551855 0.087 Uiso 1 1 calc R . . . .
C031 C 0.152820 -0.070500 0.842290 0.101(9) Uani 1 1 d . . . . .
H03A H 0.157780 -0.103701 0.825339 0.152 Uiso 1 1 calc GR . . . .
H03B H 0.108462 -0.074209 0.843835 0.152 Uiso 1 1 calc GR . . . .
H03C H 0.178730 -0.067855 0.868743 0.152 Uiso 1 1 calc GR . . . .
C032 C 0.034600 0.558040 0.639540 0.070(5) Uani 1 1 d . U . . .
H032 H 0.074574 0.547869 0.644527 0.084 Uiso 1 1 calc R . . . .
C033 C 0.401770 -0.264810 0.639080 0.069(5) Uani 1 1 d . . . . .
H033 H 0.432400 -0.287687 0.639340 0.082 Uiso 1 1 calc R . . . .
C034 C 0.555260 0.314540 0.508420 0.099(9) Uani 1 1 d . . . . .
H034 H 0.590684 0.335036 0.527845 0.119 Uiso 1 1 calc R . . . .
C035 C 0.262490 -0.215120 0.529530 0.065(5) Uani 1 1 d . . . . .
C036 C 0.760190 0.396860 0.673530 0.069(5) Uani 1 1 d . . . . .
H03D H 0.801435 0.393032 0.667565 0.083 Uiso 1 1 calc R . . . .
H03E H 0.761736 0.393572 0.701622 0.083 Uiso 1 1 calc R . . . .
C037 C 0.145730 -0.022380 0.554800 0.091(8) Uani 1 1 d . . . . .
H037 H 0.110347 -0.025634 0.531540 0.109 Uiso 1 1 calc R . . . .
C038 C -0.083470 0.166340 0.600010 0.068(5) Uani 1 1 d . . . . .
H038 H -0.118112 0.186425 0.603884 0.082 Uiso 1 1 calc R . . . .
C039 C 0.056680 0.329540 0.486800 0.070(5) Uani 1 1 d . . . . .
H03F H 0.026094 0.321526 0.461175 0.084 Uiso 1 1 calc R . . . .
H03G H 0.090375 0.308185 0.484637 0.084 Uiso 1 1 calc R . . . .
C03A C 0.564490 0.283550 0.474360 0.077(6) Uani 1 1 d . . . . .
H03H H 0.605832 0.278971 0.472941 0.093 Uiso 1 1 calc R . . . .
C03B C 0.001010 0.487430 0.805700 0.057(4) Uani 1 1 d . . . . .
C03C C 0.172460 -0.041810 0.625430 0.058(4) Uani 1 1 d . . . . .
H03I H 0.155424 -0.056987 0.647504 0.069 Uiso 1 1 calc R . . . .
C03D C 0.188610 -0.444110 0.512960 0.076(6) Uani 1 1 d . . . . .
H4CA H 0.175376 -0.482859 0.501511 0.092 Uiso 1 1 calc R . . . .
C03E C -0.017410 0.423770 0.805220 0.079(6) Uani 1 1 d . . . . .
H03J H -0.006636 0.397171 0.786935 0.094 Uiso 1 1 calc R . . . .
C03F C 0.216430 0.545380 0.911640 0.090(8) Uani 1 1 d . . . . .
H03K H 0.225737 0.586908 0.910423 0.108 Uiso 1 1 calc R . . . .
C03G C 0.151810 0.526770 0.921510 0.135(16) Uani 1 1 d . . . . .
H03L H 0.118945 0.535379 0.900931 0.162 Uiso 1 1 calc R . . . .
H03M H 0.150986 0.548983 0.946914 0.162 Uiso 1 1 calc R . . . .
C03H C 0.116150 -0.045340 0.590850 0.067(5) Uani 1 1 d . . . . .
H03N H 0.087264 -0.021523 0.598705 0.081 Uiso 1 1 calc R . . . .
H03O H 0.092336 -0.084928 0.582657 0.081 Uiso 1 1 calc R . . . .
C03I C 0.170980 -0.423860 0.546570 0.072(6) Uani 1 1 d . . . . .
H5CA H 0.149929 -0.449373 0.560739 0.087 Uiso 1 1 calc R . . . .
C03J C 0.455040 0.456280 0.575900 0.053(4) Uani 1 1 d . . . . .
H03P H 0.487537 0.445782 0.595748 0.064 Uiso 1 1 calc R . . . .
H03Q H 0.441932 0.425482 0.553007 0.064 Uiso 1 1 calc R . . . .
C03K C 0.128140 -0.219050 0.553970 0.060(5) Uani 1 1 d . . . . .
H6CA H 0.133699 -0.213070 0.528417 0.072 Uiso 1 1 calc R . . . .
C03L C 0.244340 -0.054110 0.579040 0.071(6) Uani 1 1 d . . . . .
H03R H 0.273388 -0.078146 0.570862 0.085 Uiso 1 1 calc R . . . .
C03M C 0.023610 0.311530 0.519320 0.065(5) Uani 1 1 d . . . . .
H03S H 0.005783 0.269859 0.512849 0.078 Uiso 1 1 calc R . . . .
C03N C 0.221390 -0.323360 0.545200 0.057(4) Uani 1 1 d . . . . .
C03O C 0.251030 -0.121900 0.724260 0.120(12) Uani 1 1 d . . . . .
H03T H 0.239396 -0.126135 0.696369 0.144 Uiso 1 1 calc R . . . .
C03Q C 0.210020 0.022590 0.641440 0.071(6) Uani 1 1 d . . . . .
H03U H 0.246862 0.023948 0.662918 0.085 Uiso 1 1 calc R . . . .
H03V H 0.182149 0.045897 0.651320 0.085 Uiso 1 1 calc R . . . .
C03R C 0.549150 0.045840 0.804130 0.094(8) Uani 1 1 d . . . . .
H03W H 0.580399 0.021251 0.807229 0.112 Uiso 1 1 calc R . . . .
H03X H 0.561188 0.076643 0.827010 0.112 Uiso 1 1 calc R . . . .
C03S C 0.067360 0.127620 0.438620 0.087(7) Uani 1 1 d . . . . .
H03Y H 0.023590 0.121998 0.427545 0.104 Uiso 1 1 calc R . . . .
C03T C 0.227040 -0.405390 0.496030 0.074(6) Uani 1 1 d . . . . .
H7CA H 0.241278 -0.418664 0.473415 0.089 Uiso 1 1 calc R . . . .
C03U C 0.721580 0.586250 0.953100 0.076(6) Uani 1 1 d . . . . .
H03Z H 0.719924 0.626278 0.959172 0.113 Uiso 1 1 calc GR . . . .
HB H 0.763378 0.583222 0.948567 0.113 Uiso 1 1 calc GR . . . .
HC H 0.713548 0.566949 0.975275 0.113 Uiso 1 1 calc GR . . . .
C03V C 0.584890 0.635290 0.916660 0.070(5) Uani 1 1 d . U . . .
C03W C 0.443950 0.568720 0.614230 0.083(7) Uani 1 1 d . . . . .
H03 H 0.454970 0.600887 0.636613 0.099 Uiso 1 1 calc R . . . .
C03X C 0.342790 -0.144890 0.508450 0.087(8) Uani 1 1 d . . . . .
H8CA H 0.382641 -0.119650 0.514032 0.104 Uiso 1 1 calc R . . . .
C03Y C 0.184480 -0.363980 0.560220 0.068(5) Uani 1 1 d . . . . .
H9CA H 0.166534 -0.351248 0.581334 0.081 Uiso 1 1 calc R . . . .
C040 C -0.018360 0.522110 0.649850 0.076(6) Uani 1 1 d . U . . .
C041 C 0.578870 0.518200 1.045300 0.089(8) Uani 1 1 d . . . . .
H041 H 0.576717 0.508988 1.070706 0.106 Uiso 1 1 calc R . . . .
C042 C 0.702890 0.358350 0.783980 0.082(7) Uani 1 1 d . . . . .
H04A H 0.714421 0.392210 0.804624 0.098 Uiso 1 1 calc R . . . .
H04B H 0.689726 0.370506 0.758174 0.098 Uiso 1 1 calc R . . . .
C043 C 0.411370 0.025830 0.721990 0.078(6) Uani 1 1 d . . . . .
H04C H 0.368177 0.004499 0.720680 0.094 Uiso 1 1 calc R . . . .
H04D H 0.411110 0.043445 0.697839 0.094 Uiso 1 1 calc R . . . .
C044 C 0.248650 -0.191130 0.462350 0.074(6) Uani 1 1 d . . . . .
H044 H 0.223286 -0.197549 0.436473 0.089 Uiso 1 1 calc R . . . .
C045 C 0.068280 0.323940 0.560650 0.062(5) Uani 1 1 d . . . . .
H04E H 0.044580 0.312500 0.580778 0.075 Uiso 1 1 calc R . . . .
H04F H 0.102392 0.302459 0.560926 0.075 Uiso 1 1 calc R . . . .
C046 C 0.198800 0.144210 0.471890 0.052(4) Uani 1 1 d . . . . .
C047 C 0.178040 0.041920 0.567930 0.067(5) Uani 1 1 d . . . . .
H04G H 0.194069 0.057704 0.546056 0.080 Uiso 1 1 calc R . . . .
H04H H 0.147484 0.063850 0.575752 0.080 Uiso 1 1 calc R . . . .
C048 C 0.708580 0.417990 0.925270 0.073(6) Uani 1 1 d . . . . .
H048 H 0.663904 0.407632 0.918334 0.088 Uiso 1 1 calc R . . . .
C049 C 0.251240 0.430670 0.902270 0.068(5) Uani 1 1 d . . . . .
H04I H 0.292033 0.440339 0.894260 0.082 Uiso 1 1 calc R . . . .
H04J H 0.242673 0.389839 0.904398 0.082 Uiso 1 1 calc R . . . .
C04A C 0.705710 0.349760 0.646310 0.086(7) Uani 1 1 d . . . . .
H04K H 0.715249 0.312007 0.650776 0.103 Uiso 1 1 calc R . . . .
C04B C -0.080160 0.162310 0.555090 0.066(5) Uani 1 1 d . . . . .
H04L H -0.072484 0.200632 0.547622 0.079 Uiso 1 1 calc R . . . .
H04M H -0.120306 0.140057 0.538258 0.079 Uiso 1 1 calc R . . . .
C04C C 0.430850 0.526290 0.527740 0.072(6) Uani 1 1 d . . . . .
H04N H 0.448216 0.561897 0.518853 0.087 Uiso 1 1 calc R . . . .
H04O H 0.419735 0.495376 0.504958 0.087 Uiso 1 1 calc R . . . .
C04D C 0.253560 0.468970 0.944690 0.102(9) Uani 1 1 d . . . . .
H04P H 0.286818 0.459902 0.965263 0.122 Uiso 1 1 calc R . . . .
C04E C 0.472570 0.193080 0.613480 0.061(5) Uani 1 1 d . . . . .
C04F C 0.073450 -0.207400 0.564620 0.075(6) Uani 1 1 d . . . . .
H0DA H 0.043380 -0.194437 0.546578 0.090 Uiso 1 1 calc R . . . .
C04G C 0.044670 0.615980 0.747990 0.082(6) Uani 1 1 d . . . . .
H04Q H 0.012392 0.597740 0.725859 0.098 Uiso 1 1 calc R . . . .
C04H C 0.605440 0.182240 0.619600 0.096(9) Uani 1 1 d . . . . .
H04R H 0.627140 0.220453 0.633780 0.115 Uiso 1 1 calc R . . . .
H04S H 0.637975 0.160087 0.615983 0.115 Uiso 1 1 calc R . . . .
C04I C 0.313590 0.100280 0.477920 0.057(4) Uani 1 1 d . . . . .
C04J C 0.092850 0.162430 0.475610 0.075(6) Uani 1 1 d . . . . .
H04T H 0.066651 0.180286 0.489325 0.090 Uiso 1 1 calc R . . . .
C04K C 0.585660 0.574800 1.038410 0.077(6) Uani 1 1 d . . . . .
H04U H 0.586348 0.603548 1.059412 0.092 Uiso 1 1 calc R . . . .
C04M C 0.165310 -0.244410 0.618530 0.073(6) Uani 1 1 d . . . . .
H1DA H 0.197774 -0.254452 0.636628 0.088 Uiso 1 1 calc R . . . .
C04N C 0.433080 0.075630 0.761240 0.057(4) Uani 1 1 d . . . . .
C04O C 0.019820 0.110140 0.631080 0.071(6) Uani 1 1 d . . . . .
H04V H 0.054673 0.090570 0.628113 0.085 Uiso 1 1 calc R . . . .
H04W H 0.016124 0.113665 0.658976 0.085 Uiso 1 1 calc R . . . .
C04P C 0.463730 -0.036670 0.767340 0.150(18) Uani 1 1 d . . . . .
H04X H 0.422181 -0.058910 0.768714 0.180 Uiso 1 1 calc R . . . .
H04Y H 0.494046 -0.062200 0.769565 0.180 Uiso 1 1 calc R . . . .
C04Q C 0.286150 0.275010 0.906050 0.080(6) Uani 1 1 d . U . . .
H04Z H 0.262848 0.297072 0.888619 0.096 Uiso 1 1 calc R . . . .
HD H 0.331363 0.284668 0.905267 0.096 Uiso 1 1 calc R . . . .
C04R C 0.259020 0.209020 0.892540 0.070(5) Uani 1 1 d . U . . .
C04S C 0.217160 -0.075810 0.615130 0.067(5) Uani 1 1 d . . . . .
H04 H 0.195715 -0.116178 0.607738 0.080 Uiso 1 1 calc R . . . .
HE H 0.252221 -0.072461 0.638151 0.080 Uiso 1 1 calc R . . . .
C04T C 0.260180 0.327590 0.469610 0.119(12) Uani 1 1 d . . . . .
H0AA H 0.239170 0.299519 0.482043 0.143 Uiso 1 1 calc R . . . .
C04V C -0.139970 0.331420 0.606500 0.115(7) Uani 1 1 d . U . . .
H1AA H -0.159877 0.321849 0.579386 0.138 Uiso 1 1 calc R . . . .
C04W C 0.575320 0.475130 1.013070 0.065(5) Uani 1 1 d . . . . .
H2AA H 0.569569 0.436944 1.017590 0.079 Uiso 1 1 calc R . . . .
C04X C -0.083180 0.228770 0.780390 0.074(6) Uani 1 1 d . U . . .
H3AA H -0.101908 0.262055 0.774116 0.089 Uiso 1 1 calc R . . . .
C04Y C 0.109960 0.608730 0.814020 0.114(11) Uani 1 1 d . . . . .
H4AA H 0.120029 0.587759 0.834760 0.137 Uiso 1 1 calc R . . . .
C04Z C 0.513680 0.220060 0.585490 0.074(6) Uani 1 1 d . . . . .
H5AA H 0.486019 0.219742 0.559603 0.089 Uiso 1 1 calc R . . . .
HF H 0.532954 0.260022 0.596931 0.089 Uiso 1 1 calc R . . . .
C050 C 0.029010 0.608180 0.622160 0.082(6) Uani 1 1 d . U . . .
H050 H 0.063631 0.631699 0.615674 0.098 Uiso 1 1 calc R . . . .
C051 C 0.107510 0.100200 0.417230 0.089(7) Uani 1 1 d . . . . .
H051 H 0.090275 0.076688 0.392516 0.107 Uiso 1 1 calc R . . . .
C052 C 0.247260 0.656680 0.682400 0.079(6) Uani 1 1 d . . . . .
H05A H 0.264646 0.695650 0.678546 0.095 Uiso 1 1 calc R . . . .
H05B H 0.205920 0.643169 0.663843 0.095 Uiso 1 1 calc R . . . .
C053 C 0.689270 0.236370 0.758860 0.087(7) Uani 1 1 d . . . . .
H053 H 0.676818 0.202275 0.737889 0.105 Uiso 1 1 calc R . . . .
C054 C 0.315250 0.572340 0.749140 0.071(6) Uani 1 1 d . . . . .
H05C H 0.344265 0.547694 0.742788 0.085 Uiso 1 1 calc R . . . .
H05D H 0.309283 0.568802 0.776152 0.085 Uiso 1 1 calc R . . . .
C055 C -0.005990 0.407920 0.528850 0.069(5) Uani 1 1 d . . . . .
H055 H -0.040451 0.429464 0.529411 0.083 Uiso 1 1 calc R . . . .
C056 C 0.738180 0.458430 0.621080 0.103(10) Uani 1 1 d . . . . .
H05E H 0.778311 0.454390 0.613497 0.124 Uiso 1 1 calc R . . . .
H05F H 0.730091 0.495931 0.615864 0.124 Uiso 1 1 calc R . . . .
C057 C 0.485450 0.012180 0.802940 0.121(12) Uani 1 1 d . . . . .
H057 H 0.486552 -0.004534 0.827814 0.145 Uiso 1 1 calc R . . . .
C058 C 0.063000 -0.215210 0.603230 0.068(5) Uani 1 1 d . . . . .
H058 H 0.025930 -0.207468 0.610761 0.081 Uiso 1 1 calc R . . . .
C059 C 0.245190 -0.345940 0.512390 0.065(5) Uani 1 1 d . . . . .
H059 H 0.273245 -0.321313 0.501372 0.078 Uiso 1 1 calc R . . . .
C05A C 0.225510 0.367010 0.449670 0.18(2) Uani 1 1 d . . . . .
H05G H 0.180929 0.361787 0.442859 0.219 Uiso 1 1 calc R . . . .
C05B C 0.531210 0.123940 0.561070 0.098(9) Uani 1 1 d . . . . .
H05H H 0.503890 0.123976 0.535131 0.117 Uiso 1 1 calc R . . . .
H05I H 0.562520 0.100698 0.556773 0.117 Uiso 1 1 calc R . . . .
C05C C 0.295390 0.260610 0.339380 0.090(8) Uani 1 1 d . . . . .
H4DA H 0.258817 0.272094 0.345145 0.108 Uiso 1 1 calc R . . . .
C05D C 0.526620 0.091360 0.623570 0.113(11) Uani 1 1 d . . . . .
H05J H 0.558161 0.068296 0.619449 0.135 Uiso 1 1 calc R . . . .
H05K H 0.498834 0.072151 0.639267 0.135 Uiso 1 1 calc R . . . .
C05E C 0.157120 0.169950 0.491470 0.063(5) Uani 1 1 d . . . . .
H05L H 0.174073 0.193135 0.516335 0.076 Uiso 1 1 calc R . . . .
C05F C 0.683510 0.411050 0.595120 0.098(9) Uani 1 1 d . . . . .
H05M H 0.679021 0.414082 0.566495 0.117 Uiso 1 1 calc R . . . .
C05G C 0.516680 0.260220 0.443770 0.096(8) Uani 1 1 d . . . . .
H05N H 0.524082 0.244112 0.419480 0.115 Uiso 1 1 calc R . . . .
C05H C 0.085940 0.395240 0.497650 0.063(5) Uani 1 1 d . . . . .
H05O H 0.109232 0.407223 0.477116 0.075 Uiso 1 1 calc R . . . .
C05I C 0.491190 0.097260 0.587450 0.107(11) Uani 1 1 d . . . . .
H05P H 0.470492 0.058107 0.573615 0.128 Uiso 1 1 calc R . . . .
C05K C 0.631760 0.678120 0.912280 0.077(6) Uani 1 1 d . U . . .
H05Q H 0.671526 0.670233 0.909817 0.093 Uiso 1 1 calc R . . . .
C05L C 0.618730 0.417130 0.609900 0.081(6) Uani 1 1 d . . . . .
H05R H 0.607953 0.453976 0.605264 0.097 Uiso 1 1 calc R . . . .
H05S H 0.583394 0.386512 0.595007 0.097 Uiso 1 1 calc R . . . .
C05M C 0.512570 0.189720 0.652290 0.086(7) Uani 1 1 d . . . . .
H05T H 0.485662 0.173652 0.669599 0.103 Uiso 1 1 calc R . . . .
H05U H 0.535663 0.228130 0.665320 0.103 Uiso 1 1 calc R . . . .
C05N C 0.357580 0.376780 0.456170 0.073(6) Uani 1 1 d . . . . .
H05V H 0.401339 0.379308 0.457468 0.087 Uiso 1 1 calc R . . . .
C05O C -0.038610 0.069270 0.560150 0.088(7) Uani 1 1 d . . . . .
H05W H -0.079100 0.048226 0.543041 0.106 Uiso 1 1 calc R . . . .
H05X H -0.005359 0.048055 0.556359 0.106 Uiso 1 1 calc R . . . .
C05P C 0.053090 0.009620 0.830200 0.096(6) Uani 1 1 d . U . . .
C05Q C 0.188290 0.447890 0.954110 0.080(6) Uani 1 1 d . . . . .
H05Y H 0.180651 0.406299 0.953276 0.096 Uiso 1 1 calc R . . . .
HG H 0.187899 0.465460 0.981021 0.096 Uiso 1 1 calc R . . . .
C05R C 0.695810 0.351740 0.603450 0.098(8) Uani 1 1 d . . . . .
H05Z H 0.659291 0.321795 0.589183 0.117 Uiso 1 1 calc R . . . .
HH H 0.733529 0.344682 0.593862 0.117 Uiso 1 1 calc R . . . .
C05T C 0.549370 0.072810 0.763560 0.083(7) Uani 1 1 d . . . . .
H05 H 0.592380 0.094875 0.763888 0.100 Uiso 1 1 calc R . . . .
C05U C 0.657040 0.633690 0.771910 0.111(11) Uani 1 1 d . . . . .
H6AA H 0.703898 0.640330 0.775184 0.133 Uiso 1 1 calc R . . . .
C05V C -0.043870 0.076130 0.603360 0.078(6) Uani 1 1 d . . . . .
H7AA H -0.053210 0.037531 0.610922 0.093 Uiso 1 1 calc R . . . .
C05W C 0.225350 -0.222490 0.491820 0.067(5) Uani 1 1 d . . . . .
H2DA H 0.185324 -0.247545 0.485183 0.080 Uiso 1 1 calc R . . . .
C05X C 0.208420 0.595460 0.729040 0.074(6) Uani 1 1 d . . . . .
H8AA H 0.202642 0.595613 0.756423 0.089 Uiso 1 1 calc R . . . .
HI H 0.166457 0.582855 0.711051 0.089 Uiso 1 1 calc R . . . .
C05Y C 0.555540 0.629330 0.725930 0.097(9) Uani 1 1 d . . . . .
H9AA H 0.538986 0.630590 0.697449 0.116 Uiso 1 1 calc R . . . .
C05Z C 0.629660 0.413100 0.654910 0.062(5) Uani 1 1 d . . . . .
C060 C 0.360420 0.636720 0.704630 0.071(5) Uani 1 1 d . . . . .
H06A H 0.388518 0.610564 0.699436 0.086 Uiso 1 1 calc R . . . .
H06B H 0.381267 0.675621 0.702661 0.086 Uiso 1 1 calc R . . . .
C061 C 0.409530 -0.219510 0.668680 0.070(5) Uani 1 1 d . . . . .
H061 H 0.444280 -0.212125 0.690522 0.084 Uiso 1 1 calc R . . . .
C062 C 0.579870 0.486050 0.974850 0.070(5) Uani 1 1 d . . . . .
H062 H 0.578926 0.456579 0.954270 0.084 Uiso 1 1 calc R . . . .
C063 C 0.506010 0.560530 0.600770 0.087(8) Uani 1 1 d . . . . .
H06C H 0.535039 0.548410 0.621841 0.104 Uiso 1 1 calc R . . . .
H06D H 0.527847 0.596150 0.593928 0.104 Uiso 1 1 calc R . . . .
C064 C 0.567360 0.187400 0.579250 0.117(11) Uani 1 1 d . . . . .
H064 H 0.594360 0.204931 0.562103 0.140 Uiso 1 1 calc R . . . .
B065 B 0.240950 -0.254450 0.563060 0.056(5) Uani 1 1 d . . . . .
C066 C 0.297340 0.205780 0.425550 0.085(7) Uani 1 1 d . . . . .
H06E H 0.271780 0.233043 0.417184 0.128 Uiso 1 1 calc GR . . . .
H06F H 0.272661 0.167187 0.416198 0.128 Uiso 1 1 calc GR . . . .
H06G H 0.335130 0.211062 0.414445 0.128 Uiso 1 1 calc GR . . . .
C067 C 0.187860 -0.056200 0.543900 0.090(7) Uani 1 1 d . . . . .
H06H H 0.204319 -0.042492 0.521537 0.108 Uiso 1 1 calc R . . . .
H06I H 0.164704 -0.095901 0.535090 0.108 Uiso 1 1 calc R . . . .
C068 C 0.268320 -0.165290 0.742990 0.138(16) Uani 1 1 d . . . . .
H068 H 0.280292 -0.195139 0.728104 0.166 Uiso 1 1 calc R . . . .
C069 C 0.591770 0.591050 0.999510 0.071(6) Uani 1 1 d . . . . .
H069 H 0.598999 0.629473 0.995537 0.086 Uiso 1 1 calc R . . . .
C06A C 0.560200 0.151480 0.645580 0.098(8) Uani 1 1 d . . . . .
H06J H 0.586263 0.148272 0.671611 0.117 Uiso 1 1 calc R . . . .
C06B C 0.251310 -0.068970 0.749090 0.111(11) Uani 1 1 d . . . . .
H06K H 0.246506 -0.035678 0.738097 0.134 Uiso 1 1 calc R . . . .
C06C C 0.744810 0.455970 0.664620 0.072(6) Uani 1 1 d . . . . .
H06L H 0.780703 0.486825 0.679536 0.086 Uiso 1 1 calc R . . . .
C06D C 0.457970 -0.015300 0.724330 0.095(8) Uani 1 1 d . . . . .
H06M H 0.444675 -0.047686 0.702052 0.114 Uiso 1 1 calc R . . . .
C06E C 0.010660 0.178120 0.830010 0.097(8) Uani 1 1 d . U . . .
H06N H 0.033860 0.211786 0.849406 0.117 Uiso 1 1 calc R . . . .
H06O H 0.030071 0.145603 0.836128 0.117 Uiso 1 1 calc R . . . .
C06F C 0.645420 0.355900 0.662330 0.073(6) Uani 1 1 d . . . . .
H06P H 0.609706 0.324764 0.648693 0.088 Uiso 1 1 calc R . . . .
H06Q H 0.653163 0.353943 0.690904 0.088 Uiso 1 1 calc R . . . .
C06G C 0.287420 0.196940 0.963670 0.107(9) Uani 1 1 d D U . . .
H06R H 0.310229 0.174811 0.981798 0.128 Uiso 1 1 calc R . . . .
C06H C 0.280690 0.008970 0.593400 0.061(5) Uani 1 1 d . . . . .
H06S H 0.314021 0.011241 0.617199 0.074 Uiso 1 1 calc R . . . .
H06T H 0.300823 0.023465 0.572552 0.074 Uiso 1 1 calc R . . . .
C06I C -0.117070 0.176210 0.749910 0.097(8) Uani 1 1 d . U . . .
H06U H -0.108507 0.181682 0.723692 0.116 Uiso 1 1 calc R . . . .
H06V H -0.163160 0.170451 0.747943 0.116 Uiso 1 1 calc R . . . .
C06J C 0.741130 0.384290 0.945860 0.102(8) Uani 1 1 d . . . . .
H06W H 0.719484 0.349450 0.951064 0.123 Uiso 1 1 calc R . . . .
C06K C 0.069440 0.678730 0.752250 0.087(7) Uani 1 1 d . . . . .
H06X H 0.058154 0.700857 0.732434 0.105 Uiso 1 1 calc R . . . .
C06L C 0.365590 -0.185010 0.665890 0.077(6) Uani 1 1 d . . . . .
H3DA H 0.370879 -0.154279 0.686456 0.093 Uiso 1 1 calc R . . . .
C06M C 0.285640 0.209360 0.316770 0.088(7) Uani 1 1 d D . . . .
C06N C -0.099680 0.108490 0.611380 0.084(7) Uani 1 1 d . . . . .
H06Y H -0.140948 0.087406 0.595275 0.101 Uiso 1 1 calc R . . . .
HJ H -0.101885 0.111686 0.639526 0.101 Uiso 1 1 calc R . . . .
C06O C 0.135890 0.463010 0.924410 0.083(7) Uani 1 1 d . . . . .
H06Z H 0.094582 0.453252 0.932390 0.100 Uiso 1 1 calc R . . . .
C06P C 0.486400 0.257170 0.932620 0.086(7) Uani 1 1 d . . . . .
H06 H 0.496257 0.293051 0.922073 0.104 Uiso 1 1 calc R . . . .
HK H 0.440064 0.243599 0.926270 0.104 Uiso 1 1 calc R . . . .
C06Q C 0.289320 0.172920 0.916070 0.091(7) Uani 1 1 d . U . . .
H0BA H 0.333367 0.175462 0.913047 0.110 Uiso 1 1 calc R . . . .
HL H 0.266457 0.133001 0.908165 0.110 Uiso 1 1 calc R . . . .
C06S C 0.110560 0.700960 0.788200 0.105(9) Uani 1 1 d . . . . .
H1BA H 0.123125 0.741032 0.793846 0.126 Uiso 1 1 calc R . . . .
C06U C -0.014210 0.134350 0.759830 0.095(7) Uani 1 1 d . U . . .
H2BA H 0.008256 0.103538 0.765742 0.114 Uiso 1 1 calc R . . . .
HM H -0.012350 0.141598 0.732768 0.114 Uiso 1 1 calc R . . . .
C06V C 0.682010 0.462090 0.681800 0.080(6) Uani 1 1 d . . . . .
H3BA H 0.688039 0.456833 0.709809 0.097 Uiso 1 1 calc R . . . .
HN H 0.671309 0.499544 0.679252 0.097 Uiso 1 1 calc R . . . .
C06W C 0.709420 0.216570 0.800290 0.077(6) Uani 1 1 d . . . . .
H4BA H 0.674090 0.189242 0.805573 0.092 Uiso 1 1 calc R . . . .
HO H 0.745912 0.198078 0.800543 0.092 Uiso 1 1 calc R . . . .
C06X C 0.238730 0.657070 0.723560 0.095(8) Uani 1 1 d . . . . .
H5BA H 0.209546 0.682826 0.728561 0.114 Uiso 1 1 calc R . . . .
C06Y C 0.519530 0.210450 0.912950 0.085(7) Uani 1 1 d . . . . .
C06Z C 0.523040 0.644350 0.919370 0.104(8) Uani 1 1 d . U . . .
H6BA H 0.493009 0.615919 0.925994 0.125 Uiso 1 1 calc R . . . .
C070 C 0.111600 -0.235900 0.631840 0.075(6) Uani 1 1 d . . . . .
H070 H 0.105736 -0.242612 0.657209 0.090 Uiso 1 1 calc R . . . .
C071 C -0.008840 0.528160 0.835800 0.090(7) Uani 1 1 d . . . . .
H071 H 0.011985 0.566678 0.838951 0.108 Uiso 1 1 calc R . . . .
C072 C 0.299261 -0.002173 0.868063 0.102(7) Uani 1 1 d . U . . .
C08S C 0.283389 0.023801 0.902209 0.113(7) Uani 1 1 d G U . . .
H08S H 0.242851 0.032455 0.900709 0.136 Uiso 1 1 calc R . . . .
C109 C 0.328104 0.036841 0.938598 0.130(9) Uani 1 1 d G U . . .
H109 H 0.317484 0.054219 0.961444 0.155 Uiso 1 1 calc R . . . .
C171 C 0.388692 0.023907 0.940840 0.179(15) Uani 1 1 d G U . . .
H171 H 0.418609 0.032632 0.965187 0.215 Uiso 1 1 calc R . . . .
C091 C 0.404565 -0.002067 0.906694 0.140(11) Uani 1 1 d G U . . .
H091 H 0.445102 -0.010721 0.908195 0.168 Uiso 1 1 calc R . . . .
C107 C 0.359850 -0.015108 0.870306 0.165(16) Uani 1 1 d G U . . .
H107 H 0.370471 -0.032486 0.847460 0.198 Uiso 1 1 calc R . . . .
C073 C 0.379250 0.107890 0.471120 0.084(7) Uani 1 1 d . . . . .
H073 H 0.404319 0.144313 0.472002 0.100 Uiso 1 1 calc R . . . .
C074 C 0.737960 0.465980 0.914320 0.066(5) Uani 1 1 d . . . . .
C075 C 0.631160 0.574510 0.783700 0.111(10) Uani 1 1 d . . . . .
H07A H 0.648927 0.573845 0.811796 0.133 Uiso 1 1 calc R . . . .
H07B H 0.642878 0.543627 0.767452 0.133 Uiso 1 1 calc R . . . .
C076 C 0.040970 0.421150 0.571030 0.059(5) Uani 1 1 d . . . . .
H07C H 0.058923 0.462313 0.577908 0.071 Uiso 1 1 calc R . . . .
H07D H 0.017925 0.409407 0.591385 0.071 Uiso 1 1 calc R . . . .
C078 C 0.328100 0.419030 0.440170 0.078(6) Uani 1 1 d . . . . .
H078 H 0.350156 0.447960 0.428889 0.094 Uiso 1 1 calc R . . . .
C079 C 0.351240 0.297850 0.354930 0.105(9) Uani 1 1 d . . . . .
H079 H 0.351133 0.332947 0.369963 0.126 Uiso 1 1 calc R . . . .
C07B C 0.180780 0.201970 0.891490 0.090(7) Uani 1 1 d . U . . .
H07E H 0.162731 0.228011 0.875003 0.108 Uiso 1 1 calc R . . . .
H07F H 0.158161 0.162666 0.880416 0.108 Uiso 1 1 calc R . . . .
C07C C -0.001350 -0.034350 0.808340 0.126(10) Uani 1 1 d . U . . .
H07G H -0.002886 -0.052468 0.782536 0.151 Uiso 1 1 calc R . . . .
C07D C 0.132840 0.428740 0.883340 0.062(5) Uani 1 1 d . . . . .
H07H H 0.099903 0.438181 0.863227 0.074 Uiso 1 1 calc R . . . .
H07I H 0.121979 0.387625 0.884246 0.074 Uiso 1 1 calc R . . . .
C07E C 0.344230 0.633960 0.747360 0.081(6) Uani 1 1 d . . . . .
H07J H 0.383930 0.646809 0.768117 0.097 Uiso 1 1 calc R . . . .
C07F C 0.211660 0.507840 0.868590 0.097(9) Uani 1 1 d . . . . .
H07K H 0.177210 0.515868 0.848823 0.116 Uiso 1 1 calc R . . . .
H07L H 0.251646 0.518145 0.859748 0.116 Uiso 1 1 calc R . . . .
C07G C 0.534760 0.673180 0.747790 0.102(9) Uani 1 1 d . . . . .
H07M H 0.488134 0.665406 0.742734 0.123 Uiso 1 1 calc R . . . .
H07N H 0.549625 0.710235 0.739891 0.123 Uiso 1 1 calc R . . . .
C07H C -0.062600 0.164590 0.833210 0.089(7) Uani 1 1 d . U . . .
H07O H -0.066609 0.161302 0.860893 0.107 Uiso 1 1 calc R . . . .
C07I C -0.051600 0.406730 0.833740 0.095(8) Uani 1 1 d . . . . .
H07P H -0.068007 0.368010 0.834325 0.114 Uiso 1 1 calc R . . . .
C07J C 0.279650 0.044550 0.478130 0.101(10) Uani 1 1 d . . . . .
H07Q H 0.238062 0.039615 0.482577 0.121 Uiso 1 1 calc R . . . .
C07K C 0.813420 0.402940 0.960730 0.091(9) Uani 1 1 d . . . . .
H07R H 0.836579 0.382476 0.977567 0.110 Uiso 1 1 calc R . . . .
C07L C 0.372090 0.532460 0.543890 0.084(7) Uani 1 1 d . . . . .
H07S H 0.338908 0.540809 0.522918 0.101 Uiso 1 1 calc R . . . .
C07M C 0.726960 0.269660 0.831400 0.078(6) Uani 1 1 d . . . . .
H07T H 0.740881 0.258678 0.857841 0.094 Uiso 1 1 calc R . . . .
C07N C 0.433030 0.050950 0.799370 0.086(7) Uani 1 1 d . . . . .
H07U H 0.390952 0.027773 0.798640 0.103 Uiso 1 1 calc R . . . .
H07V H 0.443579 0.081716 0.822221 0.103 Uiso 1 1 calc R . . . .
C07O C -0.078230 0.534330 0.637640 0.094(7) Uani 1 1 d . U . . .
H07W H -0.115738 0.508382 0.637989 0.113 Uiso 1 1 calc R . . . .
C07R C 0.174310 0.217180 0.935850 0.087(7) Uani 1 1 d . U . . .
H07X H 0.129068 0.209527 0.937859 0.104 Uiso 1 1 calc R . . . .
C07S C 0.346470 0.191260 0.306090 0.097(8) Uani 1 1 d . . . . .
H5DA H 0.343903 0.158760 0.287489 0.116 Uiso 1 1 calc R . . . .
C07T C 0.565270 0.674190 0.796030 0.093(8) Uani 1 1 d . . . . .
H07Y H 0.555101 0.705080 0.813665 0.111 Uiso 1 1 calc R . . . .
C07U C 0.412330 0.284630 0.348830 0.113(10) Uani 1 1 d . . . . .
H6DA H 0.451354 0.310729 0.358403 0.136 Uiso 1 1 calc R . . . .
C07W C 0.760210 0.329780 0.783740 0.085(7) Uani 1 1 d . . . . .
H07Z H 0.795454 0.357334 0.777880 0.102 Uiso 1 1 calc R . . . .
C07X C 0.391620 0.582170 0.580070 0.094(9) Uani 1 1 d . . . . .
H07 H 0.353994 0.587106 0.590532 0.113 Uiso 1 1 calc R . . . .
HP H 0.408527 0.617966 0.571242 0.113 Uiso 1 1 calc R . . . .
C07Y C 0.627310 0.636420 0.731450 0.116(11) Uani 1 1 d . . . . .
H7BA H 0.636920 0.606206 0.713454 0.139 Uiso 1 1 calc R . . . .
HQ H 0.645003 0.673360 0.724409 0.139 Uiso 1 1 calc R . . . .
C080 C 0.204700 0.277310 0.950640 0.082(6) Uani 1 1 d D U . . .
H08A H 0.199318 0.287408 0.977850 0.098 Uiso 1 1 calc R . . . .
H08B H 0.183936 0.301698 0.933918 0.098 Uiso 1 1 calc R . . . .
C081 C 0.499470 0.208700 0.995170 0.102(9) Uani 1 1 d . . . . .
H08C H 0.519260 0.216075 1.023635 0.123 Uiso 1 1 calc R . . . .
H08D H 0.453630 0.194654 0.992297 0.123 Uiso 1 1 calc R . . . .
C082 C -0.092570 0.385560 0.620670 0.105(6) Uani 1 1 d . U . . .
H082 H -0.083438 0.409183 0.601832 0.126 Uiso 1 1 calc R . . . .
C083 C 0.344970 0.475060 0.560290 0.079(6) Uani 1 1 d . . . . .
H08E H 0.306975 0.479392 0.570511 0.095 Uiso 1 1 calc R . . . .
H08F H 0.332884 0.442567 0.538563 0.095 Uiso 1 1 calc R . . . .
C084 C 0.276750 0.288400 0.950310 0.086(7) Uani 1 1 d D U . . .
H084 H 0.294373 0.329676 0.959819 0.103 Uiso 1 1 calc R . . . .
C085 C 0.638920 0.678920 0.799510 0.127(13) Uani 1 1 d . . . . .
H08G H 0.657151 0.716732 0.794006 0.152 Uiso 1 1 calc R . . . .
H08H H 0.658395 0.676511 0.827025 0.152 Uiso 1 1 calc R . . . .
C086 C 0.292540 0.617570 0.673700 0.078(6) Uani 1 1 d . . . . .
H086 H 0.298743 0.618205 0.646160 0.093 Uiso 1 1 calc R . . . .
C087 C -0.101596 0.281418 0.934860 0.106(7) Uani 1 1 d . U . . .
H087 H -0.145159 0.278048 0.934646 0.127 Uiso 1 1 calc R . . . .
C08M C -0.067741 0.243690 0.953211 0.099(6) Uani 1 1 d G U . . .
C0AC C -0.002632 0.248727 0.953531 0.169(16) Uani 1 1 d G U . . .
H0AK H 0.020019 0.223484 0.965809 0.203 Uiso 1 1 calc R . . . .
C08E C 0.028623 0.291492 0.935500 0.177(17) Uani 1 1 d G U . . .
H1EA H 0.072185 0.294862 0.935714 0.213 Uiso 1 1 calc R . . . .
C094 C -0.005232 0.329220 0.917149 0.111(7) Uani 1 1 d G U . . .
H094 H 0.015680 0.357833 0.905086 0.133 Uiso 1 1 calc R . . . .
C08D C -0.070341 0.324184 0.916829 0.113(8) Uani 1 1 d G U . . .
H2EA H -0.092992 0.349427 0.904551 0.135 Uiso 1 1 calc R . . . .
C088 C 0.839520 0.445630 0.949680 0.086(7) Uani 1 1 d . . . . .
H088 H 0.884261 0.454027 0.956319 0.103 Uiso 1 1 calc R . . . .
C089 C 0.270320 0.415840 0.441840 0.140(15) Uani 1 1 d . . . . .
H089 H 0.253917 0.448666 0.437559 0.168 Uiso 1 1 calc R . . . .
C08C C 0.059010 0.037920 0.864090 0.101(7) Uani 1 1 d . U . . .
H08I H 0.095747 0.066153 0.875512 0.122 Uiso 1 1 calc R . . . .
C08F C 0.502610 0.155890 0.927650 0.095(8) Uani 1 1 d . . . . .
H08J H 0.520979 0.126870 0.914253 0.115 Uiso 1 1 calc R . . . .
H08K H 0.456202 0.142844 0.921177 0.115 Uiso 1 1 calc R . . . .
C08G C -0.062850 0.402530 0.657310 0.081(5) Uani 1 1 d . U . . .
B08H B 0.219070 0.159140 0.296140 0.093(10) Uani 1 1 d D . . . .
C08I C 0.809190 0.485950 0.927010 0.085(7) Uani 1 1 d . . . . .
H08L H 0.831810 0.519965 0.921253 0.102 Uiso 1 1 calc R . . . .
C08J C 0.449310 0.260510 0.449480 0.103(9) Uani 1 1 d . . . . .
H08M H 0.414126 0.244682 0.428490 0.123 Uiso 1 1 calc R . . . .
C08K C -0.090010 0.116980 0.764520 0.096(7) Uani 1 1 d . U . . .
H08N H -0.113660 0.080831 0.747265 0.116 Uiso 1 1 calc R . . . .
C08L C -0.117480 0.307640 0.669310 0.114(7) Uani 1 1 d . U . . .
H08O H -0.120576 0.280404 0.686605 0.137 Uiso 1 1 calc R . . . .
C08N C 0.739750 0.276330 0.749480 0.098(9) Uani 1 1 d . . . . .
H08P H 0.724970 0.288404 0.723867 0.118 Uiso 1 1 calc R . . . .
H08Q H 0.776107 0.258339 0.747588 0.118 Uiso 1 1 calc R . . . .
C08O C 0.135320 0.671190 0.816770 0.108(10) Uani 1 1 d . . . . .
H08R H 0.168451 0.690325 0.838179 0.129 Uiso 1 1 calc R . . . .
C08P C 0.221768 0.122040 0.166820 0.129(5) Uani 1 1 d . U . . .
H7DA H 0.223096 0.115974 0.139727 0.154 Uiso 1 1 calc R . . . .
C125 C 0.226608 0.177682 0.186374 0.129(5) Uani 1 1 d G U . . .
H125 H 0.231175 0.208846 0.172364 0.154 Uiso 1 1 calc R . . . .
C0A0 C 0.224623 0.186748 0.226867 0.127(5) Uani 1 1 d G U . . .
H0A0 H 0.227862 0.223977 0.239950 0.153 Uiso 1 1 calc R . . . .
C09M C 0.217798 0.140171 0.247806 0.127(5) Uani 1 1 d DG U . . .
C118 C 0.212958 0.084528 0.228253 0.128(5) Uani 1 1 d G U . . .
H118 H 0.208392 0.053365 0.242263 0.153 Uiso 1 1 calc R . . . .
C0AA C 0.214943 0.075461 0.187760 0.129(5) Uani 1 1 d G U . . .
H0AI H 0.211705 0.038233 0.174677 0.154 Uiso 1 1 calc R . . . .
C08Q C 0.527010 0.567280 0.733410 0.081(7) Uani 1 1 d . . . . .
H08T H 0.480367 0.560042 0.727651 0.098 Uiso 1 1 calc R . . . .
H08U H 0.540392 0.538173 0.716554 0.098 Uiso 1 1 calc R . . . .
C08R C 0.298480 0.676900 0.752120 0.093(8) Uani 1 1 d . . . . .
H08V H 0.290657 0.680055 0.779148 0.111 Uiso 1 1 calc R . . . .
H08W H 0.318734 0.714917 0.748006 0.111 Uiso 1 1 calc R . . . .
C08U C 0.527690 0.162400 0.973890 0.113(11) Uani 1 1 d . . . . .
H08X H 0.517163 0.125415 0.983545 0.136 Uiso 1 1 calc R . . . .
C08W C -0.047870 0.511550 0.859680 0.131(14) Uani 1 1 d . . . . .
H08Y H -0.066242 0.538791 0.872500 0.158 Uiso 1 1 calc R . . . .
C08X C 0.269040 -0.167340 0.778360 0.120(12) Uani 1 1 d . . . . .
H08Z H 0.268952 -0.202420 0.787821 0.144 Uiso 1 1 calc R . . . .
C08Y C 0.621530 0.733920 0.911390 0.110(9) Uani 1 1 d . U . . .
H08 H 0.653542 0.763689 0.908140 0.133 Uiso 1 1 calc R . . . .
C090 C 0.511090 0.267030 0.977090 0.132(13) Uani 1 1 d . . . . .
H090 H 0.490352 0.295192 0.989957 0.159 Uiso 1 1 calc R . . . .
C092 C -0.033440 0.619700 0.615430 0.093(7) Uani 1 1 d . U . . .
H092 H -0.039904 0.651991 0.603583 0.112 Uiso 1 1 calc R . . . .
C095 C 0.401300 0.059120 0.463510 0.099(9) Uani 1 1 d . . . . .
H095 H 0.441139 0.062113 0.456554 0.119 Uiso 1 1 calc R . . . .
C096 C 0.595400 0.240250 0.921930 0.103(9) Uani 1 1 d . . . . .
H09A H 0.601299 0.276192 0.911025 0.123 Uiso 1 1 calc R . . . .
H09B H 0.618709 0.214680 0.909427 0.123 Uiso 1 1 calc R . . . .
C098 C 0.365890 0.002640 0.465680 0.129(13) Uani 1 1 d . . . . .
H098 H 0.385609 -0.028765 0.462747 0.154 Uiso 1 1 calc R . . . .
C099 C 0.782100 0.312460 0.822680 0.099(9) Uani 1 1 d . . . . .
H09C H 0.794935 0.346062 0.843560 0.119 Uiso 1 1 calc R . . . .
H09D H 0.818898 0.294615 0.822088 0.119 Uiso 1 1 calc R . . . .
C09A C 0.494320 0.315560 0.514070 0.083(7) Uani 1 1 d . . . . .
H09E H 0.489110 0.337482 0.537042 0.100 Uiso 1 1 calc R . . . .
C09B C 0.267480 0.529310 0.943760 0.106(10) Uani 1 1 d . . . . .
H09F H 0.309635 0.540370 0.937757 0.127 Uiso 1 1 calc R . . . .
H09G H 0.268172 0.550225 0.969917 0.127 Uiso 1 1 calc R . . . .
C09D C 0.216790 0.097727 0.320091 0.085(6) Uani 1 1 d D U . . .
C08B C 0.159451 0.056832 0.311311 0.109(9) Uani 1 1 d G U . . .
H8DA H 0.124252 0.062204 0.292932 0.131 Uiso 1 1 calc R . . . .
C09L C 0.154720 0.007909 0.330000 0.092(7) Uani 1 1 d G U . . .
H09R H 0.116356 -0.019453 0.324126 0.111 Uiso 1 1 calc R . . . .
C08T C 0.207329 -0.000120 0.357469 0.096(7) Uani 1 1 d G U . . .
H9DA H 0.204164 -0.032853 0.369973 0.115 Uiso 1 1 calc R . . . .
C093 C 0.264669 0.040774 0.366249 0.087(7) Uani 1 1 d G U . . .
H093 H 0.299868 0.035402 0.384628 0.105 Uiso 1 1 calc R . . . .
C06T C 0.269400 0.089698 0.347560 0.084(6) Uani 1 1 d G U . . .
H0EA H 0.307765 0.117059 0.353435 0.100 Uiso 1 1 calc R . . . .
C09I C 0.526170 0.021750 0.725230 0.105(10) Uani 1 1 d . . . . .
H09H H 0.524819 0.038571 0.700707 0.126 Uiso 1 1 calc R . . . .
H09I H 0.557120 -0.003174 0.726233 0.126 Uiso 1 1 calc R . . . .
C09J C -0.061260 0.457640 0.865700 0.128(13) Uani 1 1 d . . . . .
H09J H -0.076307 0.448922 0.888415 0.153 Uiso 1 1 calc R . . . .
C09K C 0.089067 -0.080418 0.743736 0.106(5) Uani 1 1 d . U . . .
H09K H 0.106846 -0.099413 0.763910 0.127 Uiso 1 1 calc R . . . .
C3AA C 0.062574 -0.110561 0.705212 0.108(6) Uani 1 1 d G U . . .
H3AB H 0.062627 -0.149725 0.699610 0.130 Uiso 1 1 calc R . . . .
C07P C 0.036000 -0.082171 0.675061 0.099(5) Uani 1 1 d G U . . .
H8BA H 0.018274 -0.102339 0.649286 0.119 Uiso 1 1 calc R . . . .
C09E C 0.035920 -0.023636 0.683434 0.088(5) Uani 1 1 d G U . . .
H09L H 0.018140 -0.004641 0.663260 0.106 Uiso 1 1 calc R . . . .
C07Q C 0.062413 0.006508 0.721958 0.084(5) Uani 1 1 d G U . . .
H9BA H 0.062359 0.045671 0.727560 0.100 Uiso 1 1 calc R . . . .
C05J C 0.088987 -0.021882 0.752109 0.079(4) Uani 1 1 d G U . . .
C09N C -0.074140 0.360130 0.682400 0.104(6) Uani 1 1 d . U . . .
H09N H -0.051364 0.367857 0.708980 0.125 Uiso 1 1 calc R . . . .
C09P C 0.531590 0.610080 0.801870 0.100(9) Uani 1 1 d . . . . .
H09M H 0.543862 0.605005 0.829755 0.120 Uiso 1 1 calc R . . . .
H09O H 0.485148 0.605235 0.794858 0.120 Uiso 1 1 calc R . . . .
C09Q C 0.213040 0.178990 0.961150 0.119(10) Uani 1 1 d D U . . .
H09P H 0.198030 0.138739 0.948995 0.143 Uiso 1 1 calc R . . . .
H09Q H 0.204961 0.182772 0.988113 0.143 Uiso 1 1 calc R . . . .
C09T C 0.407600 0.228020 0.326830 0.093(8) Uani 1 1 d . . . . .
H09T H 0.445170 0.214598 0.325915 0.112 Uiso 1 1 calc R . . . .
C09U C 0.509120 0.694750 0.912160 0.132(12) Uani 1 1 d . U . . .
H09U H 0.466671 0.698872 0.905191 0.158 Uiso 1 1 calc R . . . .
C09W C 0.269980 -0.118870 0.804560 0.093(8) Uani 1 1 d . . . . .
H09W H 0.277970 -0.119287 0.832143 0.111 Uiso 1 1 calc R . . . .
C09Y C -0.079820 0.590050 0.624130 0.116(10) Uani 1 1 d . U . . .
H09Y H -0.117789 0.603700 0.622023 0.139 Uiso 1 1 calc R . . . .
C09Z C 0.623040 0.253020 0.971900 0.108(9) Uani 1 1 d . . . . .
H09Z H 0.669717 0.267630 0.978608 0.130 Uiso 1 1 calc R . . . .
C0A5 C 0.592080 0.294110 0.984950 0.127(12) Uani 1 1 d . . . . .
H0AB H 0.599504 0.326785 0.970732 0.152 Uiso 1 1 calc R . . . .
H0AC H 0.609344 0.307660 1.013414 0.152 Uiso 1 1 calc R . . . .
C0A6 C -0.044100 -0.003650 0.865180 0.155(13) Uani 1 1 d . U . . .
H0A6 H -0.080973 0.002379 0.873780 0.186 Uiso 1 1 calc R . . . .
C0A9 C 0.008490 0.026170 0.884920 0.120(8) Uani 1 1 d . U . . .
H0A9 H 0.014298 0.040093 0.912135 0.144 Uiso 1 1 calc R . . . .
C0AE C 0.604890 0.185560 0.982060 0.135(14) Uani 1 1 d . . . . .
H0AD H 0.623047 0.160085 0.965355 0.162 Uiso 1 1 calc R . . . .
H0AE H 0.623849 0.184846 1.009964 0.162 Uiso 1 1 calc R . . . .
C0AF C 0.110868 0.192930 0.271093 0.115(2) Uani 1 1 d . U . . .
H0AJ H 0.115965 0.182479 0.245085 0.138 Uiso 1 1 calc R . . . .
C2AA C 0.057745 0.215200 0.277224 0.1146(14) Uani 1 1 d G U . . .
H2AB H 0.027299 0.219650 0.255317 0.138 Uiso 1 1 calc R . . . .
C09O C 0.050127 0.230820 0.316097 0.1146(14) Uani 1 1 d G U . . .
H09S H 0.014584 0.245720 0.320199 0.138 Uiso 1 1 calc R . . . .
C09G C 0.095632 0.224170 0.348840 0.1129(14) Uani 1 1 d G U . . .
H09V H 0.090535 0.234621 0.374848 0.135 Uiso 1 1 calc R . . . .
C09S C 0.148755 0.201900 0.342709 0.113(2) Uani 1 1 d G U . . .
H09X H 0.179201 0.197451 0.364617 0.135 Uiso 1 1 calc R . . . .
C0AD C 0.156374 0.186280 0.303837 0.113(3) Uani 1 1 d DG U . . .
C0AG C -0.090430 0.115660 0.808540 0.145(13) Uani 1 1 d . U . . .
H0AF H -0.134758 0.105280 0.811132 0.173 Uiso 1 1 calc R . . . .
H0AG H -0.068992 0.085382 0.817214 0.173 Uiso 1 1 calc R . . . .
C0AH C 0.307870 -0.006280 0.471530 0.117(11) Uani 1 1 d . . . . .
H0AH H 0.285064 -0.043339 0.471546 0.140 Uiso 1 1 calc R . . . .
C95 C -0.177908 0.160401 0.946017 0.224(11) Uani 1 1 d . U . . .
C146 C -0.175068 0.146091 0.906011 0.224(11) Uani 1 1 d G U . . .
H146 H -0.137727 0.159693 0.897350 0.269 Uiso 1 1 calc R . . . .
C222 C -0.228040 0.111450 0.878951 0.225(11) Uani 1 1 d G U . . .
H222 H -0.226139 0.101875 0.852184 0.270 Uiso 1 1 calc R . . . .
C173 C -0.283851 0.091119 0.891896 0.225(11) Uani 1 1 d G U . . .
H173 H -0.319292 0.067942 0.873791 0.270 Uiso 1 1 calc R . . . .
C203 C -0.286692 0.105429 0.931902 0.225(11) Uani 1 1 d G U . . .
H203 H -0.324033 0.091827 0.940563 0.270 Uiso 1 1 calc R . . . .
C197 C -0.233721 0.140070 0.958963 0.225(11) Uani 1 1 d G U . . .
H197 H -0.235622 0.149644 0.985729 0.270 Uiso 1 1 calc R . . . .
C103 C -0.188530 0.263130 1.011320 0.115(9) Uani 1 1 d . U . . .
H103 H -0.219694 0.249296 0.987805 0.138 Uiso 1 1 calc R . . . .
C114 C -0.130190 0.240410 1.013930 0.114(9) Uani 1 1 d . U . . .
C136 C -0.080300 0.269300 1.048300 0.165(18) Uani 1 1 d . U . . .
H136 H -0.040141 0.259464 1.051558 0.198 Uiso 1 1 calc R . . . .
C143 C -0.025652 0.133184 0.980148 0.22(2) Uani 1 1 d D U . . .
H143 H -0.018396 0.145419 0.956308 0.264 Uiso 1 1 calc R . . . .
C123 C -0.062301 0.160417 1.002409 0.220(6) Uani 1 1 d G U . . .
C148 C -0.073146 0.142131 1.038041 0.220(6) Uani 1 1 d DG U . . .
H148 H -0.097667 0.160352 1.052935 0.264 Uiso 1 1 calc R . . . .
C1AA C -0.047342 0.096610 1.051412 0.220(6) Uani 1 1 d G U . . .
H1AB H -0.054598 0.084375 1.075252 0.264 Uiso 1 1 calc R . . . .
C166 C -0.010692 0.069376 1.029152 0.220(6) Uani 1 1 d G U . . .
H166 H 0.006572 0.038920 1.038098 0.264 Uiso 1 1 calc R . . . .
C180 C 0.000153 0.087662 0.993520 0.220(6) Uani 1 1 d G U . . .
H180 H 0.024674 0.069441 0.978626 0.264 Uiso 1 1 calc R . . . .
B162 B -0.105330 0.202850 0.982150 0.100(3) Uani 1 1 d D U . . .
C77 C -0.204230 0.301990 1.038510 0.130(11) Uani 1 1 d . U . . .
H77 H -0.242336 0.315399 1.033537 0.156 Uiso 1 1 calc R . . . .
C84 C -0.156520 0.320310 1.075530 0.174(17) Uani 1 1 d . U . . .
H84 H -0.170230 0.335333 1.097896 0.209 Uiso 1 1 calc R . . . .
C117 C -0.092080 0.317570 1.080820 0.146(12) Uani 1 1 d . U . . .
H117 H -0.059626 0.341038 1.100903 0.176 Uiso 1 1 calc R . . . .
C99 C -0.052980 -0.048570 0.828620 0.161(15) Uani 1 1 d . U . . .
H99 H -0.086748 -0.080584 0.820468 0.194 Uiso 1 1 calc R . . . .
C85 C -0.155030 0.295490 0.632100 0.152(12) Uani 1 1 d . U . . .
H85 H -0.189451 0.263964 0.624594 0.183 Uiso 1 1 calc R . . . .
C113 C 0.833192 0.612108 0.819079 0.164(16) Uani 1 1 d . U . . .
H113 H 0.859885 0.631964 0.804674 0.197 Uiso 1 1 calc R . . . .
C0A8 C 0.805247 0.642476 0.845650 0.132(12) Uani 1 1 d G U . . .
H0A8 H 0.813244 0.682651 0.849022 0.158 Uiso 1 1 calc R . . . .
C0A2 C 0.765351 0.612798 0.867180 0.117(10) Uani 1 1 d G U . . .
H0A2 H 0.746654 0.633117 0.884958 0.141 Uiso 1 1 calc R . . . .
C03P C 0.753398 0.552753 0.862141 0.079(6) Uani 1 1 d G U . . .
C06R C 0.781343 0.522384 0.835570 0.111(9) Uani 1 1 d G U . . .
H0CA H 0.773346 0.482209 0.832198 0.133 Uiso 1 1 calc R . . . .
C07Z C 0.821239 0.552061 0.814039 0.109(9) Uani 1 1 d G U . . .
H1CA H 0.839936 0.531742 0.796262 0.130 Uiso 1 1 calc R . . . .
C90 C 0.562310 0.743290 0.915500 0.124(11) Uani 1 1 d . U . . .
H90 H 0.556104 0.780895 0.920452 0.148 Uiso 1 1 calc R . . . .
C10 C 0.313800 0.256700 0.975900 0.105(8) Uani 1 1 d . U . . .
H10A H 0.358417 0.265133 0.973616 0.126 Uiso 1 1 calc R . . . .
H10B H 0.312115 0.267922 1.003735 0.126 Uiso 1 1 calc R . . . .

loop_
_atom_site_aniso_label
_atom_site_aniso_U_11
_atom_site_aniso_U_22
_atom_site_aniso_U_33
_atom_site_aniso_U_23
_atom_site_aniso_U_13
_atom_site_aniso_U_12
Pt01 0.0329(3) 0.0423(3) 0.0500(4) 0.0023(3) 0.0076(3) 0.0084(3)
Ag02 0.0387(6) 0.0433(6) 0.0497(6) 0.0026(5) 0.0081(5) 0.0071(4)
Ag03 0.0407(6) 0.0449(6) 0.0557(7) 0.0028(5) 0.0123(5) 0.0106(5)
Ag04 0.0416(6) 0.0451(6) 0.0557(7) 0.0046(5) 0.0135(5) 0.0089(5)
Ag05 0.0387(6) 0.0441(6) 0.0551(7) 0.0054(5) 0.0101(5) 0.0110(5)
Ag06 0.0344(6) 0.0472(6) 0.0515(6) 0.0035(5) 0.0082(5) 0.0091(5)
Ag07 0.0390(6) 0.0477(6) 0.0595(7) 0.0025(5) 0.0059(5) 0.0062(5)
Ag08 0.0397(6) 0.0428(6) 0.0560(7) 0.0028(5) 0.0090(5) 0.0071(5)
Ag09 0.0347(6) 0.0516(6) 0.0624(7) 0.0040(5) 0.0088(5) 0.0096(5)
Ag0A 0.0410(6) 0.0487(6) 0.0579(7) 0.0075(5) 0.0088(5) 0.0131(5)
Ag0B 0.0410(6) 0.0490(6) 0.0635(7) 0.0081(5) 0.0161(5) 0.0096(5)
Ag0C 0.0402(6) 0.0510(6) 0.0528(7) 0.0069(5) 0.0094(5) 0.0097(5)
Ag0D 0.0459(7) 0.0461(6) 0.0603(7) 0.0015(5) 0.0104(5) 0.0097(5)
Ag0E 0.0404(6) 0.0535(6) 0.0540(7) 0.0004(5) 0.0086(5) 0.0135(5)
Ag0F 0.0408(6) 0.0570(7) 0.0598(7) 0.0038(6) 0.0092(5) 0.0158(5)
Ag0G 0.0390(6) 0.0563(7) 0.0537(7) 0.0026(5) 0.0052(5) 0.0095(5)
Ag0H 0.0436(7) 0.0581(7) 0.0598(7) 0.0137(6) 0.0113(5) 0.0137(5)
Ag0I 0.0526(7) 0.0490(6) 0.0595(7) 0.0075(5) 0.0181(6) 0.0096(5)
Ag0J 0.0387(6) 0.0627(7) 0.0624(8) -0.0016(6) 0.0095(5) 0.0145(5)
Ag0K 0.0454(7) 0.0485(6) 0.0611(7) 0.0025(5) 0.0082(5) 0.0106(5)
Ag0L 0.0534(7) 0.0491(6) 0.0611(7) 0.0077(5) 0.0149(6) 0.0128(5)
Ag0M 0.0467(7) 0.0541(7) 0.0565(7) 0.0065(5) 0.0126(5) 0.0110(5)
Ag0N 0.0421(7) 0.0684(8) 0.0612(8) 0.0023(6) 0.0090(5) 0.0110(6)
Ag0O 0.0479(7) 0.0556(7) 0.0590(7) 0.0053(6) 0.0119(5) 0.0087(5)
Ag0P 0.0402(7) 0.0543(7) 0.0898(10) 0.0040(7) 0.0221(6) 0.0083(5)
Ag0Q 0.0661(9) 0.0515(7) 0.0653(8) 0.0022(6) 0.0265(7) 0.0003(6)
Ag0R 0.0508(8) 0.0713(8) 0.0660(8) 0.0145(7) 0.0115(6) 0.0160(6)
Ag0S 0.0486(8) 0.0677(8) 0.0734(9) 0.0103(7) 0.0097(6) 0.0159(6)
Ag0T 0.0453(7) 0.0719(8) 0.0679(8) -0.0058(7) 0.0056(6) 0.0170(6)
Ag0U 0.0517(8) 0.0627(8) 0.1032(12) 0.0293(8) 0.0162(7) 0.0165(6)
Ag0V 0.0810(11) 0.0745(10) 0.0952(12) -0.0050(9) 0.0429(9) -0.0093(8)
Cl0W 0.043(2) 0.0443(18) 0.054(2) -0.0010(16) 0.0109(16) 0.0064(15)
Cl0X 0.040(2) 0.059(2) 0.065(3) -0.0071(19) 0.0054(17) 0.0084(17)
Cl0Y 0.040(2) 0.0438(18) 0.064(2) 0.0062(17) 0.0108(17) 0.0066(15)
S0Z 0.041(2) 0.046(2) 0.055(2) -0.0005(17) 0.0090(17) 0.0032(16)
Cl10 0.039(2) 0.0500(19) 0.054(2) -0.0003(17) 0.0088(16) 0.0101(16)
S11 0.037(2) 0.051(2) 0.056(2) 0.0023(18) 0.0060(16) 0.0076(16)
S12 0.042(2) 0.049(2) 0.057(2) 0.0026(18) 0.0091(17) 0.0086(17)
S13 0.042(2) 0.050(2) 0.062(2) 0.0030(18) 0.0151(18) 0.0094(17)
S014 0.038(2) 0.0438(19) 0.064(2) 0.0050(18) 0.0121(17) 0.0107(16)
S15 0.046(2) 0.057(2) 0.057(2) 0.0080(19) 0.0102(18) 0.0083(18)
S16 0.045(2) 0.0437(19) 0.064(3) 0.0090(18) 0.0153(18) 0.0098(16)
Cl17 0.053(2) 0.059(2) 0.058(2) -0.0008(19) -0.0001(18) 0.0192(19)
S018 0.042(2) 0.057(2) 0.059(2) 0.0081(19) 0.0104(18) 0.0129(18)
S19 0.039(2) 0.055(2) 0.053(2) -0.0005(18) 0.0062(17) 0.0098(17)
S1A 0.039(2) 0.057(2) 0.064(3) 0.004(2) 0.0097(18) 0.0048(18)
S1B 0.044(2) 0.051(2) 0.070(3) 0.0083(19) 0.0093(19) 0.0177(18)
P01C 0.042(2) 0.051(2) 0.061(3) 0.0108(19) 0.0141(19) 0.0042(18)
P01D 0.043(2) 0.068(3) 0.056(3) -0.003(2) 0.0068(19) 0.010(2)
P01E 0.049(2) 0.046(2) 0.065(3) 0.0090(19) 0.019(2) 0.0084(18)
S1F 0.050(3) 0.061(3) 0.088(3) 0.011(2) 0.023(2) 0.009(2)
S1G 0.057(3) 0.073(3) 0.075(3) 0.009(2) 0.014(2) 0.021(2)
P01H 0.039(2) 0.072(3) 0.065(3) -0.006(2) 0.004(2) 0.016(2)
S1I 0.039(2) 0.064(2) 0.070(3) 0.005(2) 0.0104(19) 0.0169(19)
P01J 0.043(3) 0.079(3) 0.067(3) 0.004(2) 0.010(2) 0.013(2)
P01K 0.062(3) 0.057(3) 0.083(3) 0.022(2) 0.014(2) 0.016(2)
P1L 0.067(3) 0.047(2) 0.080(3) 0.012(2) 0.020(2) 0.013(2)
P01M 0.043(2) 0.065(3) 0.059(3) 0.005(2) 0.0105(19) 0.020(2)
N01R 0.035(7) 0.066(9) 0.054(8) 0.000(7) 0.003(6) 0.013(6)
C01S 0.067(13) 0.061(11) 0.063(12) -0.008(9) 0.017(9) 0.005(9)
N01U 0.074(12) 0.076(11) 0.101(13) 0.047(10) 0.042(10) 0.031(9)
N01W 0.049(8) 0.046(7) 0.055(8) 0.003(6) 0.017(6) 0.004(6)
C01X 0.070(13) 0.060(11) 0.069(13) -0.006(10) 0.008(10) -0.006(10)
C01Y 0.049(10) 0.056(10) 0.064(11) 0.009(8) 0.016(8) 0.010(8)
N01Z 0.045(9) 0.077(10) 0.061(9) 0.019(8) 0.009(7) 0.005(7)
C020 0.045(10) 0.063(10) 0.064(11) 0.008(9) 0.005(8) 0.015(8)
C021 0.081(14) 0.049(10) 0.067(12) 0.022(9) -0.006(10) 0.018(9)
C022 0.035(9) 0.072(11) 0.055(10) 0.000(8) 0.008(7) 0.018(8)
C023 0.032(8) 0.044(8) 0.068(11) 0.016(7) 0.013(7) 0.011(6)
C024 0.064(13) 0.082(13) 0.061(11) 0.004(10) 0.018(9) 0.033(11)
C025 0.061(11) 0.038(8) 0.076(12) 0.004(8) 0.018(9) 0.019(8)
C027 0.038(8) 0.040(8) 0.058(10) 0.002(7) 0.012(7) 0.001(6)
C028 0.054(11) 0.052(9) 0.058(10) -0.001(8) 0.018(8) 0.012(8)
C029 0.062(12) 0.044(9) 0.104(16) 0.017(10) 0.047(11) 0.004(8)
C02A 0.069(13) 0.056(10) 0.068(12) 0.019(9) 0.026(10) 0.016(9)
C02B 0.053(8) 0.068(8) 0.067(8) 0.009(7) 0.003(6) 0.019(7)
C02C 0.047(7) 0.055(7) 0.056(7) 0.006(6) 0.016(6) 0.010(6)
C02E 0.043(9) 0.035(7) 0.066(10) 0.008(7) 0.021(8) 0.006(6)
C02F 0.044(10) 0.057(10) 0.065(11) -0.001(8) 0.020(8) 0.008(8)
C02G 0.071(14) 0.057(11) 0.094(15) 0.029(10) 0.032(11) 0.016(10)
C02H 0.097(18) 0.059(12) 0.079(15) 0.023(11) 0.033(13) 0.023(12)
C02I 0.038(9) 0.070(11) 0.077(12) -0.008(10) 0.012(8) 0.026(8)
C02J 0.050(11) 0.074(12) 0.066(12) 0.018(10) 0.015(9) 0.014(9)
C02K 0.072(15) 0.111(18) 0.067(14) -0.039(13) -0.024(11) 0.031(13)
C02L 0.064(12) 0.048(9) 0.072(12) -0.003(9) 0.012(9) 0.012(8)
C02M 0.048(11) 0.073(12) 0.055(11) 0.002(9) 0.002(8) -0.002(9)
C02N 0.039(10) 0.072(12) 0.094(15) 0.021(11) 0.026(9) 0.022(9)
C02O 0.047(10) 0.050(9) 0.068(11) 0.011(8) -0.002(8) 0.005(8)
C02P 0.034(9) 0.090(13) 0.042(9) -0.004(9) 0.003(7) 0.016(8)
C02R 0.050(10) 0.057(10) 0.067(11) 0.013(9) 0.019(8) 0.012(8)
C02S 0.059(13) 0.087(14) 0.070(13) 0.023(11) 0.004(10) 0.004(11)
C02T 0.059(11) 0.042(9) 0.073(12) 0.001(8) 0.012(9) 0.003(8)
C02U 0.043(10) 0.066(11) 0.079(13) 0.004(10) 0.014(9) -0.004(8)
C02V 0.098(11) 0.110(12) 0.109(12) 0.013(9) 0.031(9) 0.027(9)
C02W 0.040(9) 0.054(9) 0.060(11) -0.006(8) 0.008(8) 0.005(7)
C02X 0.036(8) 0.056(9) 0.054(9) 0.009(8) 0.004(7) 0.012(7)
C02Y 0.075(15) 0.112(18) 0.062(12) 0.016(12) 0.016(10) 0.046(13)
C02Z 0.064(13) 0.070(12) 0.093(15) 0.023(11) 0.031(11) 0.033(10)
C030 0.081(15) 0.065(12) 0.084(14) 0.031(11) 0.036(12) 0.018(11)
C031 0.10(2) 0.103(19) 0.13(2) 0.067(18) 0.052(17) 0.037(16)
C032 0.064(9) 0.075(9) 0.074(9) 0.010(7) 0.018(7) 0.019(7)
C033 0.044(11) 0.080(13) 0.091(15) 0.040(12) 0.018(10) 0.016(9)
C034 0.043(12) 0.16(3) 0.084(16) 0.006(17) 0.013(11) 0.006(14)
C035 0.070(13) 0.059(11) 0.079(13) 0.023(10) 0.024(10) 0.030(10)
C036 0.041(10) 0.089(14) 0.072(13) 0.004(11) 0.004(9) 0.012(10)
C037 0.107(19) 0.067(13) 0.078(15) -0.021(11) -0.023(13) 0.031(13)
C038 0.035(9) 0.069(12) 0.101(16) 0.010(11) 0.017(9) 0.012(8)
C039 0.073(14) 0.052(10) 0.076(13) 0.006(9) 0.005(10) 0.001(9)
C03A 0.059(13) 0.080(14) 0.092(16) 0.012(12) 0.016(11) 0.016(11)
C03B 0.057(11) 0.079(12) 0.045(9) 0.007(8) 0.021(8) 0.031(9)
C03C 0.071(12) 0.048(9) 0.050(10) 0.007(8) 0.020(9) -0.002(8)
C03D 0.084(15) 0.040(9) 0.101(17) 0.002(10) 0.030(13) -0.002(9)
C03E 0.044(11) 0.112(18) 0.090(15) 0.033(13) 0.027(10) 0.020(11)
C03F 0.039(11) 0.076(14) 0.13(2) -0.037(14) -0.014(11) 0.007(10)
C03G 0.12(3) 0.16(3) 0.10(2) -0.07(2) -0.037(17) 0.09(2)
C03H 0.049(11) 0.046(9) 0.106(16) 0.011(10) 0.026(10) 0.000(8)
C03I 0.077(14) 0.055(11) 0.087(15) -0.001(10) 0.039(12) 0.004(10)
C03J 0.053(10) 0.057(10) 0.054(10) 0.009(8) 0.025(8) 0.010(8)
C03K 0.047(10) 0.059(10) 0.066(11) -0.012(9) 0.014(8) 0.005(8)
C03L 0.076(14) 0.054(10) 0.075(13) -0.012(10) 0.007(11) 0.018(10)
C03M 0.071(13) 0.044(9) 0.066(12) -0.003(8) 0.005(10) -0.010(8)
C03N 0.049(10) 0.051(9) 0.078(12) 0.020(9) 0.022(9) 0.016(8)
C03O 0.21(4) 0.057(13) 0.080(17) -0.011(12) 0.06(2) -0.005(17)
C03Q 0.087(15) 0.044(9) 0.087(14) 0.007(9) 0.046(12) 0.003(9)
C03R 0.066(15) 0.093(17) 0.12(2) 0.005(15) 0.009(14) 0.035(13)
C03S 0.049(12) 0.12(2) 0.074(14) -0.011(14) 0.011(10) -0.003(12)
C03T 0.095(17) 0.063(12) 0.075(14) 0.009(10) 0.046(12) 0.013(11)
C03U 0.057(12) 0.104(17) 0.058(12) -0.007(11) -0.001(9) 0.024(11)
C03V 0.072(9) 0.066(8) 0.070(9) 0.004(7) 0.013(7) 0.014(7)
C03W 0.12(2) 0.046(10) 0.078(14) -0.003(10) 0.048(14) -0.002(11)
C03X 0.085(17) 0.067(13) 0.14(2) 0.032(14) 0.072(16) 0.027(12)
C03Y 0.072(13) 0.050(10) 0.083(14) -0.001(9) 0.029(11) 0.014(9)
C040 0.068(9) 0.091(9) 0.072(9) 0.009(7) 0.015(7) 0.031(8)
C041 0.048(12) 0.16(3) 0.054(12) 0.006(14) 0.011(9) 0.019(14)
C042 0.058(13) 0.059(12) 0.12(2) 0.008(12) 0.024(13) 0.004(10)
C043 0.057(12) 0.058(11) 0.107(17) -0.017(11) 0.007(11) 0.010(9)
C044 0.078(15) 0.073(13) 0.069(13) 0.003(10) 0.011(11) 0.019(12)
C045 0.070(13) 0.073(12) 0.048(10) 0.018(9) 0.007(8) 0.028(10)
C046 0.062(11) 0.038(8) 0.050(9) 0.004(7) 0.009(8) -0.001(7)
C047 0.070(13) 0.055(10) 0.076(13) 0.027(9) 0.002(10) 0.015(9)
C048 0.055(12) 0.089(15) 0.070(13) 0.003(11) -0.002(10) 0.026(11)
C049 0.042(10) 0.084(13) 0.086(14) 0.021(11) 0.012(9) 0.029(10)
C04A 0.042(11) 0.097(17) 0.107(19) -0.011(14) 0.016(11) 0.003(11)
C04B 0.042(10) 0.068(12) 0.075(13) 0.004(10) -0.008(9) 0.005(8)
C04C 0.068(13) 0.049(10) 0.100(16) 0.003(10) 0.036(12) -0.002(9)
C04D 0.068(16) 0.15(3) 0.067(15) 0.033(16) -0.020(12) 0.001(16)
C04E 0.049(10) 0.054(10) 0.082(13) 0.000(9) 0.028(9) 0.009(8)
C04F 0.066(13) 0.072(13) 0.074(14) -0.011(11) -0.004(10) 0.018(10)
C04G 0.080(16) 0.084(15) 0.089(16) 0.016(12) 0.015(12) 0.041(13)
C04H 0.047(12) 0.063(13) 0.16(3) -0.022(15) 0.004(14) 0.019(10)
C04I 0.052(10) 0.051(9) 0.066(11) -0.004(8) 0.019(8) 0.009(8)
C04J 0.050(12) 0.092(15) 0.077(14) -0.008(12) 0.014(10) 0.012(10)
C04K 0.048(11) 0.12(2) 0.054(12) -0.003(12) 0.011(9) 0.015(12)
C04M 0.057(12) 0.066(12) 0.115(18) 0.025(12) 0.043(12) 0.026(10)
C04N 0.041(9) 0.046(9) 0.082(13) 0.005(9) 0.010(8) 0.015(7)
C04O 0.095(16) 0.079(13) 0.046(10) 0.022(9) 0.019(10) 0.026(12)
C04P 0.08(2) 0.082(19) 0.31(6) 0.05(3) 0.05(3) 0.050(16)
C04Q 0.077(9) 0.078(9) 0.082(10) 0.000(8) 0.009(8) 0.023(8)
C04R 0.065(9) 0.081(9) 0.067(8) 0.018(7) 0.025(7) 0.011(7)
C04S 0.063(12) 0.035(8) 0.088(14) 0.005(9) -0.003(10) -0.001(8)
C04T 0.044(13) 0.102(19) 0.23(4) 0.09(2) 0.035(17) 0.027(12)
C04V 0.026(8) 0.138(14) 0.156(16) -0.037(10) -0.004(10) 0.009(8)
C04W 0.041(10) 0.100(15) 0.051(11) 0.015(10) 0.002(8) 0.010(10)
C04X 0.067(9) 0.081(9) 0.080(9) 0.011(7) 0.026(7) 0.019(7)
C04Y 0.11(2) 0.100(19) 0.098(19) -0.063(16) -0.035(16) 0.039(16)
C04Z 0.051(11) 0.077(13) 0.103(16) 0.003(12) 0.052(11) 0.010(10)
C050 0.086(10) 0.086(10) 0.077(9) 0.016(8) 0.018(8) 0.026(8)
C051 0.084(17) 0.094(17) 0.085(16) -0.007(13) 0.034(13) 0.002(13)
C052 0.083(16) 0.068(13) 0.081(15) 0.035(11) 0.008(12) 0.002(11)
C053 0.076(16) 0.075(14) 0.12(2) -0.006(13) 0.018(13) 0.041(13)
C054 0.049(11) 0.061(11) 0.106(16) 0.019(11) 0.005(10) 0.027(9)
C055 0.057(12) 0.099(15) 0.056(11) 0.016(10) 0.012(9) 0.026(11)
C056 0.047(13) 0.12(2) 0.17(3) 0.09(2) 0.033(15) 0.020(13)
C057 0.075(18) 0.097(19) 0.22(4) 0.08(2) 0.04(2) 0.053(16)
C058 0.055(11) 0.073(12) 0.073(13) -0.012(10) 0.017(9) 0.017(9)
C059 0.064(12) 0.039(9) 0.091(14) 0.004(9) 0.026(10) 0.003(8)
C05A 0.18(4) 0.17(4) 0.31(6) 0.17(4) 0.14(4) 0.12(3)
C05B 0.081(17) 0.081(15) 0.15(2) 0.002(15) 0.076(17) 0.025(13)
C05C 0.053(13) 0.11(2) 0.101(18) 0.049(16) 0.017(12) -0.012(13)
C05D 0.075(17) 0.078(16) 0.17(3) -0.012(17) -0.017(17) 0.051(14)
C05E 0.066(13) 0.049(9) 0.067(12) -0.005(8) 0.011(9) 0.004(9)
C05F 0.041(12) 0.15(3) 0.091(17) 0.004(16) 0.011(11) 0.006(14)
C05G 0.071(16) 0.098(18) 0.11(2) -0.014(15) 0.032(15) 0.010(13)
C05H 0.074(13) 0.057(10) 0.055(11) 0.012(8) 0.018(9) 0.003(9)
C05I 0.046(12) 0.047(11) 0.22(3) -0.016(15) 0.027(16) 0.009(9)
C05K 0.086(10) 0.079(9) 0.070(9) 0.009(7) 0.023(8) 0.019(8)
C05L 0.063(14) 0.108(18) 0.082(15) 0.040(13) 0.027(11) 0.019(12)
C05M 0.066(14) 0.051(11) 0.14(2) 0.009(12) 0.018(14) 0.016(10)
C05N 0.077(14) 0.053(11) 0.090(15) 0.020(10) 0.020(11) 0.012(10)
C05O 0.062(14) 0.088(16) 0.098(18) 0.012(13) 0.010(12) -0.018(12)
C05P 0.092(9) 0.089(12) 0.128(12) 0.039(9) 0.055(9) 0.029(8)
C05Q 0.071(14) 0.098(16) 0.071(14) -0.007(12) 0.015(11) 0.033(12)
C05R 0.062(15) 0.13(2) 0.11(2) 0.010(17) 0.020(13) 0.043(15)
C05T 0.044(11) 0.064(12) 0.14(2) 0.015(13) 0.011(12) 0.028(10)
C05U 0.09(2) 0.10(2) 0.10(2) 0.025(17) -0.018(16) -0.032(17)
C05V 0.086(16) 0.051(10) 0.077(14) 0.008(10) 0.015(11) -0.031(10)
C05W 0.064(12) 0.055(10) 0.075(13) 0.012(9) 0.014(10) -0.004(9)
C05X 0.090(16) 0.046(10) 0.102(16) 0.016(10) 0.037(13) 0.034(10)
C05Y 0.091(19) 0.099(18) 0.077(16) 0.017(14) 0.006(13) -0.028(15)
C05Z 0.042(10) 0.061(11) 0.075(12) 0.000(9) 0.011(9) -0.003(8)
C060 0.086(15) 0.049(10) 0.078(14) 0.010(9) 0.025(11) 0.006(10)
C061 0.049(11) 0.090(15) 0.070(13) 0.023(11) 0.012(9) 0.003(10)
C062 0.048(11) 0.094(15) 0.082(14) 0.030(12) 0.024(10) 0.027(10)
C063 0.070(14) 0.094(16) 0.086(15) 0.005(12) 0.041(12) -0.033(12)
C064 0.072(18) 0.099(19) 0.19(3) 0.00(2) 0.07(2) 0.025(15)
B065 0.033(10) 0.054(11) 0.086(15) 0.024(10) 0.017(9) 0.010(8)
C066 0.076(15) 0.083(15) 0.080(15) 0.023(12) 0.008(12) -0.026(12)
C067 0.11(2) 0.065(13) 0.086(16) 0.012(12) 0.025(14) 0.001(13)
C068 0.26(5) 0.065(16) 0.11(2) 0.022(16) 0.09(3) 0.04(2)
C069 0.039(10) 0.094(15) 0.076(13) -0.011(11) 0.015(9) 0.016(10)
C06A 0.074(16) 0.067(14) 0.15(3) 0.016(15) 0.014(16) 0.024(12)
C06B 0.17(3) 0.081(16) 0.13(2) 0.043(16) 0.08(2) 0.074(19)
C06C 0.032(9) 0.072(12) 0.096(16) 0.008(11) 0.000(9) -0.011(8)
C06D 0.053(13) 0.063(13) 0.16(3) -0.008(15) 0.016(14) 0.010(10)
C06E 0.084(10) 0.110(11) 0.106(11) 0.017(8) 0.038(8) 0.025(8)
C06F 0.049(11) 0.060(11) 0.107(17) 0.009(11) 0.009(11) 0.013(9)
C06G 0.110(12) 0.114(12) 0.101(11) 0.026(9) 0.024(9) 0.030(9)
C06H 0.058(11) 0.055(10) 0.087(14) 0.016(9) 0.042(10) 0.022(9)
C06I 0.079(10) 0.108(11) 0.100(11) 0.012(8) 0.016(8) 0.018(8)
C06J 0.10(2) 0.081(16) 0.12(2) 0.015(16) 0.028(18) 0.025(15)
C06K 0.101(19) 0.087(16) 0.085(16) 0.026(13) 0.023(14) 0.035(14)
C06L 0.047(12) 0.099(16) 0.079(14) -0.002(12) 0.014(10) 0.007(11)
C06M 0.086(17) 0.060(13) 0.109(19) 0.012(13) 0.012(14) 0.006(12)
C06N 0.047(12) 0.093(16) 0.095(17) -0.013(13) 0.014(11) -0.011(11)
C06O 0.039(11) 0.13(2) 0.088(15) 0.033(15) 0.017(10) 0.030(12)
C06P 0.067(14) 0.12(2) 0.082(15) 0.015(14) 0.015(11) 0.051(14)
C06Q 0.097(11) 0.086(10) 0.091(10) 0.017(8) 0.014(8) 0.025(8)
C06S 0.12(2) 0.073(15) 0.12(2) -0.004(15) 0.007(18) 0.050(16)
C06U 0.086(10) 0.090(10) 0.107(11) -0.003(8) 0.028(8) 0.017(8)
C06V 0.056(13) 0.064(12) 0.108(18) 0.009(12) 0.003(12) -0.004(10)
C06W 0.060(13) 0.065(12) 0.117(19) 0.017(12) 0.036(12) 0.025(10)
C06X 0.061(14) 0.066(13) 0.16(3) 0.030(15) 0.018(15) 0.025(11)
C06Y 0.105(19) 0.071(13) 0.077(15) -0.008(11) 0.021(13) 0.024(13)
C06Z 0.102(11) 0.098(11) 0.113(12) 0.006(8) 0.016(9) 0.040(9)
C070 0.074(14) 0.083(14) 0.072(13) 0.004(11) 0.030(11) 0.020(11)
C071 0.092(18) 0.106(19) 0.074(15) -0.001(13) 0.023(13) 0.026(15)
C072 0.101(12) 0.098(17) 0.097(5) 0.022(9) -0.011(7) 0.025(12)
C08S 0.153(18) 0.085(15) 0.095(6) 0.023(10) -0.004(9) 0.035(14)
C109 0.178(19) 0.088(17) 0.107(9) 0.014(12) -0.022(12) 0.045(15)
C171 0.187(19) 0.20(4) 0.146(16) 0.04(2) -0.018(15) 0.08(2)
C091 0.107(16) 0.15(3) 0.150(15) 0.047(18) -0.018(12) 0.027(18)
C107 0.111(14) 0.23(4) 0.145(15) 0.03(2) -0.015(10) 0.069(19)
C073 0.087(16) 0.064(12) 0.113(19) 0.004(12) 0.041(14) 0.033(12)
C074 0.042(10) 0.077(13) 0.074(13) 0.007(10) 0.008(9) 0.011(9)
C075 0.056(15) 0.15(3) 0.14(2) 0.06(2) 0.032(15) 0.025(16)
C076 0.053(11) 0.047(9) 0.079(13) 0.004(9) 0.026(9) 0.008(8)
C078 0.090(17) 0.065(12) 0.078(14) 0.027(11) 0.009(12) 0.013(11)
C079 0.14(3) 0.095(19) 0.10(2) 0.038(16) 0.052(19) 0.042(19)
C07B 0.089(10) 0.088(10) 0.087(10) 0.012(8) 0.012(8) 0.014(8)
C07C 0.097(11) 0.130(18) 0.159(17) 0.016(14) 0.069(11) 0.005(12)
C07D 0.037(9) 0.081(13) 0.071(12) 0.013(10) 0.012(8) 0.021(9)
C07E 0.066(14) 0.063(12) 0.097(17) -0.004(11) -0.001(12) 0.004(10)
C07F 0.098(19) 0.104(18) 0.109(19) 0.006(15) 0.025(15) 0.076(16)
C07G 0.054(14) 0.082(16) 0.18(3) 0.050(18) 0.019(16) 0.024(12)
C07H 0.083(10) 0.094(10) 0.094(10) 0.025(8) 0.025(8) 0.016(8)
C07I 0.062(14) 0.15(2) 0.077(15) 0.018(15) 0.025(12) 0.012(15)
C07J 0.15(3) 0.058(12) 0.14(2) 0.038(14) 0.10(2) 0.053(15)
C07K 0.12(2) 0.13(2) 0.053(12) 0.019(13) 0.021(13) 0.080(19)
C07L 0.077(15) 0.088(16) 0.102(17) 0.057(14) 0.021(13) 0.026(12)
C07M 0.066(14) 0.091(15) 0.075(14) 0.005(12) -0.010(10) 0.039(12)
C07N 0.065(14) 0.085(15) 0.13(2) 0.034(14) 0.030(13) 0.042(12)
C07O 0.086(11) 0.103(11) 0.096(11) 0.023(8) 0.024(8) 0.020(8)
C07R 0.083(10) 0.099(10) 0.083(10) 0.022(8) 0.032(8) 0.015(8)
C07S 0.055(14) 0.072(14) 0.15(3) 0.016(15) -0.001(14) 0.007(11)
C07T 0.12(2) 0.056(12) 0.11(2) -0.001(12) 0.045(17) 0.027(13)
C07U 0.083(19) 0.14(3) 0.11(2) 0.031(19) -0.007(16) 0.027(18)
C07W 0.047(12) 0.091(16) 0.12(2) 0.016(14) 0.022(12) 0.023(11)
C07X 0.104(19) 0.051(11) 0.16(3) 0.032(14) 0.093(19) 0.030(12)
C07Y 0.047(13) 0.11(2) 0.21(4) 0.06(2) 0.059(18) 0.016(13)
C080 0.086(10) 0.083(9) 0.073(9) -0.004(7) 0.021(8) 0.016(8)
C081 0.12(2) 0.12(2) 0.067(15) 0.047(15) -0.004(14) 0.040(18)
C082 0.028(8) 0.141(14) 0.122(11) -0.031(8) -0.001(7) 0.006(8)
C083 0.068(14) 0.081(14) 0.108(18) 0.043(13) 0.035(13) 0.027(11)
C084 0.083(10) 0.085(10) 0.085(10) -0.002(8) 0.009(8) 0.023(8)
C085 0.10(2) 0.12(2) 0.14(3) 0.08(2) -0.009(19) -0.027(19)
C086 0.085(16) 0.058(11) 0.083(15) 0.004(10) 0.016(12) 0.002(11)
C087 0.109(13) 0.109(14) 0.114(17) 0.025(12) 0.039(13) 0.039(12)
C08M 0.100(11) 0.089(12) 0.103(14) 0.005(10) 0.016(10) 0.022(10)
C0AC 0.111(12) 0.24(3) 0.19(4) 0.12(3) 0.048(15) 0.064(15)
C08E 0.135(17) 0.23(3) 0.23(4) 0.12(3) 0.10(2) 0.090(19)
C094 0.105(12) 0.117(19) 0.11(2) 0.007(13) 0.034(13) 0.028(11)
C08D 0.108(12) 0.109(16) 0.13(2) 0.029(14) 0.040(13) 0.032(11)
C088 0.067(15) 0.11(2) 0.074(15) 0.006(14) 0.002(11) 0.032(14)
C089 0.09(2) 0.20(4) 0.19(4) 0.10(3) 0.09(2) 0.09(2)
C08C 0.106(13) 0.093(13) 0.130(12) 0.040(9) 0.070(10) 0.023(10)
C08F 0.14(2) 0.080(15) 0.081(16) 0.019(13) 0.024(15) 0.047(16)
C08G 0.041(7) 0.070(6) 0.120(11) -0.018(6) -0.003(6) 0.020(5)
B08H 0.062(16) 0.13(3) 0.068(16) -0.035(16) 0.015(12) -0.002(16)
C08I 0.044(11) 0.099(17) 0.104(18) -0.006(14) -0.004(11) 0.029(11)
C08J 0.052(14) 0.14(2) 0.11(2) 0.005(18) 0.033(13) -0.004(14)
C08K 0.083(10) 0.090(10) 0.106(11) -0.009(8) 0.009(8) 0.021(8)
C08L 0.066(12) 0.075(8) 0.186(17) -0.009(11) 0.009(11) 0.014(7)
C08N 0.052(13) 0.11(2) 0.14(2) -0.006(17) 0.031(14) 0.039(14)
C08O 0.14(3) 0.053(12) 0.13(2) 0.005(14) 0.013(19) 0.037(15)
C08P 0.128(6) 0.132(6) 0.124(6) 0.017(5) 0.028(5) 0.025(5)
C125 0.128(6) 0.132(6) 0.125(6) 0.018(5) 0.027(5) 0.026(5)
C0A0 0.126(6) 0.130(6) 0.124(6) 0.017(5) 0.028(5) 0.026(5)
C09M 0.126(6) 0.130(6) 0.124(6) 0.017(5) 0.029(5) 0.025(5)
C118 0.127(6) 0.131(6) 0.125(6) 0.016(5) 0.029(5) 0.026(5)
C0AA 0.127(6) 0.133(6) 0.125(6) 0.016(5) 0.029(5) 0.026(5)
C08Q 0.073(15) 0.047(10) 0.118(19) 0.013(11) 0.029(13) -0.010(10)
C08R 0.12(2) 0.056(12) 0.11(2) 0.026(12) 0.025(16) 0.031(13)
C08U 0.15(3) 0.10(2) 0.091(19) 0.020(15) -0.007(18) 0.06(2)
C08W 0.21(4) 0.086(19) 0.09(2) 0.000(16) 0.05(2) 0.01(2)
C08X 0.19(3) 0.11(2) 0.13(2) 0.070(19) 0.10(2) 0.09(2)
C08Y 0.118(12) 0.097(11) 0.110(12) 0.016(9) 0.016(9) 0.014(9)
C090 0.17(4) 0.14(3) 0.10(2) 0.00(2) 0.06(2) 0.05(3)
C092 0.095(11) 0.101(11) 0.091(10) 0.025(8) 0.022(8) 0.030(8)
C095 0.094(19) 0.088(17) 0.11(2) -0.016(15) 0.014(15) 0.043(15)
C096 0.068(16) 0.15(3) 0.074(15) -0.003(16) -0.010(12) 0.034(16)
C098 0.15(3) 0.13(3) 0.14(3) 0.01(2) 0.05(2) 0.10(3)
C099 0.038(12) 0.12(2) 0.14(2) -0.004(17) 0.000(13) 0.038(13)
C09A 0.064(14) 0.108(18) 0.075(14) -0.014(13) 0.016(11) 0.028(13)
C09B 0.085(18) 0.087(17) 0.12(2) -0.030(16) -0.017(16) 0.032(14)
C09D 0.086(10) 0.089(10) 0.084(10) 0.003(8) 0.033(8) 0.016(8)
C08B 0.106(12) 0.114(12) 0.105(12) 0.011(9) 0.025(9) 0.019(9)
C09L 0.095(11) 0.082(10) 0.098(11) 0.011(8) 0.023(8) 0.013(8)
C08T 0.093(11) 0.092(10) 0.102(11) 0.003(8) 0.027(8) 0.018(8)
C093 0.085(10) 0.081(10) 0.099(10) 0.011(8) 0.031(8) 0.011(8)
C06T 0.087(10) 0.074(9) 0.089(10) -0.001(8) 0.028(8) 0.011(8)
C09I 0.089(19) 0.104(19) 0.12(2) -0.030(16) 0.010(15) 0.056(16)
C09J 0.09(2) 0.23(4) 0.089(19) 0.03(2) 0.051(16) 0.06(2)
C09K 0.121(11) 0.083(6) 0.107(7) 0.002(4) 0.007(7) 0.030(6)
C3AA 0.121(11) 0.088(7) 0.106(7) 0.002(4) 0.008(6) 0.024(7)
C07P 0.100(10) 0.089(6) 0.103(7) 0.005(5) 0.016(7) 0.021(6)
C09E 0.086(9) 0.087(6) 0.085(5) 0.006(5) 0.011(6) 0.016(6)
C07Q 0.084(9) 0.080(7) 0.084(5) 0.009(4) 0.012(5) 0.016(6)
C05J 0.076(9) 0.078(5) 0.080(4) 0.007(4) 0.016(5) 0.016(6)
C09N 0.065(12) 0.077(8) 0.159(13) 0.001(9) 0.005(9) 0.012(7)
C09P 0.15(3) 0.086(17) 0.068(15) 0.014(13) 0.019(15) 0.035(17)
C09Q 0.131(13) 0.128(13) 0.101(12) 0.020(9) 0.033(9) 0.022(9)
C09T 0.077(16) 0.066(13) 0.12(2) 0.033(14) -0.012(14) -0.004(11)
C09U 0.132(14) 0.130(14) 0.132(14) 0.018(9) 0.021(9) 0.032(10)
C09W 0.14(2) 0.089(16) 0.087(16) 0.038(13) 0.054(16) 0.068(17)
C09Y 0.113(13) 0.127(13) 0.113(12) 0.031(9) 0.017(9) 0.039(9)
C09Z 0.10(2) 0.10(2) 0.13(2) 0.026(18) 0.015(18) 0.032(17)
C0A5 0.09(2) 0.17(3) 0.09(2) 0.02(2) -0.030(17) 0.01(2)
C0A6 0.109(14) 0.21(3) 0.169(19) 0.034(18) 0.093(15) 0.018(14)
C0A9 0.112(14) 0.13(2) 0.150(16) 0.065(13) 0.081(13) 0.035(12)
C0AE 0.08(2) 0.24(5) 0.082(19) 0.04(2) -0.009(15) 0.04(2)
C0AF 0.109(4) 0.120(4) 0.116(4) 0.016(2) 0.021(2) 0.033(2)
C2AA 0.109(2) 0.120(2) 0.116(2) 0.016(2) 0.021(2) 0.033(2)
C09O 0.109(2) 0.120(2) 0.116(2) 0.016(2) 0.021(2) 0.033(2)
C09G 0.107(2) 0.119(2) 0.114(2) 0.015(4) 0.021(4) 0.032(4)
C09S 0.107(4) 0.118(4) 0.115(4) 0.015(4) 0.021(4) 0.032(4)
C0AD 0.108(4) 0.119(4) 0.115(4) 0.016(4) 0.021(4) 0.032(4)
C0AG 0.142(16) 0.148(16) 0.152(16) 0.033(10) 0.042(10) 0.035(10)
C0AH 0.15(3) 0.087(18) 0.15(3) 0.039(18) 0.06(2) 0.06(2)
C95 0.223(12) 0.225(11) 0.224(12) 0.036(5) 0.051(5) 0.043(5)
C146 0.224(12) 0.225(11) 0.224(12) 0.036(5) 0.051(5) 0.042(5)
C222 0.224(12) 0.226(11) 0.224(12) 0.036(5) 0.051(5) 0.042(5)
C173 0.224(12) 0.226(11) 0.224(12) 0.035(5) 0.050(5) 0.043(5)
C203 0.224(12) 0.226(11) 0.225(12) 0.035(5) 0.050(5) 0.043(5)
C197 0.224(12) 0.226(11) 0.225(12) 0.035(5) 0.051(5) 0.044(5)
C103 0.097(13) 0.114(18) 0.126(16) -0.007(14) 0.012(11) 0.029(13)
C114 0.091(12) 0.109(17) 0.125(11) -0.017(12) 0.006(9) 0.023(11)
C136 0.111(15) 0.18(3) 0.163(19) -0.07(2) -0.015(14) 0.035(17)
C143 0.22(3) 0.22(3) 0.22(2) 0.034(7) 0.056(7) 0.052(7)
C123 0.224(7) 0.219(7) 0.221(7) 0.034(4) 0.056(4) 0.052(4)
C148 0.224(7) 0.219(7) 0.221(7) 0.034(4) 0.056(4) 0.052(4)
C1AA 0.224(7) 0.219(7) 0.221(7) 0.034(4) 0.056(4) 0.052(4)
C166 0.224(7) 0.219(7) 0.221(7) 0.034(4) 0.056(4) 0.052(4)
C180 0.224(7) 0.219(7) 0.221(7) 0.034(4) 0.056(4) 0.052(4)
B162 0.110(4) 0.076(4) 0.112(4) 0.008(6) 0.019(6) 0.022(7)
C77 0.17(2) 0.13(2) 0.107(14) 0.016(13) 0.016(12) 0.082(19)
C84 0.18(2) 0.22(4) 0.120(17) -0.02(2) 0.004(14) 0.10(2)
C117 0.17(2) 0.15(2) 0.111(17) -0.004(15) 0.000(14) 0.07(2)
C99 0.111(16) 0.21(3) 0.17(2) 0.025(19) 0.083(16) 0.001(17)
C85 0.074(17) 0.16(2) 0.190(17) -0.014(12) 0.002(11) -0.011(14)
C113 0.162(18) 0.171(18) 0.160(18) 0.032(10) 0.037(10) 0.034(10)
C0A8 0.128(14) 0.135(14) 0.137(14) 0.028(9) 0.035(10) 0.026(9)
C0A2 0.113(13) 0.120(13) 0.122(13) 0.029(9) 0.034(9) 0.015(9)
C03P 0.068(9) 0.092(10) 0.079(9) 0.011(8) 0.027(8) 0.012(8)
C06R 0.104(12) 0.119(12) 0.111(12) 0.009(9) 0.037(9) 0.019(9)
C07Z 0.104(12) 0.118(12) 0.104(12) 0.010(9) 0.038(9) 0.012(9)
C90 0.134(14) 0.119(13) 0.120(13) 0.018(9) 0.023(9) 0.038(9)
C10 0.105(12) 0.110(12) 0.098(11) 0.010(9) 0.016(9) 0.030(9)

loop_
_atom_type_symbol
_atom_type_description
_atom_type_scat_dispersion_real
_atom_type_scat_dispersion_imag
_atom_type_scat_source
C C 0.0181 0.0091 'International Tables Vol C Tables 4.2.6.8 and 6.1.1.4'
H H 0.0000 0.0000 'International Tables Vol C Tables 4.2.6.8 and 6.1.1.4'
Ag Ag 0.1306 4.2820 'International Tables Vol C Tables 4.2.6.8 and 6.1.1.4'
B B 0.0090 0.0039 'International Tables Vol C Tables 4.2.6.8 and 6.1.1.4'
Cl Cl 0.3639 0.7018 'International Tables Vol C Tables 4.2.6.8 and 6.1.1.4'
N N 0.0311 0.0180 'International Tables Vol C Tables 4.2.6.8 and 6.1.1.4'
P P 0.2955 0.4335 'International Tables Vol C Tables 4.2.6.8 and 6.1.1.4'
Pt Pt -4.5932 6.9264 'International Tables Vol C Tables 4.2.6.8 and 6.1.1.4'
S S 0.3331 0.5567 'International Tables Vol C Tables 4.2.6.8 and 6.1.1.4'

loop_
_geom_angle_atom_site_label_1
_geom_angle_atom_site_label_2
_geom_angle_atom_site_label_3
_geom_angle
_geom_angle_site_symmetry_1
_geom_angle_site_symmetry_3
_geom_angle_publ_flag
Ag02 Pt01 Ag03 61.9 . . ?
Ag02 Pt01 Ag04 63.5 . . ?
Ag02 Pt01 Ag05 65.7 . . ?
Ag02 Pt01 Ag06 65.4 . . ?
Ag02 Pt01 Ag07 116.9 . . ?
Ag02 Pt01 Ag0A 113.0 . . ?
Ag02 Pt01 Ag0C 117.7 . . ?
Ag02 Pt01 Ag0E 119.2 . . ?
Ag03 Pt01 Ag04 64.9 . . ?
Ag03 Pt01 Ag07 114.7 . . ?
Ag03 Pt01 Ag0A 62.4 . . ?
Ag03 Pt01 Ag0E 177.1 . . ?
Ag04 Pt01 Ag07 61.1 . . ?
Ag04 Pt01 Ag0A 118.5 . . ?
Ag04 Pt01 Ag0E 112.9 . . ?
Ag05 Pt01 Ag03 116.3 . . ?
Ag05 Pt01 Ag04 60.9 . . ?
Ag05 Pt01 Ag06 61.3 . . ?
Ag05 Pt01 Ag07 62.7 . . ?
Ag05 Pt01 Ag0A 178.6 . . ?
Ag05 Pt01 Ag0C 114.9 . . ?
Ag05 Pt01 Ag0E 62.9 . . ?
Ag06 Pt01 Ag03 119.6 . . ?
Ag06 Pt01 Ag04 113.8 . . ?
Ag06 Pt01 Ag07 114.0 . . ?
Ag06 Pt01 Ag0A 118.5 . . ?
Ag06 Pt01 Ag0C 64.1 . . ?
Ag06 Pt01 Ag0E 62.8 . . ?
Ag07 Pt01 Ag0E 62.4 . . ?
Ag08 Pt01 Ag02 63.9 . . ?
Ag08 Pt01 Ag03 68.2 . . ?
Ag08 Pt01 Ag04 121.0 . . ?
Ag08 Pt01 Ag05 116.1 . . ?
Ag08 Pt01 Ag06 63.6 . . ?
Ag08 Pt01 Ag07 177.1 . . ?
Ag08 Pt01 Ag09 117.1 . . ?
Ag08 Pt01 Ag0A 63.0 . . ?
Ag08 Pt01 Ag0C 62.4 . . ?
Ag08 Pt01 Ag0E 114.7 . . ?
Ag08 Pt01 Ag0G 116.1 . . ?
Ag09 Pt01 Ag02 116.0 . . ?
Ag09 Pt01 Ag03 61.7 . . ?
Ag09 Pt01 Ag04 67.1 . . ?
Ag09 Pt01 Ag05 118.8 . . ?
Ag09 Pt01 Ag06 178.5 . . ?
Ag09 Pt01 Ag07 65.3 . . ?
Ag09 Pt01 Ag0A 61.5 . . ?
Ag09 Pt01 Ag0C 115.0 . . ?
Ag09 Pt01 Ag0E 115.8 . . ?
Ag09 Pt01 Ag0G 64.3 . . ?
Ag0A Pt01 Ag07 118.3 . . ?
Ag0A Pt01 Ag0E 118.3 . . ?
Ag0C Pt01 Ag03 119.8 . . ?
Ag0C Pt01 Ag04 175.2 . . ?
Ag0C Pt01 Ag07 115.4 . . ?
Ag0C Pt01 Ag0A 65.7 . . ?
Ag0C Pt01 Ag0E 62.4 . . ?
Ag0G Pt01 Ag02 179.7 . . ?
Ag0G Pt01 Ag03 118.4 . . ?
Ag0G Pt01 Ag04 116.7 . . ?
Ag0G Pt01 Ag05 114.1 . . ?
Ag0G Pt01 Ag06 114.3 . . ?
Ag0G Pt01 Ag07 63.1 . . ?
Ag0G Pt01 Ag0A 67.3 . . ?
Ag0G Pt01 Ag0C 62.1 . . ?
Ag0G Pt01 Ag0E 60.5 . . ?
Pt01 Ag02 Ag03 59.6 . . ?
Pt01 Ag02 Ag04 58.8 . . ?
Pt01 Ag02 Ag05 57.3 . . ?
Pt01 Ag02 Ag06 57.5 . . ?
Pt01 Ag02 Ag08 57.9 . . ?
Pt01 Ag02 Ag0B 116.7 . . ?
Pt01 Ag02 Ag0D 116.2 . . ?
Pt01 Ag02 Ag0H 118.9 . . ?
Ag03 Ag02 Ag04 62.5 . . ?
Ag03 Ag02 Ag05 107.6 . . ?
Ag03 Ag02 Ag06 110.8 . . ?
Ag03 Ag02 Ag08 65.2 . . ?
Ag03 Ag02 Ag0B 123.1 . . ?
Ag03 Ag02 Ag0D 84.8 . . ?
Ag03 Ag02 Ag0H 166.7 . . ?
Ag04 Ag02 Ag05 56.9 . . ?
Ag04 Ag02 Ag06 104.2 . . ?
Ag04 Ag02 Ag0B 69.4 . . ?
Ag04 Ag02 Ag0D 145.0 . . ?
Ag04 Ag02 Ag0H 129.4 . . ?
Ag05 Ag02 Ag0D 154.4 . . ?
Ag06 Ag02 Ag05 56.3 . . ?
Ag06 Ag02 Ag0D 98.6 . . ?
Ag08 Ag02 Ag04 111.6 . . ?
Ag08 Ag02 Ag05 104.7 . . ?
Ag08 Ag02 Ag06 59.0 . . ?
Ag08 Ag02 Ag0B 167.9 . . ?
Ag08 Ag02 Ag0D 59.4 . . ?
Ag08 Ag02 Ag0H 102.3 . . ?
Ag0B Ag02 Ag05 65.1 . . ?
Ag0B Ag02 Ag06 108.8 . . ?
Ag0B Ag02 Ag0D 127.1 . . ?
Ag0H Ag02 Ag05 79.3 . . ?
Ag0H Ag02 Ag06 63.1 . . ?
Ag0H Ag02 Ag0B 70.0 . . ?
Ag0H Ag02 Ag0D 84.6 . . ?
Cl0W Ag02 Pt01 157.1 . . ?
Cl0W Ag02 Ag03 98.8 . . ?
Cl0W Ag02 Ag04 106.2 . . ?
Cl0W Ag02 Ag05 132.0 . . ?
Cl0W Ag02 Ag06 144.9 . . ?
Cl0W Ag02 Ag08 122.7 . . ?
Cl0W Ag02 Ag0B 66.9 . . ?
Cl0W Ag02 Ag0D 64.8 . . ?
Cl0W Ag02 Ag0H 83.9 . . ?
Pt01 Ag03 Ag02 58.5 . . ?
Pt01 Ag03 Ag04 57.6 . . ?
Pt01 Ag03 Ag08 55.3 . . ?
Pt01 Ag03 Ag09 58.5 . . ?
Pt01 Ag03 Ag0A 58.9 . . ?
Pt01 Ag03 Ag0K 109.1 . . ?
Pt01 Ag03 Ag0P 108.9 . . ?
Ag02 Ag03 Ag04 59.8 . . ?
Ag02 Ag03 Ag08 58.4 . . ?
Ag02 Ag03 Ag0A 107.3 . . ?
Ag02 Ag03 Ag0K 103.9 . . ?
Ag02 Ag03 Ag0P 103.4 . . ?
Ag04 Ag03 Ag08 104.4 . . ?
Ag04 Ag03 Ag0K 162.3 . . ?
Ag04 Ag03 Ag0P 55.7 . . ?
Ag08 Ag03 Ag0P 159.7 . . ?
Ag09 Ag03 Ag02 110.2 . . ?
Ag09 Ag03 Ag04 63.2 . . ?
Ag09 Ag03 Ag08 104.1 . . ?
Ag09 Ag03 Ag0A 59.2 . . ?
Ag09 Ag03 Ag0K 122.3 . . ?
Ag09 Ag03 Ag0P 72.2 . . ?
Ag0A Ag03 Ag04 109.2 . . ?
Ag0A Ag03 Ag08 57.6 . . ?
Ag0A Ag03 Ag0K 67.0 . . ?
Ag0A Ag03 Ag0P 128.8 . . ?
Ag0K Ag03 Ag08 58.4 . . ?
Ag0K Ag03 Ag0P 140.9 . . ?
S13 Ag03 Pt01 151.8 . . ?
S13 Ag03 Ag02 104.6 . . ?
S13 Ag03 Ag04 94.9 . . ?
S13 Ag03 Ag08 138.6 . . ?
S13 Ag03 Ag09 117.3 . . ?
S13 Ag03 Ag0A 146.7 . . ?
S13 Ag03 Ag0K 96.3 . . ?
S13 Ag03 Ag0P 49.6 . . ?
Pt01 Ag04 Ag02 57.7 . . ?
Pt01 Ag04 Ag03 57.5 . . ?
Pt01 Ag04 Ag05 59.1 . . ?
Pt01 Ag04 Ag07 59.8 . . ?
Pt01 Ag04 Ag09 55.9 . . ?
Pt01 Ag04 Ag0B 104.8 . . ?
Pt01 Ag04 Ag0P 117.6 . . ?
Ag02 Ag04 Ag03 57.7 . . ?
Ag02 Ag04 Ag09 102.7 . . ?
Ag02 Ag04 Ag0B 56.2 . . ?
Ag03 Ag04 Ag09 56.0 . . ?
Ag03 Ag04 Ag0B 107.6 . . ?
Ag05 Ag04 Ag02 62.9 . . ?
Ag05 Ag04 Ag03 108.6 . . ?
Ag05 Ag04 Ag07 61.6 . . ?
Ag05 Ag04 Ag09 107.7 . . ?
Ag05 Ag04 Ag0B 62.0 . . ?
Ag05 Ag04 Ag0P 172.2 . . ?
Ag07 Ag04 Ag02 110.8 . . ?
Ag07 Ag04 Ag03 107.6 . . ?
Ag07 Ag04 Ag09 60.9 . . ?
Ag07 Ag04 Ag0B 120.2 . . ?
Ag07 Ag04 Ag0P 123.9 . . ?
Ag09 Ag04 Ag0B 158.7 . . ?
Ag0P Ag04 Ag02 109.3 . . ?
Ag0P Ag04 Ag03 65.2 . . ?
Ag0P Ag04 Ag09 73.3 . . ?
Ag0P Ag04 Ag0B 114.3 . . ?
S16 Ag04 Pt01 145.3 . . ?
S16 Ag04 Ag02 87.7 . . ?
S16 Ag04 Ag03 107.1 . . ?
S16 Ag04 Ag05 106.4 . . ?
S16 Ag04 Ag07 145.3 . . ?
S16 Ag04 Ag09 145.5 . . ?
S16 Ag04 Ag0B 46.5 . . ?
S16 Ag04 Ag0P 72.2 . . ?
Pt01 Ag05 Ag02 57.1 . . ?
Pt01 Ag05 Ag04 60.0 . . ?
Pt01 Ag05 Ag06 59.5 . . ?
Pt01 Ag05 Ag07 59.4 . . ?
Pt01 Ag05 Ag0B 109.4 . . ?
Pt01 Ag05 Ag0E 61.0 . . ?
Ag02 Ag05 Ag0B 57.3 . . ?
Ag04 Ag05 Ag02 60.2 . . ?
Ag04 Ag05 Ag06 111.5 . . ?
Ag04 Ag05 Ag07 59.7 . . ?
Ag04 Ag05 Ag0B 67.3 . . ?
Ag04 Ag05 Ag0E 110.6 . . ?
Ag06 Ag05 Ag02 61.8 . . ?
Ag06 Ag05 Ag07 109.7 . . ?
Ag06 Ag05 Ag0B 106.8 . . ?
Ag06 Ag05 Ag0E 61.5 . . ?
Ag07 Ag05 Ag02 107.2 . . ?
Ag07 Ag05 Ag0B 123.3 . . ?
Ag07 Ag05 Ag0E 60.7 . . ?
Ag0E Ag05 Ag02 110.3 . . ?
Ag0E Ag05 Ag0B 167.2 . . ?
S014 Ag05 Pt01 147.5 . . ?
S014 Ag05 Ag02 133.1 . . ?
S014 Ag05 Ag04 151.3 . . ?
S014 Ag05 Ag06 96.0 . . ?
S014 Ag05 Ag07 119.5 . . ?
S014 Ag05 Ag0B 97.6 . . ?
S014 Ag05 Ag0E 89.3 . . ?
Pt01 Ag06 Ag02 57.0 . . ?
Pt01 Ag06 Ag05 59.2 . . ?
Pt01 Ag06 Ag08 57.8 . . ?
Pt01 Ag06 Ag0C 58.2 . . ?
Pt01 Ag06 Ag0E 60.9 . . ?
Pt01 Ag06 Ag0H 113.4 . . ?
Pt01 Ag06 Ag0M 119.8 . . ?
Pt01 Ag06 Ag0O 122.6 . . ?
Ag02 Ag06 Ag0H 57.9 . . ?
Ag02 Ag06 Ag0M 164.1 . . ?
Ag05 Ag06 Ag02 61.9 . . ?
Ag05 Ag06 Ag08 109.4 . . ?
Ag05 Ag06 Ag0C 108.4 . . ?
Ag05 Ag06 Ag0E 61.6 . . ?
Ag05 Ag06 Ag0H 79.4 . . ?
Ag05 Ag06 Ag0M 131.9 . . ?
Ag05 Ag06 Ag0O 155.5 . . ?
Ag08 Ag06 Ag02 59.2 . . ?
Ag08 Ag06 Ag0C 58.7 . . ?
Ag08 Ag06 Ag0E 108.6 . . ?
Ag08 Ag06 Ag0H 98.8 . . ?
Ag08 Ag06 Ag0M 105.3 . . ?
Ag08 Ag06 Ag0O 64.9 . . ?
Ag0C Ag06 Ag02 106.1 . . ?
Ag0C Ag06 Ag0E 60.0 . . ?
Ag0C Ag06 Ag0H 157.4 . . ?
Ag0C Ag06 Ag0M 64.2 . . ?
Ag0C Ag06 Ag0O 89.3 . . ?
Ag0E Ag06 Ag02 110.5 . . ?
Ag0E Ag06 Ag0H 137.7 . . ?
Ag0E Ag06 Ag0M 76.5 . . ?
Ag0E Ag06 Ag0O 142.6 . . ?
Ag0M Ag06 Ag0H 126.7 . . ?
Ag0O Ag06 Ag02 97.4 . . ?
Ag0O Ag06 Ag0H 78.1 . . ?
Ag0O Ag06 Ag0M 70.7 . . ?
Cl10 Ag06 Pt01 162.4 . . ?
Cl10 Ag06 Ag02 115.8 . . ?
Cl10 Ag06 Ag05 103.3 . . ?
Cl10 Ag06 Ag08 135.3 . . ?
Cl10 Ag06 Ag0C 135.8 . . ?
Cl10 Ag06 Ag0E 113.6 . . ?
Cl10 Ag06 Ag0H 58.0 . . ?
Cl10 Ag06 Ag0M 71.7 . . ?
Cl10 Ag06 Ag0O 72.6 . . ?
Pt01 Ag07 Ag04 59.1 . . ?
Pt01 Ag07 Ag05 57.9 . . ?
Pt01 Ag07 Ag09 56.4 . . ?
Pt01 Ag07 Ag0E 60.5 . . ?
Pt01 Ag07 Ag0G 57.5 . . ?
Ag04 Ag07 Ag05 58.7 . . ?
Ag04 Ag07 Ag09 63.1 . . ?
Ag04 Ag07 Ag0E 109.7 . . ?
Ag04 Ag07 Ag0G 110.1 . . ?
Ag05 Ag07 Ag09 107.1 . . ?
Ag05 Ag07 Ag0E 60.7 . . ?
Ag05 Ag07 Ag0G 105.6 . . ?
Ag0E Ag07 Ag09 107.1 . . ?
Ag0G Ag07 Ag09 59.4 . . ?
Ag0G Ag07 Ag0E 58.1 . . ?
S1A Ag07 Pt01 145.2 . . ?
S1A Ag07 Ag04 112.4 . . ?
S1A Ag07 Ag05 151.2 . . ?
S1A Ag07 Ag09 89.1 . . ?
S1A Ag07 Ag0E 137.7 . . ?
S1A Ag07 Ag0G 103.1 . . ?
Pt01 Ag08 Ag02 58.2 . . ?
Pt01 Ag08 Ag03 56.5 . . ?
Pt01 Ag08 Ag06 58.6 . . ?
Pt01 Ag08 Ag0A 59.3 . . ?
Pt01 Ag08 Ag0C 59.5 . . ?
Pt01 Ag08 Ag0D 119.4 . . ?
Pt01 Ag08 Ag0K 110.7 . . ?
Pt01 Ag08 Ag0O 117.2 . . ?
Ag02 Ag08 Ag03 56.5 . . ?
Ag02 Ag08 Ag0D 62.4 . . ?
Ag02 Ag08 Ag0K 102.9 . . ?
Ag02 Ag08 Ag0O 95.2 . . ?
Ag03 Ag08 Ag0O 150.9 . . ?
Ag06 Ag08 Ag02 61.8 . . ?
Ag06 Ag08 Ag03 106.1 . . ?
Ag06 Ag08 Ag0D 102.5 . . ?
Ag06 Ag08 Ag0K 164.0 . . ?
Ag06 Ag08 Ag0O 58.8 . . ?
Ag0A Ag08 Ag02 105.6 . . ?
Ag0A Ag08 Ag03 57.5 . . ?
Ag0A Ag08 Ag06 111.0 . . ?
Ag0A Ag08 Ag0D 132.7 . . ?
Ag0A Ag08 Ag0K 67.2 . . ?
Ag0A Ag08 Ag0O 148.4 . . ?
Ag0C Ag08 Ag02 110.3 . . ?
Ag0C Ag08 Ag03 107.7 . . ?
Ag0C Ag08 Ag06 61.4 . . ?
Ag0C Ag08 Ag0A 63.4 . . ?
Ag0C Ag08 Ag0D 162.6 . . ?
Ag0C Ag08 Ag0K 125.8 . . ?
Ag0C Ag08 Ag0O 87.3 . . ?
Ag0D Ag08 Ag03 82.0 . . ?
Ag0D Ag08 Ag0K 71.5 . . ?
Ag0D Ag08 Ag0O 78.1 . . ?
Ag0K Ag08 Ag03 59.0 . . ?
Ag0K Ag08 Ag0O 131.3 . . ?
Cl0Y Ag08 Pt01 159.4 . . ?
Cl0Y Ag08 Ag02 142.0 . . ?
Cl0Y Ag08 Ag03 131.9 . . ?
Cl0Y Ag08 Ag06 121.5 . . ?
Cl0Y Ag08 Ag0A 106.9 . . ?
Cl0Y Ag08 Ag0C 101.4 . . ?
Cl0Y Ag08 Ag0D 81.2 . . ?
Cl0Y Ag08 Ag0K 73.0 . . ?
Cl0Y Ag08 Ag0O 65.4 . . ?
Pt01 Ag09 Ag03 59.8 . . ?
Pt01 Ag09 Ag04 57.1 . . ?
Pt01 Ag09 Ag07 58.3 . . ?
Pt01 Ag09 Ag0A 60.0 . . ?
Pt01 Ag09 Ag0G 57.9 . . ?
Pt01 Ag09 Ag0S 105.5 . . ?
Pt01 Ag09 Ag0V 127.8 . . ?
Ag03 Ag09 Ag04 60.8 . . ?
Ag03 Ag09 Ag07 107.5 . . ?
Ag03 Ag09 Ag0G 111.1 . . ?
Ag03 Ag09 Ag0S 120.6 . . ?
Ag04 Ag09 Ag0S 160.5 . . ?
Ag07 Ag09 Ag04 56.0 . . ?
Ag07 Ag09 Ag0S 109.0 . . ?
Ag0A Ag09 Ag03 61.3 . . ?
Ag0A Ag09 Ag04 108.9 . . ?
Ag0A Ag09 Ag07 111.0 . . ?
Ag0A Ag09 Ag0G 64.4 . . ?
Ag0A Ag09 Ag0S 62.5 . . ?
Ag0G Ag09 Ag04 103.9 . . ?
Ag0G Ag09 Ag07 58.8 . . ?
Ag0G Ag09 Ag0S 56.8 . . ?
Ag0V Ag09 Ag03 124.3 . . ?
Ag0V Ag09 Ag04 79.5 . . ?
Ag0V Ag09 Ag07 74.4 . . ?
Ag0V Ag09 Ag0A 171.5 . . ?
Ag0V Ag09 Ag0G 115.5 . . ?
Ag0V Ag09 Ag0S 109.8 . . ?
S1I Ag09 Pt01 149.0 . . ?
S1I Ag09 Ag03 146.1 . . ?
S1I Ag09 Ag04 139.9 . . ?
S1I Ag09 Ag07 105.9 . . ?
S1I Ag09 Ag0A 111.1 . . ?
S1I Ag09 Ag0G 91.2 . . ?
S1I Ag09 Ag0S 51.2 . . ?
S1I Ag09 Ag0V 60.5 . . ?
Pt01 Ag0A Ag03 58.7 . . ?
Pt01 Ag0A Ag08 57.7 . . ?
Pt01 Ag0A Ag09 58.5 . . ?
Pt01 Ag0A Ag0C 57.0 . . ?
Pt01 Ag0A Ag0G 55.7 . . ?
Pt01 Ag0A Ag0K 102.3 . . ?
Pt01 Ag0A Ag0R 121.2 . . ?
Pt01 Ag0A Ag0S 105.1 . . ?
Ag03 Ag0A Ag08 64.9 . . ?
Ag03 Ag0A Ag0C 109.1 . . ?
Ag03 Ag0A Ag0G 105.8 . . ?
Ag03 Ag0A Ag0K 58.0 . . ?
Ag03 Ag0A Ag0R 169.9 . . ?
Ag03 Ag0A Ag0S 119.7 . . ?
Ag08 Ag0A Ag0C 57.9 . . ?
Ag08 Ag0A Ag0G 102.9 . . ?
Ag08 Ag0A Ag0K 57.6 . . ?
Ag08 Ag0A Ag0R 106.0 . . ?
Ag08 Ag0A Ag0S 158.5 . . ?
Ag09 Ag0A Ag03 59.5 . . ?
Ag09 Ag0A Ag08 110.0 . . ?
Ag09 Ag0A Ag0C 105.6 . . ?
Ag09 Ag0A Ag0G 59.3 . . ?
Ag09 Ag0A Ag0K 114.2 . . ?
Ag09 Ag0A Ag0R 130.1 . . ?
Ag09 Ag0A Ag0S 63.4 . . ?
Ag0C Ag0A Ag0G 55.9 . . ?
Ag0C Ag0A Ag0K 112.0 . . ?
Ag0C Ag0A Ag0S 102.8 . . ?
Ag0G Ag0A Ag0K 157.8 . . ?
Ag0G Ag0A Ag0S 55.7 . . ?
Ag0R Ag0A Ag0C 66.8 . . ?
Ag0R Ag0A Ag0G 79.9 . . ?
Ag0R Ag0A Ag0K 114.0 . . ?
Ag0R Ag0A Ag0S 70.4 . . ?
Ag0S Ag0A Ag0K 143.7 . . ?
S1B Ag0A Pt01 145.1 . . ?
S1B Ag0A Ag03 103.4 . . ?
S1B Ag0A Ag08 87.9 . . ?
S1B Ag0A Ag09 142.1 . . ?
S1B Ag0A Ag0C 112.2 . . ?
S1B Ag0A Ag0G 150.8 . . ?
S1B Ag0A Ag0K 47.6 . . ?
S1B Ag0A Ag0R 71.0 . . ?
S1B Ag0A Ag0S 109.8 . . ?
Ag02 Ag0B Ag04 54.4 . . ?
Ag02 Ag0B Ag05 57.6 . . ?
Ag02 Ag0B Ag0H 54.6 . . ?
Ag04 Ag0B Ag0H 103.4 . . ?
Ag05 Ag0B Ag04 50.6 . . ?
Ag05 Ag0B Ag0H 69.9 . . ?
S11 Ag0B Ag02 100.7 . . ?
S11 Ag0B Ag04 138.6 . . ?
S11 Ag0B Ag05 88.6 . . ?
S11 Ag0B Ag0H 46.5 . . ?
S11 Ag0B S16 171.1 . . ?
S16 Ag0B Ag02 88.0 . . ?
S16 Ag0B Ag04 48.9 . . ?
S16 Ag0B Ag05 97.6 . . ?
S16 Ag0B Ag0H 141.9 . . ?
Pt01 Ag0C Ag06 57.7 . . ?
Pt01 Ag0C Ag08 58.1 . . ?
Pt01 Ag0C Ag0A 57.2 . . ?
Pt01 Ag0C Ag0E 60.9 . . ?
Pt01 Ag0C Ag0G 58.3 . . ?
Pt01 Ag0C Ag0M 114.2 . . ?
Pt01 Ag0C Ag0R 110.4 . . ?
Ag06 Ag0C Ag0A 106.3 . . ?
Ag06 Ag0C Ag0E 60.3 . . ?
Ag06 Ag0C Ag0M 58.9 . . ?
Ag06 Ag0C Ag0R 158.0 . . ?
Ag08 Ag0C Ag06 60.0 . . ?
Ag08 Ag0C Ag0A 58.7 . . ?
Ag08 Ag0C Ag0E 109.9 . . ?
Ag08 Ag0C Ag0M 102.4 . . ?
Ag08 Ag0C Ag0R 98.2 . . ?
Ag0A Ag0C Ag0M 161.1 . . ?
Ag0A Ag0C Ag0R 55.3 . . ?
Ag0E Ag0C Ag0A 109.9 . . ?
Ag0E Ag0C Ag0M 74.3 . . ?
Ag0E Ag0C Ag0R 133.5 . . ?
Ag0G Ag0C Ag06 106.0 . . ?
Ag0G Ag0C Ag08 109.2 . . ?
Ag0G Ag0C Ag0A 62.8 . . ?
Ag0G Ag0C Ag0E 58.8 . . ?
Ag0G Ag0C Ag0M 129.8 . . ?
Ag0G Ag0C Ag0R 77.5 . . ?
Ag0M Ag0C Ag0R 135.3 . . ?
S15 Ag0C Pt01 150.4 . . ?
S15 Ag0C Ag06 134.2 . . ?
S15 Ag0C Ag08 101.5 . . ?
S15 Ag0C Ag0A 94.5 . . ?
S15 Ag0C Ag0E 147.1 . . ?
S15 Ag0C Ag0G 119.7 . . ?
S15 Ag0C Ag0M 89.7 . . ?
S15 Ag0C Ag0R 47.1 . . ?
Ag08 Ag0D Ag02 58.2 . . ?
S0Z Ag0D Ag02 108.9 . . ?
S0Z Ag0D Ag08 98.3 . . ?
S12 Ag0D Ag02 79.4 . . ?
S12 Ag0D Ag08 84.9 . . ?
S12 Ag0D S0Z 171.6 . . ?
Pt01 Ag0E Ag05 56.1 . . ?
Pt01 Ag0E Ag06 56.3 . . ?
Pt01 Ag0E Ag07 57.1 . . ?
Pt01 Ag0E Ag0C 56.8 . . ?
Ag05 Ag0E Ag07 58.5 . . ?
Ag06 Ag0E Ag05 56.9 . . ?
Ag06 Ag0E Ag07 104.2 . . ?
Ag0C Ag0E Ag05 104.5 . . ?
Ag0C Ag0E Ag06 59.8 . . ?
Ag0C Ag0E Ag07 106.1 . . ?
Ag0G Ag0E Pt01 57.0 . . ?
Ag0G Ag0E Ag05 105.3 . . ?
Ag0G Ag0E Ag06 105.7 . . ?
Ag0G Ag0E Ag07 60.0 . . ?
Ag0G Ag0E Ag0C 58.9 . . ?
Cl0X Ag0E Pt01 120.2 . . ?
Cl0X Ag0E Ag05 107.4 . . ?
Cl0X Ag0E Ag06 163.8 . . ?
Cl0X Ag0E Ag07 65.9 . . ?
Cl0X Ag0E Ag0C 133.9 . . ?
Cl0X Ag0E Ag0G 80.9 . . ?
S19 Ag0E Pt01 133.3 . . ?
S19 Ag0E Ag05 107.8 . . ?
S19 Ag0E Ag06 77.9 . . ?
S19 Ag0E Ag07 157.4 . . ?
S19 Ag0E Ag0C 94.5 . . ?
S19 Ag0E Ag0G 141.9 . . ?
S19 Ag0E Cl0X 106.2 . . ?
Cl10 Ag0F Ag0J 62.9 . . ?
S014 Ag0F Ag0J 52.6 . . ?
S014 Ag0F Cl10 87.8 . . ?
S19 Ag0F Ag0J 136.8 . . ?
S19 Ag0F Cl10 84.3 . . ?
S19 Ag0F S014 102.2 . . ?
P01M Ag0F Ag0J 85.7 . . ?
P01M Ag0F Cl10 112.1 . . ?
P01M Ag0F S014 119.5 . . ?
P01M Ag0F S19 134.9 . . ?
Pt01 Ag0G Ag07 59.4 . . ?
Pt01 Ag0G Ag09 57.8 . . ?
Pt01 Ag0G Ag0A 57.0 . . ?
Pt01 Ag0G Ag0C 59.5 . . ?
Pt01 Ag0G Ag0E 62.5 . . ?
Pt01 Ag0G Ag0S 112.4 . . ?
Ag07 Ag0G Ag09 61.9 . . ?
Ag07 Ag0G Ag0A 107.0 . . ?
Ag09 Ag0G Ag0A 56.3 . . ?
Ag0C Ag0G Ag07 110.2 . . ?
Ag0C Ag0G Ag09 107.6 . . ?
Ag0C Ag0G Ag0A 61.3 . . ?
Ag0C Ag0G Ag0S 113.1 . . ?
Ag0E Ag0G Ag07 61.9 . . ?
Ag0E Ag0G Ag09 112.2 . . ?
Ag0E Ag0G Ag0A 111.5 . . ?
Ag0E Ag0G Ag0C 62.3 . . ?
Ag0E Ag0G Ag0S 174.2 . . ?
Ag0S Ag0G Ag07 118.7 . . ?
Ag0S Ag0G Ag09 65.1 . . ?
Ag0S Ag0G Ag0A 62.7 . . ?
Cl17 Ag0G Pt01 162.7 . . ?
Cl17 Ag0G Ag07 106.6 . . ?
Cl17 Ag0G Ag09 107.7 . . ?
Cl17 Ag0G Ag0A 125.4 . . ?
Cl17 Ag0G Ag0C 137.7 . . ?
Cl17 Ag0G Ag0E 122.1 . . ?
Cl17 Ag0G Ag0S 63.7 . . ?
Ag02 Ag0H Ag06 59.0 . . ?
Ag02 Ag0H Ag0B 55.4 . . ?
Ag02 Ag0H Ag0J 120.5 . . ?
Ag06 Ag0H Ag0B 96.3 . . ?
Ag06 Ag0H Ag0J 90.3 . . ?
Ag0J Ag0H Ag0B 83.2 . . ?
Cl10 Ag0H Ag02 110.7 . . ?
Cl10 Ag0H Ag06 51.8 . . ?
Cl10 Ag0H Ag0B 127.3 . . ?
Cl10 Ag0H Ag0J 60.1 . . ?
S11 Ag0H Ag02 100.0 . . ?
S11 Ag0H Ag06 120.0 . . ?
S11 Ag0H Ag0B 44.9 . . ?
S11 Ag0H Ag0J 50.2 . . ?
S11 Ag0H Cl10 110.2 . . ?
S11 Ag0H S12 155.3 . . ?
S12 Ag0H Ag02 79.6 . . ?
S12 Ag0H Ag06 81.2 . . ?
S12 Ag0H Ag0B 126.4 . . ?
S12 Ag0H Ag0J 149.8 . . ?
S12 Ag0H Cl10 92.7 . . ?
Cl0W Ag0I Ag0Q 60.1 . . ?
S0Z Ag0I Ag0Q 136.8 . . ?
S0Z Ag0I Cl0W 96.5 . . ?
S0Z Ag0I S13 89.1 . . ?
S13 Ag0I Ag0Q 58.9 . . ?
S13 Ag0I Cl0W 92.0 . . ?
P01E Ag0I Ag0Q 90.5 . . ?
P01E Ag0I Cl0W 106.9 . . ?
P01E Ag0I S0Z 132.5 . . ?
P01E Ag0I S13 129.5 . . ?
Ag0F Ag0J Ag0H 101.5 . . ?
S11 Ag0J Ag0F 138.0 . . ?
S11 Ag0J Ag0H 47.3 . . ?
S014 Ag0J Ag0F 54.3 . . ?
S014 Ag0J Ag0H 92.1 . . ?
S014 Ag0J S11 94.0 . . ?
P01H Ag0J Ag0F 90.8 . . ?
P01H Ag0J Ag0H 123.0 . . ?
P01H Ag0J S11 128.3 . . ?
P01H Ag0J S014 136.4 . . ?
Ag03 Ag0K Ag0A 55.0 . . ?
Ag08 Ag0K Ag03 62.6 . . ?
Ag08 Ag0K Ag0A 55.2 . . ?
S0Z Ag0K Ag03 87.0 . . ?
S0Z Ag0K Ag08 97.3 . . ?
S0Z Ag0K Ag0A 139.5 . . ?
S0Z Ag0K S1B 168.9 . . ?
S1B Ag0K Ag03 104.0 . . ?
S1B Ag0K Ag08 88.7 . . ?
S1B Ag0K Ag0A 51.3 . . ?
Cl0Y Ag0L Ag0U 55.5 . . ?
S15 Ag0L Ag0U 68.1 . . ?
S15 Ag0L Cl0Y 92.0 . . ?
S018 Ag0L Ag0U 139.4 . . ?
S018 Ag0L Cl0Y 93.3 . . ?
S018 Ag0L S15 90.5 . . ?
P1L Ag0L Ag0U 83.8 . . ?
P1L Ag0L Cl0Y 102.2 . . ?
P1L Ag0L S15 133.1 . . ?
P1L Ag0L S018 132.1 . . ?
Ag06 Ag0M Ag0C 56.8 . . ?
S018 Ag0M Ag06 96.6 . . ?
S018 Ag0M Ag0C 89.4 . . ?
S19 Ag0M Ag06 79.3 . . ?
S19 Ag0M Ag0C 92.4 . . ?
S19 Ag0M S018 173.6 . . ?
Cl0X Ag0N Ag0T 138.7 . . ?
Cl0X Ag0N Cl17 95.4 . . ?
Cl0X Ag0N S1A 93.5 . . ?
Cl17 Ag0N Ag0T 69.4 . . ?
S1A Ag0N Ag0T 55.9 . . ?
S1A Ag0N Cl17 102.8 . . ?
P01D Ag0N Ag0T 86.8 . . ?
P01D Ag0N Cl0X 134.4 . . ?
P01D Ag0N Cl17 106.6 . . ?
P01D Ag0N S1A 118.8 . . ?
Ag06 Ag0O Ag08 56.4 . . ?
S12 Ag0O Ag06 85.3 . . ?
S12 Ag0O Ag08 80.1 . . ?
S12 Ag0O S018 173.9 . . ?
S018 Ag0O Ag06 97.4 . . ?
S018 Ag0O Ag08 105.9 . . ?
Ag03 Ag0P Ag0Q 84.3 . . ?
Ag04 Ag0P Ag03 59.1 . . ?
Ag04 Ag0P Ag0Q 84.1 . . ?
S13 Ag0P Ag03 51.1 . . ?
S13 Ag0P Ag04 99.0 . . ?
S13 Ag0P Ag0Q 55.4 . . ?
S1F Ag0P Ag03 137.0 . . ?
S1F Ag0P Ag04 90.2 . . ?
S1F Ag0P Ag0Q 124.7 . . ?
S1F Ag0P S13 170.6 . . ?
Ag0I Ag0Q Ag0P 101.2 . . ?
Cl0W Ag0Q Ag0I 57.1 . . ?
Cl0W Ag0Q Ag0P 109.8 . . ?
S13 Ag0Q Ag0I 55.3 . . ?
S13 Ag0Q Ag0P 46.3 . . ?
S13 Ag0Q Cl0W 87.8 . . ?
S16 Ag0Q Ag0I 132.8 . . ?
S16 Ag0Q Ag0P 64.8 . . ?
S16 Ag0Q Cl0W 84.3 . . ?
S16 Ag0Q S13 101.9 . . ?
P01C Ag0Q Ag0I 89.2 . . ?
P01C Ag0Q Ag0P 131.5 . . ?
P01C Ag0Q Cl0W 115.3 . . ?
P01C Ag0Q S13 118.1 . . ?
P01C Ag0Q S16 135.0 . . ?
Ag0A Ag0R Ag0C 57.9 . . ?
Ag0A Ag0R Ag0U 83.4 . . ?
Ag0C Ag0R Ag0U 88.7 . . ?
S15 Ag0R Ag0A 98.5 . . ?
S15 Ag0R Ag0C 49.2 . . ?
S15 Ag0R Ag0U 65.2 . . ?
S1G Ag0R Ag0A 88.7 . . ?
S1G Ag0R Ag0C 134.3 . . ?
S1G Ag0R Ag0U 119.9 . . ?
S1G Ag0R S15 171.9 . . ?
Ag0A Ag0S Ag09 54.1 . . ?
Ag0G Ag0S Ag09 58.1 . . ?
Ag0G Ag0S Ag0A 61.6 . . ?
Cl17 Ag0S Ag09 94.4 . . ?
Cl17 Ag0S Ag0A 112.7 . . ?
Cl17 Ag0S Ag0G 51.8 . . ?
S1G Ag0S Ag09 136.8 . . ?
S1G Ag0S Ag0A 84.5 . . ?
S1G Ag0S Ag0G 116.1 . . ?
S1G Ag0S Cl17 114.9 . . ?
S1G Ag0S S1I 149.5 . . ?
S1I Ag0S Ag09 53.0 . . ?
S1I Ag0S Ag0A 104.8 . . ?
S1I Ag0S Ag0G 93.4 . . ?
S1I Ag0S Cl17 88.7 . . ?
Ag0N Ag0T Ag0V 104.7 . . ?
S1A Ag0T Ag0N 57.9 . . ?
S1A Ag0T Ag0V 49.9 . . ?
S1I Ag0T Ag0N 120.3 . . ?
S1I Ag0T Ag0V 54.6 . . ?
S1I Ag0T S1A 94.8 . . ?
P01J Ag0T Ag0N 94.3 . . ?
P01J Ag0T Ag0V 139.1 . . ?
P01J Ag0T S1A 121.8 . . ?
P01J Ag0T S1I 140.1 . . ?
Ag0L Ag0U Ag0R 93.4 . . ?
Cl0Y Ag0U Ag0L 58.2 . . ?
Cl0Y Ag0U Ag0R 107.8 . . ?
S1B Ag0U Ag0L 134.3 . . ?
S1B Ag0U Ag0R 64.8 . . ?
S1B Ag0U Cl0Y 89.3 . . ?
P01K Ag0U Ag0L 89.6 . . ?
P01K Ag0U Ag0R 115.9 . . ?
P01K Ag0U Cl0Y 126.8 . . ?
P01K Ag0U S1B 135.7 . . ?
Ag09 Ag0V Ag0T 88.5 . . ?
S1A Ag0V Ag09 92.4 . . ?
S1A Ag0V Ag0T 52.9 . . ?
S1A Ag0V S1I 92.7 . . ?
S1F Ag0V Ag09 108.6 . . ?
S1F Ag0V Ag0T 162.2 . . ?
S1F Ag0V S1A 128.4 . . ?
S1F Ag0V S1I 138.2 . . ?
S1I Ag0V Ag09 55.4 . . ?
S1I Ag0V Ag0T 49.0 . . ?
Ag02 Cl0W Ag0I 110.1 . . ?
Ag02 Cl0W Ag0Q 103.3 . . ?
Ag0I Cl0W Ag0Q 62.8 . . ?
Ag0N Cl0X Ag0E 125.1 . . ?
Ag08 Cl0Y Ag0L 111.1 . . ?
Ag08 Cl0Y Ag0U 106.0 . . ?
Ag0U Cl0Y Ag0L 66.3 . . ?
Ag0D S0Z Ag0I 93.0 . . ?
Ag0D S0Z Ag0K 91.4 . . ?
Ag0K S0Z Ag0I 128.9 . . ?
C027 S0Z Ag0D 105.6 . . ?
C027 S0Z Ag0I 118.6 . . ?
C027 S0Z Ag0K 108.9 . . ?
Ag06 Cl10 Ag0F 95.2 . . ?
Ag06 Cl10 Ag0H 70.2 . . ?
Ag0H Cl10 Ag0F 120.6 . . ?
Ag0B S11 Ag0H 88.7 . . ?
Ag0B S11 Ag0J 127.6 . . ?
Ag0H S11 Ag0J 82.5 . . ?
C02X S11 Ag0B 112.6 . . ?
C02X S11 Ag0H 104.1 . . ?
C02X S11 Ag0J 119.7 . . ?
Ag0D S12 Ag0H 109.9 . . ?
Ag0D S12 Ag0O 105.7 . . ?
Ag0O S12 Ag0H 102.2 . . ?
C02O S12 Ag0D 110.4 . . ?
C02O S12 Ag0H 116.2 . . ?
C02O S12 Ag0O 111.7 . . ?
Ag03 S13 Ag0I 104.5 . . ?
Ag03 S13 Ag0Q 110.3 . . ?
Ag0I S13 Ag0Q 65.7 . . ?
Ag0P S13 Ag03 79.2 . . ?
Ag0P S13 Ag0I 142.9 . . ?
Ag0P S13 Ag0Q 78.3 . . ?
C04E S13 Ag03 122.4 . . ?
C04E S13 Ag0I 105.2 . . ?
C04E S13 Ag0P 103.2 . . ?
C04E S13 Ag0Q 126.7 . . ?
Ag05 S014 Ag0F 117.7 . . ?
Ag05 S014 Ag0J 112.7 . . ?
Ag0J S014 Ag0F 73.0 . . ?
C025 S014 Ag05 112.1 . . ?
C025 S014 Ag0F 124.2 . . ?
C025 S014 Ag0J 109.6 . . ?
Ag0C S15 Ag0L 110.0 . . ?
Ag0R S15 Ag0C 83.7 . . ?
Ag0R S15 Ag0L 133.3 . . ?
C04R S15 Ag0C 119.3 . . ?
C04R S15 Ag0L 106.8 . . ?
C04R S15 Ag0R 103.7 . . ?
Ag0B S16 Ag04 84.7 . . ?
Ag0B S16 Ag0Q 106.6 . . ?
Ag0Q S16 Ag04 110.8 . . ?
C023 S16 Ag04 124.9 . . ?
C023 S16 Ag0B 108.1 . . ?
C023 S16 Ag0Q 115.6 . . ?
Ag0G Cl17 Ag0N 93.9 . . ?
Ag0G Cl17 Ag0S 64.5 . . ?
Ag0N Cl17 Ag0S 131.0 . . ?
Ag0M S018 Ag0L 125.0 . . ?
Ag0O S018 Ag0L 98.5 . . ?
Ag0O S018 Ag0M 91.3 . . ?
C02C S018 Ag0L 115.9 . . ?
C02C S018 Ag0M 111.7 . . ?
C02C S018 Ag0O 108.0 . . ?
Ag0F S19 Ag0E 106.0 . . ?
Ag0M S19 Ag0E 96.3 . . ?
Ag0M S19 Ag0F 110.9 . . ?
C022 S19 Ag0E 117.3 . . ?
C022 S19 Ag0F 108.8 . . ?
C022 S19 Ag0M 116.6 . . ?
Ag07 S1A Ag0N 88.9 . . ?
Ag07 S1A Ag0T 117.4 . . ?
Ag07 S1A Ag0V 88.3 . . ?
Ag0T S1A Ag0N 66.1 . . ?
Ag0V S1A Ag0N 136.8 . . ?
Ag0V S1A Ag0T 77.2 . . ?
C02M S1A Ag07 125.6 . . ?
C02M S1A Ag0N 110.5 . . ?
C02M S1A Ag0T 117.0 . . ?
C02M S1A Ag0V 106.0 . . ?
Ag0K S1B Ag0A 81.1 . . ?
Ag0K S1B Ag0U 106.0 . . ?
Ag0U S1B Ag0A 110.8 . . ?
C04N S1B Ag0A 129.9 . . ?
C04N S1B Ag0K 111.8 . . ?
C04N S1B Ag0U 111.1 . . ?
N01W P01C Ag0Q 118.2 . . ?
N01W P01C C02G 103.4 . . ?
N01W P01C C02W 106.2 . . ?
C02G P01C Ag0Q 107.0 . . ?
C02W P01C Ag0Q 114.6 . . ?
C02W P01C C02G 106.4 . . ?
N01Z P01D Ag0N 122.0 . . ?
N01Z P01D C02P 103.7 . . ?
N01Z P01D C03V 105.6 . . ?
C02P P01D Ag0N 113.9 . . ?
C02P P01D C03V 103.7 . . ?
C03V P01D Ag0N 106.3 . . ?
N01W P01E Ag0I 117.4 . . ?
N01W P01E C046 105.1 . . ?
N01W P01E C04I 103.0 . . ?
C046 P01E Ag0I 114.1 . . ?
C04I P01E Ag0I 112.5 . . ?
C04I P01E C046 103.2 . . ?
Ag0P S1F Ag0V 95.4 . . ?
C05Z S1F Ag0P 108.3 . . ?
C05Z S1F Ag0V 111.9 . . ?
Ag0R S1G Ag0S 92.1 . . ?
C06Y S1G Ag0R 108.0 . . ?
C06Y S1G Ag0S 112.8 . . ?
N01R P01H Ag0J 115.3 . . ?
N01R P01H C040 104.7 . . ?
N01R P01H C08G 105.0 . . ?
C040 P01H Ag0J 113.5 . . ?
C040 P01H C08G 104.5 . . ?
C08G P01H Ag0J 112.8 . . ?
Ag09 S1I Ag0V 64.1 . . ?
Ag0S S1I Ag09 75.8 . . ?
Ag0S S1I Ag0T 106.2 . . ?
Ag0S S1I Ag0V 136.6 . . ?
Ag0T S1I Ag09 112.6 . . ?
Ag0T S1I Ag0V 76.4 . . ?
C02N S1I Ag09 131.1 . . ?
C02N S1I Ag0S 102.4 . . ?
C02N S1I Ag0T 114.5 . . ?
C02N S1I Ag0V 116.0 . . ?
N01Z P01J Ag0T 116.0 . . ?
N01Z P01J C074 107.6 . . ?
N01Z P01J C03P 105.5 . . ?
C074 P01J Ag0T 109.3 . . ?
C074 P01J C03P 105.4 . . ?
C03P P01J Ag0T 112.3 . . ?
N01U P01K Ag0U 115.3 . . ?
N01U P01K C02Z 102.6 . . ?
N01U P01K C072 104.9 . . ?
C02Z P01K Ag0U 110.8 . . ?
C072 P01K Ag0U 118.0 . . ?
C072 P01K C02Z 103.6 . . ?
N01U P1L Ag0L 116.6 . . ?
N01U P1L C05P 104.6 . . ?
N01U P1L C05J 104.3 . . ?
C05P P1L Ag0L 111.0 . . ?
C05J P1L Ag0L 112.6 . . ?
C05J P1L C05P 106.8 . . ?
N01R P01M Ag0F 117.4 . . ?
N01R P01M C02J 104.9 . . ?
N01R P01M C03B 100.2 . . ?
C02J P01M Ag0F 116.1 . . ?
C02J P01M C03B 105.7 . . ?
C03B P01M Ag0F 110.9 . . ?
P01M N01R P01H 121.9 . . ?
C02Y N01R P01H 119.7 . . ?
C02Y N01R P01M 117.7 . . ?
C025 C01S C086 109.4 . . ?
P1L N01U P01K 119.4 . . ?
C031 N01U P01K 117.5 . . ?
C031 N01U P1L 121.9 . . ?
P01C N01W P01E 122.3 . . ?
C066 N01W P01C 120.0 . . ?
C066 N01W P01E 117.1 . . ?
C028 C01X C04B 108.9 . . ?
C028 C01X C05O 114.3 . . ?
C05O C01X C04B 107.2 . . ?
C035 C01Y C03X 121.1 . . ?
P01J N01Z P01D 120.1 . . ?
C03U N01Z P01D 119.6 . . ?
C03U N01Z P01J 116.7 . . ?
C038 C020 C02O 107.2 . . ?
C05H C021 C055 109.3 . . ?
C049 C022 S19 110.9 . . ?
C049 C022 C07D 112.3 . . ?
C049 C022 C07F 110.8 . . ?
C07D C022 S19 109.4 . . ?
C07F C022 S19 105.0 . . ?
C07F C022 C07D 108.1 . . ?
C029 C023 S16 108.1 . . ?
C029 C023 C03J 111.4 . . ?
C029 C023 C083 111.4 . . ?
C03J C023 S16 109.3 . . ?
C03J C023 C083 107.2 . . ?
C083 C023 S16 109.4 . . ?
C02N C024 C053 108.1 . . ?
C01S C025 S014 109.3 . . ?
C01S C025 C054 109.8 . . ?
C01S C025 C05X 109.5 . . ?
C054 C025 S014 109.1 . . ?
C054 C025 C05X 108.4 . . ?
C05X C025 S014 110.8 . . ?
C03Q C027 S0Z 106.2 . . ?
C047 C027 S0Z 110.2 . . ?
C047 C027 C03Q 113.8 . . ?
C047 C027 C06H 113.3 . . ?
C06H C027 S0Z 107.6 . . ?
C06H C027 C03Q 105.2 . . ?
C01X C028 C02O 107.8 . . ?
C023 C029 C03W 107.4 . . ?
C05H C02A C02X 110.8 . . ?
C04X C02B C02C 108.6 . . ?
C02B C02C S018 109.5 . . ?
C06E C02C S018 106.7 . . ?
C06E C02C C02B 113.0 . . ?
C06E C02C C06U 110.5 . . ?
C06U C02C S018 104.9 . . ?
C06U C02C C02B 111.8 . . ?
C03K C02E C04M 113.9 . . ?
C03K C02E B065 123.7 . . ?
C04M C02E B065 122.4 . . ?
C02R C02F C033 124.8 . . ?
C04T C02G P01C 113.2 . . ?
C05N C02G P01C 124.7 . . ?
C05N C02G C04T 121.5 . . ?
C044 C02H C03X 120.1 . . ?
C04N C02I C05T 105.6 . . ?
C04G C02J P01M 122.0 . . ?
C04G C02J C04Y 123.4 . . ?
C04Y C02J P01M 114.5 . . ?
C02N C02K C07M 109.3 . . ?
C05I C02L C04E 104.9 . . ?
C075 C02M S1A 104.7 . . ?
C08Q C02M S1A 109.1 . . ?
C08Q C02M C075 109.3 . . ?
C08Q C02M C09P 111.4 . . ?
C09P C02M S1A 109.3 . . ?
C09P C02M C075 112.8 . . ?
C024 C02N S1I 109.8 . . ?
C024 C02N C02K 108.6 . . ?
C024 C02N C042 111.8 . . ?
C02K C02N S1I 109.0 . . ?
C02K C02N C042 109.5 . . ?
C042 C02N S1I 108.2 . . ?
C020 C02O S12 108.5 . . ?
C020 C02O C04O 108.6 . . ?
C028 C02O S12 109.2 . . ?
C028 C02O C020 112.2 . . ?
C028 C02O C04O 111.0 . . ?
C04O C02O S12 107.3 . . ?
C062 C02P P01D 115.2 . . ?
C069 C02P P01D 122.0 . . ?
C069 C02P C062 122.6 . . ?
C02F C02R C02T 115.3 . . ?
C02F C02R B065 123.3 . . ?
C02T C02R B065 121.4 . . ?
C055 C02S C03M 107.2 . . ?
C06L C02T C02R 119.2 . . ?
C051 C02U C046 120.7 . . ?
C04X C02V C07H 115.3 . . ?
C08J C02W P01C 121.8 . . ?
C08J C02W C09A 117.5 . . ?
C09A C02W P01C 120.6 . . ?
C02A C02X S11 112.0 . . ?
C02A C02X C076 108.1 . . ?
C045 C02X S11 111.3 . . ?
C045 C02X C02A 110.5 . . ?
C045 C02X C076 109.7 . . ?
C076 C02X S11 104.9 . . ?
C06B C02Z P01K 115.4 . . ?
C06B C02Z C09W 119.1 . . ?
C09W C02Z P01K 125.4 . . ?
C03J C030 C04C 109.2 . . ?
C03J C030 C063 108.4 . . ?
C063 C030 C04C 114.3 . . ?
C050 C032 C040 123.0 . . ?
C061 C033 C02F 118.5 . . ?
C09A C034 C03A 120.7 . . ?
C01Y C035 B065 121.0 . . ?
C05W C035 C01Y 117.9 . . ?
C05W C035 B065 121.0 . . ?
C04A C036 C06C 106.6 . . ?
C047 C037 C03H 108.5 . . ?
C067 C037 C03H 110.3 . . ?
C067 C037 C047 112.9 . . ?
C020 C038 C04B 109.5 . . ?
C06N C038 C020 113.1 . . ?
C06N C038 C04B 111.4 . . ?
C03M C039 C05H 108.2 . . ?
C05G C03A C034 122.0 . . ?
C03E C03B P01M 113.1 . . ?
C071 C03B P01M 123.9 . . ?
C071 C03B C03E 122.5 . . ?
C03H C03C C03Q 112.0 . . ?
C04S C03C C03H 112.6 . . ?
C04S C03C C03Q 108.7 . . ?
C03I C03D C03T 117.7 . . ?
C07I C03E C03B 115.9 . . ?
C03G C03F C07F 104.8 . . ?
C03G C03F C09B 108.1 . . ?
C09B C03F C07F 110.0 . . ?
C03F C03G C06O 113.1 . . ?
C03C C03H C037 106.6 . . ?
C03D C03I C03Y 119.8 . . ?
C030 C03J C023 109.9 . . ?
C04F C03K C02E 125.6 . . ?
C067 C03L C04S 108.9 . . ?
C067 C03L C06H 109.4 . . ?
C06H C03L C04S 107.2 . . ?
C039 C03M C02S 107.8 . . ?
C039 C03M C045 113.1 . . ?
C045 C03M C02S 110.4 . . ?
C03Y C03N C059 113.8 . . ?
C03Y C03N B065 125.3 . . ?
C059 C03N B065 120.8 . . ?
C068 C03O C06B 117.3 . . ?
C03C C03Q C027 104.3 . . ?
C057 C03R C05T 110.0 . . ?
C04J C03S C051 120.9 . . ?
C03D C03T C059 121.4 . . ?
C05K C03V P01D 123.7 . . ?
C05K C03V C06Z 122.0 . . ?
C06Z C03V P01D 114.2 . . ?
C029 C03W C07X 109.1 . . ?
C063 C03W C029 108.7 . . ?
C063 C03W C07X 113.7 . . ?
C02H C03X C01Y 117.9 . . ?
C03N C03Y C03I 125.5 . . ?
C032 C040 P01H 115.9 . . ?
C07O C040 P01H 127.2 . . ?
C07O C040 C032 116.9 . . ?
C04K C041 C04W 118.2 . . ?
C02N C042 C07W 108.5 . . ?
C06D C043 C04N 109.7 . . ?
C02H C044 C05W 123.6 . . ?
C02X C045 C03M 107.6 . . ?
C02U C046 P01E 124.7 . . ?
C02U C046 C05E 118.4 . . ?
C05E C046 P01E 116.8 . . ?
C027 C047 C037 106.7 . . ?
C074 C048 C06J 122.2 . . ?
C022 C049 C04D 106.9 . . ?
C05R C04A C036 116.1 . . ?
C05R C04A C06F 111.7 . . ?
C06F C04A C036 104.9 . . ?
C038 C04B C01X 106.9 . . ?
C07L C04C C030 108.3 . . ?
C05Q C04D C049 104.6 . . ?
C09B C04D C049 113.0 . . ?
C09B C04D C05Q 113.1 . . ?
C02L C04E S13 109.3 . . ?
C04Z C04E S13 108.5 . . ?
C04Z C04E C02L 107.8 . . ?
C05M C04E S13 110.9 . . ?
C05M C04E C02L 109.0 . . ?
C05M C04E C04Z 111.3 . . ?
C03K C04F C058 119.5 . . ?
C02J C04G C06K 121.6 . . ?
C064 C04H C06A 111.0 . . ?
C073 C04I P01E 119.8 . . ?
C07J C04I P01E 120.0 . . ?
C07J C04I C073 119.0 . . ?
C05E C04J C03S 118.7 . . ?
C041 C04K C069 122.4 . . ?
C070 C04M C02E 125.3 . . ?
C02I C04N S1B 107.0 . . ?
C02I C04N C043 107.3 . . ?
C043 C04N S1B 108.1 . . ?
C07N C04N S1B 106.1 . . ?
C07N C04N C02I 116.0 . . ?
C07N C04N C043 112.0 . . ?
C05V C04O C02O 106.4 . . ?
C057 C04P C06D 114.1 . . ?
C04R C04Q C084 105.7 . . ?
C04Q C04R S15 105.9 . . ?
C04Q C04R C07B 103.6 . . ?
C06Q C04R S15 111.5 . . ?
C06Q C04R C04Q 115.2 . . ?
C06Q C04R C07B 114.2 . . ?
C07B C04R S15 105.6 . . ?
C03C C04S C03L 109.6 . . ?
C02G C04T C05A 118.9 . . ?
C85 C04V C082 120.7 . . ?
C062 C04W C041 123.8 . . ?
C02B C04X C06I 107.8 . . ?
C02V C04X C02B 116.0 . . ?
C02V C04X C06I 103.2 . . ?
C02J C04Y C08O 112.7 . . ?
C064 C04Z C04E 112.4 . . ?
C032 C050 C092 114.3 . . ?
C02U C051 C03S 118.4 . . ?
C06X C052 C086 110.3 . . ?
C06W C053 C024 106.3 . . ?
C08N C053 C024 111.8 . . ?
C08N C053 C06W 112.6 . . ?
C025 C054 C07E 110.5 . . ?
C021 C055 C076 108.8 . . ?
C02S C055 C021 111.0 . . ?
C02S C055 C076 109.2 . . ?
C06C C056 C05F 112.4 . . ?
C03R C057 C04P 112.0 . . ?
C03R C057 C07N 111.6 . . ?
C04P C057 C07N 107.1 . . ?
C04F C058 C070 119.7 . . ?
C03N C059 C03T 121.1 . . ?
C04T C05A C089 110.7 . . ?
C05I C05B C064 112.6 . . ?
C06M C05C C079 128.1 . . ?
C05I C05D C06A 107.9 . . ?
C04J C05E C046 122.9 . . ?
C056 C05F C05L 107.7 . . ?
C05R C05F C056 109.3 . . ?
C05R C05F C05L 105.8 . . ?
C03A C05G C08J 117.5 . . ?
C021 C05H C039 108.3 . . ?
C02A C05H C021 112.3 . . ?
C02A C05H C039 109.4 . . ?
C05B C05I C02L 111.0 . . ?
C05D C05I C02L 112.6 . . ?
C05D C05I C05B 112.9 . . ?
C03V C05K C08Y 120.9 . . ?
C05Z C05L C05F 108.4 . . ?
C04E C05M C06A 109.2 . . ?
C02G C05N C078 121.9 . . ?
C05V C05O C01X 107.1 . . ?
C07C C05P P1L 112.3 . . ?
C08C C05P P1L 120.6 . . ?
C08C C05P C07C 127.0 . . ?
C06O C05Q C04D 110.7 . . ?
C04A C05R C05F 109.9 . . ?
C02I C05T C09I 105.8 . . ?
C03R C05T C02I 109.8 . . ?
C03R C05T C09I 109.8 . . ?
C07Y C05U C075 110.6 . . ?
C07Y C05U C085 108.5 . . ?
C085 C05U C075 106.7 . . ?
C04O C05V C06N 108.0 . . ?
C05O C05V C04O 111.2 . . ?
C05O C05V C06N 112.9 . . ?
C035 C05W C044 119.3 . . ?
C025 C05X C06X 110.4 . . ?
C07G C05Y C07Y 115.3 . . ?
C07G C05Y C08Q 113.3 . . ?
C07Y C05Y C08Q 108.7 . . ?
C05L C05Z S1F 104.6 . . ?
C05L C05Z C06V 114.4 . . ?
C06F C05Z S1F 112.2 . . ?
C06F C05Z C05L 110.4 . . ?
C06F C05Z C06V 109.3 . . ?
C06V C05Z S1F 105.7 . . ?
C07E C060 C086 104.9 . . ?
C033 C061 C06L 118.9 . . ?
C04W C062 C02P 116.6 . . ?
C03W C063 C030 104.7 . . ?
C04H C064 C04Z 108.8 . . ?
C04H C064 C05B 104.2 . . ?
C04Z C064 C05B 104.8 . . ?
C02E B065 C02R 109.0 . . ?
C035 B065 C02E 112.5 . . ?
C035 B065 C02R 108.9 . . ?
C03N B065 C02E 105.1 . . ?
C03N B065 C02R 109.2 . . ?
C03N B065 C035 112.1 . . ?
C037 C067 C03L 111.6 . . ?
C08X C068 C03O 123.3 . . ?
C02P C069 C04K 116.3 . . ?
C05D C06A C04H 109.5 . . ?
C05D C06A C05M 112.1 . . ?
C05M C06A C04H 107.2 . . ?
C02Z C06B C03O 117.3 . . ?
C036 C06C C06V 106.3 . . ?
C056 C06C C036 109.5 . . ?
C056 C06C C06V 115.1 . . ?
C043 C06D C04P 107.7 . . ?
C043 C06D C09I 106.9 . . ?
C09I C06D C04P 105.3 . . ?
C02C C06E C07H 109.9 . . ?
C05Z C06F C04A 108.4 . . ?
C09Q C06G C06Q 99.4 . . ?
C10 C06G C06Q 113.7 . . ?
C10 C06G C09Q 114.8 . . ?
C027 C06H C03L 108.1 . . ?
C04X C06I C08K 109.1 . . ?
C048 C06J C07K 119.9 . . ?
C06S C06K C04G 113.0 . . ?
C061 C06L C02T 123.1 . . ?
C05C C06M C07S 115.8 . . ?
C05C C06M B08H 132.5 . . ?
C07S C06M B08H 111.7 . . ?
C038 C06N C05V 106.4 . . ?
C03G C06O C07D 108.2 . . ?
C05Q C06O C03G 109.9 . . ?
C05Q C06O C07D 107.8 . . ?
C090 C06P C06Y 108.6 . . ?
C04R C06Q C06G 105.6 . . ?
C08O C06S C06K 127.3 . . ?
C02C C06U C08K 105.0 . . ?
C05Z C06V C06C 103.0 . . ?
C07M C06W C053 106.9 . . ?
C052 C06X C05X 109.4 . . ?
C08R C06X C052 111.7 . . ?
C08R C06X C05X 109.2 . . ?
C06P C06Y S1G 108.9 . . ?
C06P C06Y C096 105.4 . . ?
C08F C06Y S1G 109.4 . . ?
C08F C06Y C06P 109.9 . . ?
C08F C06Y C096 116.8 . . ?
C096 C06Y S1G 106.1 . . ?
C09U C06Z C03V 117.9 . . ?
C04M C070 C058 115.9 . . ?
C08W C071 C03B 119.9 . . ?
C08S C072 P01K 119.9 . . ?
C08S C072 C107 120.0 . . ?
C107 C072 P01K 118.1 . . ?
C109 C08S C072 120.0 . . ?
C08S C109 C171 120.0 . . ?
C091 C171 C109 120.0 . . ?
C171 C091 C107 120.0 . . ?
C091 C107 C072 120.0 . . ?
C095 C073 C04I 116.3 . . ?
C048 C074 P01J 122.5 . . ?
C048 C074 C08I 120.5 . . ?
C08I C074 P01J 117.0 . . ?
C05U C075 C02M 106.6 . . ?
C02X C076 C055 108.7 . . ?
C089 C078 C05N 116.3 . . ?
C05C C079 C07U 121.5 . . ?
C07R C07B C04R 106.7 . . ?
C99 C07C C05P 116.3 . . ?
C06O C07D C022 108.8 . . ?
C054 C07E C060 108.1 . . ?
C054 C07E C08R 114.3 . . ?
C08R C07E C060 106.2 . . ?
C022 C07F C03F 109.2 . . ?
C05Y C07G C07T 107.3 . . ?
C02V C07H C06E 109.5 . . ?
C0AG C07H C02V 106.6 . . ?
C0AG C07H C06E 106.8 . . ?
C03E C07I C09J 116.3 . . ?
C04I C07J C0AH 121.7 . . ?
C088 C07K C06J 116.8 . . ?
C04C C07L C07X 108.6 . . ?
C04C C07L C083 110.4 . . ?
C07X C07L C083 107.1 . . ?
C02K C07M C099 110.1 . . ?
C06W C07M C02K 110.2 . . ?
C06W C07M C099 110.0 . . ?
C04N C07N C057 106.9 . . ?
C040 C07O C09Y 116.6 . . ?
C07B C07R C09Q 106.6 . . ?
C080 C07R C07B 109.1 . . ?
C080 C07R C09Q 107.9 . . ?
C09T C07S C06M 116.0 . . ?
C085 C07T C07G 105.6 . . ?
C085 C07T C09P 110.4 . . ?
C09P C07T C07G 100.6 . . ?
C09T C07U C079 114.9 . . ?
C042 C07W C08N 108.1 . . ?
C099 C07W C042 111.1 . . ?
C099 C07W C08N 111.0 . . ?
C07L C07X C03W 110.7 . . ?
C05U C07Y C05Y 111.6 . . ?
C07R C080 C084 111.1 . . ?
C08U C081 C090 111.3 . . ?
C08G C082 C04V 124.2 . . ?
C023 C083 C07L 109.6 . . ?
C080 C084 C04Q 110.0 . . ?
C10 C084 C04Q 109.5 . . ?
C10 C084 C080 114.7 . . ?
C05U C085 C07T 115.2 . . ?
C01S C086 C060 107.9 . . ?
C052 C086 C01S 108.3 . . ?
C052 C086 C060 111.4 . . ?
C08M C087 C08D 120.0 . . ?
C087 C08M B162 116.1 . . ?
C0AC C08M C087 120.0 . . ?
C0AC C08M B162 122.7 . . ?
C08E C0AC C08M 120.0 . . ?
C094 C08E C0AC 120.0 . . ?
C08E C094 C08D 120.0 . . ?
C094 C08D C087 120.0 . . ?
C07K C088 C08I 127.9 . . ?
C078 C089 C05A 128.0 . . ?
C05P C08C C0A9 118.6 . . ?
C06Y C08F C08U 111.3 . . ?
C082 C08G P01H 129.3 . . ?
C082 C08G C09N 113.1 . . ?
C09N C08G P01H 116.7 . . ?
C06M B08H C09D 111.1 . . ?
C09M B08H C06M 109.0 . . ?
C09M B08H C09D 109.2 . . ?
C0AD B08H C06M 107.9 . . ?
C0AD B08H C09M 113.3 . . ?
C0AD B08H C09D 106.3 . . ?
C088 C08I C074 112.2 . . ?
C02W C08J C05G 119.5 . . ?
C06U C08K C06I 99.8 . . ?
C0AG C08K C06I 109.8 . . ?
C0AG C08K C06U 108.6 . . ?
C85 C08L C09N 121.2 . . ?
C053 C08N C07W 108.1 . . ?
C06S C08O C04Y 120.4 . . ?
C125 C08P C0AA 120.0 . . ?
C0A0 C125 C08P 120.0 . . ?
C125 C0A0 C09M 120.0 . . ?
C0A0 C09M B08H 113.5 . . ?
C0A0 C09M C118 120.0 . . ?
C118 C09M B08H 126.4 . . ?
C0AA C118 C09M 120.0 . . ?
C118 C0AA C08P 120.0 . . ?
C02M C08Q C05Y 105.3 . . ?
C06X C08R C07E 110.2 . . ?
C081 C08U C08F 109.6 . . ?
C081 C08U C0AE 107.8 . . ?
C08F C08U C0AE 106.1 . . ?
C09J C08W C071 121.7 . . ?
C068 C08X C09W 121.2 . . ?
C90 C08Y C05K 117.2 . . ?
C06P C090 C081 111.5 . . ?
C06P C090 C0A5 106.0 . . ?
C081 C090 C0A5 109.3 . . ?
C09Y C092 C050 124.4 . . ?
C073 C095 C098 122.9 . . ?
C06Y C096 C09Z 107.9 . . ?
C0AH C098 C095 122.8 . . ?
C07W C099 C07M 108.3 . . ?
C034 C09A C02W 121.3 . . ?
C04D C09B C03F 110.3 . . ?
C08B C09D B08H 117.7 . . ?
C08B C09D C06T 120.0 . . ?
C06T C09D B08H 122.3 . . ?
C09D C08B C09L 120.0 . . ?
C08B C09L C08T 120.0 . . ?
C093 C08T C09L 120.0 . . ?
C06T C093 C08T 120.0 . . ?
C093 C06T C09D 120.0 . . ?
C06D C09I C05T 111.7 . . ?
C08W C09J C07I 119.9 . . ?
C3AA C09K C05J 120.0 . . ?
C09K C3AA C07P 120.0 . . ?
C3AA C07P C09E 120.0 . . ?
C07Q C09E C07P 120.0 . . ?
C05J C07Q C09E 120.0 . . ?
C09K C05J P1L 122.2 . . ?
C07Q C05J P1L 117.8 . . ?
C07Q C05J C09K 120.0 . . ?
C08L C09N C08G 123.4 . . ?
C02M C09P C07T 109.2 . . ?
C07R C09Q C06G 111.9 . . ?
C07U C09T C07S 122.5 . . ?
C06Z C09U C90 117.9 . . ?
C08X C09W C02Z 119.1 . . ?
C092 C09Y C07O 123.0 . . ?
C0A5 C09Z C096 104.0 . . ?
C0A5 C09Z C0AE 120.4 . . ?
C0AE C09Z C096 99.5 . . ?
C09Z C0A5 C090 110.9 . . ?
C0A9 C0A6 C99 125.7 . . ?
C0A6 C0A9 C08C 117.3 . . ?
C08U C0AE C09Z 111.2 . . ?
C2AA C0AF C0AD 120.0 . . ?
C0AF C2AA C09O 120.0 . . ?
C09G C09O C2AA 120.0 . . ?
C09S C09G C09O 120.0 . . ?
C09G C09S C0AD 120.0 . . ?
C0AF C0AD B08H 119.5 . . ?
C09S C0AD B08H 120.5 . . ?
C09S C0AD C0AF 120.0 . . ?
C07H C0AG C08K 115.6 . . ?
C098 C0AH C07J 117.0 . . ?
C146 C95 C197 120.0 . . ?
C146 C95 B162 119.3 . . ?
C197 C95 B162 120.6 . . ?
C222 C146 C95 120.0 . . ?
C173 C222 C146 120.0 . . ?
C222 C173 C203 120.0 . . ?
C173 C203 C197 120.0 . . ?
C203 C197 C95 120.0 . . ?
C77 C103 C114 129.3 . . ?
C103 C114 B162 131.8 . . ?
C136 C114 C103 112.7 . . ?
C136 C114 B162 113.4 . . ?
C114 C136 C117 121.9 . . ?
C123 C143 C180 120.0 . . ?
C143 C123 C148 120.0 . . ?
C143 C123 B162 119.5 . . ?
C148 C123 B162 119.0 . . ?
C1AA C148 C123 120.0 . . ?
C166 C1AA C148 120.0 . . ?
C1AA C166 C180 120.0 . . ?
C166 C180 C143 120.0 . . ?
C08M B162 C95 102.8 . . ?
C114 B162 C08M 111.7 . . ?
C114 B162 C95 106.0 . . ?
C114 B162 C123 112.3 . . ?
C123 B162 C08M 112.7 . . ?
C123 B162 C95 110.6 . . ?
C103 C77 C84 114.1 . . ?
C117 C84 C77 125.9 . . ?
C84 C117 C136 111.8 . . ?
C07C C99 C0A6 109.6 . . ?
C04V C85 C08L 116.1 . . ?
C0A8 C113 C07Z 120.0 . . ?
C0A2 C0A8 C113 120.0 . . ?
C0A8 C0A2 C03P 120.0 . . ?
C0A2 C03P P01J 122.2 . . ?
C06R C03P P01J 117.4 . . ?
C06R C03P C0A2 120.0 . . ?
C03P C06R C07Z 120.0 . . ?
C06R C07Z C113 120.0 . . ?
C08Y C90 C09U 120.3 . . ?
C06G C10 C084 108.3 . . ?

loop_
_geom_bond_atom_site_label_1
_geom_bond_atom_site_label_2
_geom_bond_distance
_geom_bond_site_symmetry_2
_geom_bond_publ_flag
Pt01 Ag02 2.7338 . ?
Pt01 Ag03 2.7666 . ?
Pt01 Ag04 2.7670 . ?
Pt01 Ag05 2.7403 . ?
Pt01 Ag06 2.7488 . ?
Pt01 Ag07 2.7862 . ?
Pt01 Ag08 2.7268 . ?
Pt01 Ag09 2.7287 . ?
Pt01 Ag0A 2.7720 . ?
Pt01 Ag0C 2.7652 . ?
Pt01 Ag0E 2.8881 . ?
Pt01 Ag0G 2.7295 . ?
Ag02 Ag03 2.8291 . ?
Ag02 Ag04 2.8934 . ?
Ag02 Ag05 2.9677 . ?
Ag02 Ag06 2.9633 . ?
Ag02 Ag08 2.8890 . ?
Ag02 Ag0B 2.9572 . ?
Ag02 Ag0D 3.0134 . ?
Ag02 Ag0H 2.9273 . ?
Ag02 Cl0W 2.5908 . ?
Ag03 Ag04 2.9694 . ?
Ag03 Ag08 3.0800 . ?
Ag03 Ag09 2.8201 . ?
Ag03 Ag0A 2.8707 . ?
Ag03 Ag0K 2.9713 . ?
Ag03 Ag0P 3.1406 . ?
Ag03 S13 2.4898 . ?
Ag04 Ag05 2.7915 . ?
Ag04 Ag07 2.8217 . ?
Ag04 Ag09 3.0370 . ?
Ag04 Ag0B 3.3314 . ?
Ag04 Ag0P 2.8567 . ?
Ag04 S16 2.5202 . ?
Ag05 Ag06 2.7992 . ?
Ag05 Ag07 2.8751 . ?
Ag05 Ag0B 3.1892 . ?
Ag05 Ag0E 2.9410 . ?
Ag05 S014 2.4070 . ?
Ag06 Ag08 2.8840 . ?
Ag06 Ag0C 2.9241 . ?
Ag06 Ag0E 2.9396 . ?
Ag06 Ag0H 3.0807 . ?
Ag06 Ag0M 2.9920 . ?
Ag06 Ag0O 2.9618 . ?
Ag06 Cl10 2.5716 . ?
Ag07 Ag09 2.9760 . ?
Ag07 Ag0E 2.9411 . ?
Ag07 Ag0G 2.8858 . ?
Ag07 S1A 2.4799 . ?
Ag08 Ag0A 2.8724 . ?
Ag08 Ag0C 2.8456 . ?
Ag08 Ag0D 2.9258 . ?
Ag08 Ag0K 2.9544 . ?
Ag08 Ag0O 3.1370 . ?
Ag08 Cl0Y 2.5385 . ?
Ag09 Ag0A 2.8112 . ?
Ag09 Ag0G 2.9046 . ?
Ag09 Ag0S 3.1029 . ?
Ag09 Ag0V 2.7926 . ?
Ag09 S1I 2.5555 . ?
Ag0A Ag0C 3.0048 . ?
Ag0A Ag0G 3.0476 . ?
Ag0A Ag0K 3.2234 . ?
Ag0A Ag0R 2.9181 . ?
Ag0A Ag0S 3.0797 . ?
Ag0A S1B 2.5456 . ?
Ag0B Ag0H 3.3753 . ?
Ag0B S11 2.3820 . ?
Ag0B S16 2.4258 . ?
Ag0C Ag0E 2.9296 . ?
Ag0C Ag0G 2.8359 . ?
Ag0C Ag0M 3.1450 . ?
Ag0C Ag0R 3.2617 . ?
Ag0C S15 2.4835 . ?
Ag0D S0Z 2.3937 . ?
Ag0D S12 2.3918 . ?
Ag0E Ag0G 2.8315 . ?
Ag0E Cl0X 2.7110 . ?
Ag0E S19 2.5439 . ?
Ag0F Ag0J 3.0284 . ?
Ag0F Cl10 2.8706 . ?
Ag0F S014 2.5722 . ?
Ag0F S19 2.5322 . ?
Ag0F P01M 2.4160 . ?
Ag0G Ag0S 2.8645 . ?
Ag0G Cl17 2.4943 . ?
Ag0H Ag0J 3.3020 . ?
Ag0H Cl10 2.7777 . ?
Ag0H S11 2.4470 . ?
Ag0H S12 2.4925 . ?
Ag0I Ag0Q 2.9514 . ?
Ag0I Cl0W 2.7863 . ?
Ag0I S0Z 2.5229 . ?
Ag0I S13 2.6632 . ?
Ag0I P01E 2.3889 . ?
Ag0J S11 2.5594 . ?
Ag0J S014 2.5158 . ?
Ag0J P01H 2.3838 . ?
Ag0K S0Z 2.4048 . ?
Ag0K S1B 2.4103 . ?
Ag0L Ag0U 3.0150 . ?
Ag0L Cl0Y 2.8000 . ?
Ag0L S15 2.6120 . ?
Ag0L S018 2.5411 . ?
Ag0L P1L 2.4042 . ?
Ag0M S018 2.4116 . ?
Ag0M S19 2.3846 . ?
Ag0N Ag0T 2.9084 . ?
Ag0N Cl0X 2.5481 . ?
Ag0N Cl17 2.7390 . ?
Ag0N S1A 2.6955 . ?
Ag0N P01D 2.4198 . ?
Ag0O S12 2.4025 . ?
Ag0O S018 2.4089 . ?
Ag0P Ag0Q 3.2979 . ?
Ag0P S13 2.4363 . ?
Ag0P S1F 2.3821 . ?
Ag0Q Cl0W 2.8786 . ?
Ag0Q S13 2.7726 . ?
Ag0Q S16 2.5026 . ?
Ag0Q P01C 2.4057 . ?
Ag0R Ag0U 3.3067 . ?
Ag0R S15 2.4046 . ?
Ag0R S1G 2.3884 . ?
Ag0S Cl17 2.8437 . ?
Ag0S S1G 2.4167 . ?
Ag0S S1I 2.4930 . ?
Ag0T Ag0V 3.2225 . ?
Ag0T S1A 2.6346 . ?
Ag0T S1I 2.5035 . ?
Ag0T P01J 2.3954 . ?
Ag0U Cl0Y 2.7136 . ?
Ag0U S1B 2.4982 . ?
Ag0U P01K 2.4108 . ?
Ag0V S1A 2.5273 . ?
Ag0V S1F 2.3829 . ?
Ag0V S1I 2.7019 . ?
S0Z C027 1.8573 . ?
S11 C02X 1.8497 . ?
S12 C02O 1.8715 . ?
S13 C04E 1.8596 . ?
S014 C025 1.8195 . ?
S15 C04R 1.8622 . ?
S16 C023 1.8540 . ?
S018 C02C 1.8737 . ?
S19 C022 1.8485 . ?
S1A C02M 1.8650 . ?
S1B C04N 1.8605 . ?
P01C N01W 1.6817 . ?
P01C C02G 1.8499 . ?
P01C C02W 1.7997 . ?
P01D N01Z 1.7139 . ?
P01D C02P 1.8568 . ?
P01D C03V 1.8674 . ?
P01E N01W 1.7178 . ?
P01E C046 1.8199 . ?
P01E C04I 1.8115 . ?
S1F C05Z 1.8641 . ?
S1G C06Y 1.8503 . ?
P01H N01R 1.7471 . ?
P01H C040 1.8095 . ?
P01H C08G 1.8482 . ?
S1I C02N 1.8767 . ?
P01J N01Z 1.7024 . ?
P01J C074 1.8164 . ?
P01J C03P 1.8292 . ?
P01K N01U 1.7092 . ?
P01K C02Z 1.8588 . ?
P01K C072 1.7844 . ?
P1L N01U 1.6937 . ?
P1L C05P 1.8799 . ?
P1L C05J 1.8286 . ?
P01M N01R 1.6697 . ?
P01M C02J 1.7976 . ?
P01M C03B 1.8212 . ?
N01R C02Y 1.4645 . ?
C01S C025 1.4725 . ?
C01S C086 1.5901 . ?
N01U C031 1.5025 . ?
N01W C066 1.5414 . ?
C01X C028 1.4793 . ?
C01X C04B 1.6184 . ?
C01X C05O 1.5470 . ?
C01Y C035 1.4042 . ?
C01Y C03X 1.4191 . ?
N01Z C03U 1.4395 . ?
C020 C02O 1.5500 . ?
C020 C038 1.4972 . ?
C021 C055 1.5222 . ?
C021 C05H 1.5162 . ?
C022 C049 1.4898 . ?
C022 C07D 1.5336 . ?
C022 C07F 1.5172 . ?
C023 C029 1.5251 . ?
C023 C03J 1.5342 . ?
C023 C083 1.5368 . ?
C024 C02N 1.4844 . ?
C024 C053 1.5644 . ?
C025 C054 1.4946 . ?
C025 C05X 1.5415 . ?
C027 C03Q 1.6041 . ?
C027 C047 1.4988 . ?
C027 C06H 1.5207 . ?
C028 C02O 1.5099 . ?
C029 C03W 1.5622 . ?
C02A C02X 1.5500 . ?
C02A C05H 1.4427 . ?
C02B C02C 1.5386 . ?
C02B C04X 1.5003 . ?
C02C C06E 1.4376 . ?
C02C C06U 1.5159 . ?
C02E C03K 1.3854 . ?
C02E C04M 1.4677 . ?
C02E B065 1.6702 . ?
C02F C02R 1.3511 . ?
C02F C033 1.4006 . ?
C02G C04T 1.3765 . ?
C02G C05N 1.3425 . ?
C02H C03X 1.4145 . ?
C02H C044 1.2723 . ?
C02I C04N 1.5420 . ?
C02I C05T 1.6164 . ?
C02J C04G 1.3720 . ?
C02J C04Y 1.4355 . ?
C02K C02N 1.4892 . ?
C02K C07M 1.5136 . ?
C02L C04E 1.5938 . ?
C02L C05I 1.5352 . ?
C02M C075 1.6447 . ?
C02M C08Q 1.4521 . ?
C02M C09P 1.4828 . ?
C02N C042 1.5059 . ?
C02O C04O 1.5710 . ?
C02P C062 1.4505 . ?
C02P C069 1.3931 . ?
C02R C02T 1.4340 . ?
C02R B065 1.6843 . ?
C02S C03M 1.6017 . ?
C02S C055 1.4959 . ?
C02T C06L 1.3766 . ?
C02U C046 1.3982 . ?
C02U C051 1.3976 . ?
C02V C04X 1.4108 . ?
C02V C07H 1.5806 . ?
C02W C08J 1.3818 . ?
C02W C09A 1.3902 . ?
C02X C045 1.4904 . ?
C02X C076 1.5579 . ?
C02Z C06B 1.3616 . ?
C02Z C09W 1.3818 . ?
C030 C03J 1.5107 . ?
C030 C04C 1.5922 . ?
C030 C063 1.5750 . ?
C032 C040 1.4283 . ?
C032 C050 1.4084 . ?
C033 C061 1.3553 . ?
C034 C03A 1.3746 . ?
C034 C09A 1.3727 . ?
C035 C05W 1.3601 . ?
C035 B065 1.6464 . ?
C036 C04A 1.5428 . ?
C036 C06C 1.5536 . ?
C037 C03H 1.6021 . ?
C037 C047 1.5391 . ?
C037 C067 1.3939 . ?
C038 C04B 1.5479 . ?
C038 C06N 1.4742 . ?
C039 C03M 1.4973 . ?
C039 C05H 1.5503 . ?
C03A C05G 1.3130 . ?
C03B C03E 1.4931 . ?
C03B C071 1.4058 . ?
C03C C03H 1.5127 . ?
C03C C03Q 1.5804 . ?
C03C C04S 1.4356 . ?
C03D C03I 1.3454 . ?
C03D C03T 1.3816 . ?
C03E C07I 1.3879 . ?
C03F C03G 1.5023 . ?
C03F C07F 1.6095 . ?
C03F C09B 1.5385 . ?
C03G C06O 1.5137 . ?
C03I C03Y 1.4068 . ?
C03K C04F 1.3673 . ?
C03L C04S 1.5680 . ?
C03L C067 1.5337 . ?
C03L C06H 1.5399 . ?
C03M C045 1.5195 . ?
C03N C03Y 1.3531 . ?
C03N C059 1.4139 . ?
C03N B065 1.6318 . ?
C03O C068 1.3494 . ?
C03O C06B 1.4348 . ?
C03R C057 1.4547 . ?
C03R C05T 1.5985 . ?
C03S C04J 1.3874 . ?
C03S C051 1.4332 . ?
C03T C059 1.4154 . ?
C03V C05K 1.3457 . ?
C03V C06Z 1.4117 . ?
C03W C063 1.5372 . ?
C03W C07X 1.5716 . ?
C040 C07O 1.3770 . ?
C041 C04K 1.3813 . ?
C041 C04W 1.3981 . ?
C042 C07W 1.5191 . ?
C043 C04N 1.6204 . ?
C043 C06D 1.5248 . ?
C044 C05W 1.4369 . ?
C046 C05E 1.4047 . ?
C048 C06J 1.3357 . ?
C048 C074 1.3335 . ?
C049 C04D 1.6115 . ?
C04A C05R 1.4516 . ?
C04A C06F 1.5320 . ?
C04C C07L 1.5035 . ?
C04D C05Q 1.5185 . ?
C04D C09B 1.4188 . ?
C04E C04Z 1.5445 . ?
C04E C05M 1.4622 . ?
C04F C058 1.4119 . ?
C04G C06K 1.4733 . ?
C04H C064 1.5001 . ?
C04H C06A 1.5848 . ?
C04I C073 1.4657 . ?
C04I C07J 1.3971 . ?
C04J C05E 1.3645 . ?
C04K C069 1.4539 . ?
C04M C070 1.3655 . ?
C04N C07N 1.4941 . ?
C04O C05V 1.5425 . ?
C04P C057 1.5227 . ?
C04P C06D 1.6048 . ?
C04Q C04R 1.5563 . ?
C04Q C084 1.5728 . ?
C04R C06Q 1.4078 . ?
C04R C07B 1.6638 . ?
C04T C05A 1.4554 . ?
C04V C082 1.4620 . ?
C04V C85 1.3379 . ?
C04W C062 1.3831 . ?
C04X C06I 1.5066 . ?
C04Y C08O 1.4745 . ?
C04Z C064 1.5430 . ?
C050 C092 1.4086 . ?
C052 C06X 1.4566 . ?
C052 C086 1.5136 . ?
C053 C06W 1.5568 . ?
C053 C08N 1.4251 . ?
C054 C07E 1.5006 . ?
C055 C076 1.5632 . ?
C056 C05F 1.5328 . ?
C056 C06C 1.4812 . ?
C057 C07N 1.5824 . ?
C058 C070 1.4891 . ?
C05A C089 1.4587 . ?
C05B C05I 1.4844 . ?
C05B C064 1.5660 . ?
C05C C06M 1.3264 . ?
C05C C079 1.3378 . ?
C05D C05I 1.3636 . ?
C05D C06A 1.5204 . ?
C05F C05L 1.6026 . ?
C05F C05R 1.5315 . ?
C05G C08J 1.5083 . ?
C05K C08Y 1.3882 . ?
C05L C05Z 1.5330 . ?
C05M C06A 1.5243 . ?
C05N C078 1.3948 . ?
C05O C05V 1.4996 . ?
C05P C07C 1.4432 . ?
C05P C08C 1.2454 . ?
C05Q C06O 1.4985 . ?
C05T C09I 1.6171 . ?
C05U C075 1.5475 . ?
C05U C07Y 1.4279 . ?
C05U C085 1.5050 . ?
C05V C06N 1.5936 . ?
C05X C06X 1.5427 . ?
C05Y C07G 1.4033 . ?
C05Y C07Y 1.5041 . ?
C05Y C08Q 1.5644 . ?
C05Z C06F 1.4999 . ?
C05Z C06V 1.5396 . ?
C060 C07E 1.5754 . ?
C060 C086 1.5951 . ?
C061 C06L 1.3611 . ?
C068 C08X 1.2165 . ?
C06C C06V 1.6031 . ?
C06D C09I 1.5695 . ?
C06E C07H 1.5870 . ?
C06G C06Q 1.6761 . ?
C06G C09Q 1.5719 . ?
C06G C10 1.4153 . ?
C06I C08K 1.7122 . ?
C06J C07K 1.5158 . ?
C06K C06S 1.3613 . ?
C06M C07S 1.5502 . ?
C06M B08H 1.6733 . ?
C06O C07D 1.5268 . ?
C06P C06Y 1.5820 . ?
C06P C090 1.4924 . ?
C06S C08O 1.3591 . ?
C06U C08K 1.6607 . ?
C06W C07M 1.4964 . ?
C06X C08R 1.4300 . ?
C06Y C08F 1.4577 . ?
C06Y C096 1.6218 . ?
C06Z C09U 1.3274 . ?
C071 C08W 1.3255 . ?
C072 C08S 1.3900 . ?
C072 C107 1.3900 . ?
C08S C109 1.3900 . ?
C109 C171 1.3900 . ?
C171 C091 1.3900 . ?
C091 C107 1.3900 . ?
C073 C095 1.3491 . ?
C074 C08I 1.4912 . ?
C078 C089 1.2514 . ?
C079 C07U 1.4594 . ?
C07B C07R 1.5604 . ?
C07C C99 1.4350 . ?
C07E C08R 1.5617 . ?
C07G C07T 1.6558 . ?
C07H C0AG 1.3265 . ?
C07I C09J 1.6072 . ?
C07J C0AH 1.4640 . ?
C07K C088 1.2077 . ?
C07L C07X 1.5484 . ?
C07L C083 1.5942 . ?
C07M C099 1.5226 . ?
C07O C09Y 1.4587 . ?
C07R C080 1.4504 . ?
C07R C09Q 1.5692 . ?
C07S C09T 1.4498 . ?
C07T C085 1.5577 . ?
C07T C09P 1.6202 . ?
C07U C09T 1.4424 . ?
C07W C08N 1.5643 . ?
C07W C099 1.4609 . ?
C080 C084 1.5360 . ?
C081 C08U 1.5314 . ?
C081 C090 1.5837 . ?
C082 C08G 1.2792 . ?
C084 C10 1.4444 . ?
C087 C08M 1.3900 . ?
C087 C08D 1.3900 . ?
C08M C0AC 1.3900 . ?
C08M B162 1.6840 . ?
C0AC C08E 1.3900 . ?
C08E C094 1.3900 . ?
C094 C08D 1.3900 . ?
C088 C08I 1.4704 . ?
C08C C0A9 1.4197 . ?
C08F C08U 1.5548 . ?
C08G C09N 1.4179 . ?
B08H C09M 1.6598 . ?
B08H C09D 1.7554 . ?
B08H C0AD 1.6552 . ?
C08K C0AG 1.5148 . ?
C08L C09N 1.3890 . ?
C08L C85 1.3443 . ?
C08P C125 1.3900 . ?
C08P C0AA 1.3900 . ?
C125 C0A0 1.3900 . ?
C0A0 C09M 1.3900 . ?
C09M C118 1.3900 . ?
C118 C0AA 1.3900 . ?
C08U C0AE 1.6208 . ?
C08W C09J 1.3127 . ?
C08X C09W 1.3721 . ?
C08Y C90 1.3696 . ?
C090 C0A5 1.7123 . ?
C092 C09Y 1.2252 . ?
C095 C098 1.4399 . ?
C096 C09Z 1.6761 . ?
C098 C0AH 1.2926 . ?
C09D C08B 1.3900 . ?
C09D C06T 1.3900 . ?
C08B C09L 1.3900 . ?
C09L C08T 1.3900 . ?
C08T C093 1.3900 . ?
C093 C06T 1.3900 . ?
C09K C3AA 1.3900 . ?
C09K C05J 1.3900 . ?
C3AA C07P 1.3900 . ?
C07P C09E 1.3900 . ?
C09E C07Q 1.3900 . ?
C07Q C05J 1.3900 . ?
C09U C90 1.4534 . ?
C09Z C0A5 1.3617 . ?
C09Z C0AE 1.6758 . ?
C0A6 C0A9 1.2496 . ?
C0A6 C99 1.5083 . ?
C0AF C2AA 1.3900 . ?
C0AF C0AD 1.3900 . ?
C2AA C09O 1.3900 . ?
C09O C09G 1.3900 . ?
C09G C09S 1.3900 . ?
C09S C0AD 1.3900 . ?
C95 C146 1.3900 . ?
C95 C197 1.3900 . ?
C95 B162 1.8494 . ?
C146 C222 1.3900 . ?
C222 C173 1.3900 . ?
C173 C203 1.3900 . ?
C203 C197 1.3900 . ?
C103 C114 1.4521 . ?
C103 C77 1.3688 . ?
C114 C136 1.4449 . ?
C114 B162 1.5640 . ?
C136 C117 1.5952 . ?
C143 C123 1.3900 . ?
C143 C180 1.3900 . ?
C123 C148 1.3900 . ?
C123 B162 1.6204 . ?
C148 C1AA 1.3900 . ?
C1AA C166 1.3900 . ?
C166 C180 1.3900 . ?
C77 C84 1.4416 . ?
C84 C117 1.3859 . ?
C113 C0A8 1.3900 . ?
C113 C07Z 1.3900 . ?
C0A8 C0A2 1.3900 . ?
C0A2 C03P 1.3900 . ?
C03P C06R 1.3900 . ?
C06R C07Z 1.3900 . ?
